data_4347495
loop_
_publ_author_name
'Nakanishi, Yusuke'
'Ishida, Yutaka'
'Kawaguchi, Hiroyuki'

_publ_section_title
;
 Zirconium Hydride Complex Supported by a Tetradentate Carbon-Centered
 Tripodal Tris(aryloxide) Ligand: Synthesis, Structure, and Reactivity.
;
_journal_issue 8
_journal_name_full 'Inorganic chemistry'
_journal_page_first 3967
_journal_page_last 3973
_journal_paper_doi 10.1021/acs.inorgchem.6b00233
_journal_volume 55
_journal_year 2016
_chemical_formula_moiety 'C20 H40 Na O5, C102 H152 Na2 O10 P3 Zr2, 2.5(C4 H8 O)'
_chemical_formula_sum 'C132 H212 Na3 O17.5 P3 Zr2'
_chemical_formula_weight 2423.32
_space_group_crystal_system monoclinic
_space_group_IT_number 7
_space_group_name_Hall 'P -2yc'
_space_group_name_H-M_alt 'P 1 c 1'
_atom_sites_solution_hydrogens geom
_audit_creation_method SHELXL-2014/7
_cell_angle_alpha 90
_cell_angle_beta 94.695(2)
_cell_angle_gamma 90
_cell_formula_units_Z 4
_cell_length_a 23.381(5)
_cell_length_b 14.740(3)
_cell_length_c 40.457(9)
_cell_measurement_reflns_used 19667
_cell_measurement_temperature 123(2)
_cell_measurement_theta_max 27.4468
_cell_measurement_theta_min 3.0464
_cell_volume 13896(5)
_computing_cell_refinement 'CrystalClear (Rigaku Inc., 2009)'
_computing_data_collection 'CrystalClear (Rigaku Inc., 2009)'
_computing_data_reduction 'CrystalClear (Rigaku Inc., 2009)'
_computing_molecular_graphics 'Yadokari-XG 2009 (Wakita Nemoto et al., 2009)'
_computing_publication_material 'Yadokari-XG 2009 (Wakita Nemoto et al., 2009)'
_computing_structure_refinement 'SHELXL-2013 (Sheldrick, 2013)'
_computing_structure_solution 'SHELXS-97 (Sheldrick, 1990)'
_diffrn_ambient_temperature 123(2)
_diffrn_detector_area_resol_mean 28.5714
_diffrn_measured_fraction_theta_full 0.997
_diffrn_measured_fraction_theta_max 0.994
_diffrn_measurement_device_type 'Rigaku Saturn724+ CCD'
_diffrn_measurement_method dtproprofit.ref
_diffrn_radiation_type MoK\a
_diffrn_radiation_wavelength 0.71075
_diffrn_reflns_av_R_equivalents 0.0735
_diffrn_reflns_av_unetI/netI 0.1334
_diffrn_reflns_Laue_measured_fraction_full 0.997
_diffrn_reflns_Laue_measured_fraction_max 0.994
_diffrn_reflns_limit_h_max 30
_diffrn_reflns_limit_h_min -30
_diffrn_reflns_limit_k_max 19
_diffrn_reflns_limit_k_min -19
_diffrn_reflns_limit_l_max 52
_diffrn_reflns_limit_l_min -52
_diffrn_reflns_number 151258
_diffrn_reflns_point_group_measured_fraction_full 0.986
_diffrn_reflns_point_group_measured_fraction_max 0.976
_diffrn_reflns_theta_full 25.242
_diffrn_reflns_theta_max 27.455
_diffrn_reflns_theta_min 3.031
_diffrn_source 'Rotationg Anode'
_exptl_absorpt_coefficient_mu 0.251
_exptl_absorpt_correction_T_max 1.0000
_exptl_absorpt_correction_T_min 0.9105
_exptl_absorpt_correction_type multi-scan
_exptl_absorpt_process_details
;
Jacobson, R. (1998). REQAB. Private communication to the 
Rigaku Corporation, Tokyo, Japan.
;
_exptl_crystal_colour Yellow
_exptl_crystal_density_diffrn 1.158
_exptl_crystal_density_meas ?
_exptl_crystal_description Block
_exptl_crystal_F_000 5208
_exptl_crystal_size_max 0.200
_exptl_crystal_size_mid 0.170
_exptl_crystal_size_min 0.120
_refine_diff_density_max 0.963
_refine_diff_density_min -0.612
_refine_diff_density_rms 0.076
_refine_ls_abs_structure_details
;
 Flack x determined using 11798 quotients [(I+)-(I-)]/[(I+)+(I-)]
 (Parsons, Flack and Wagner, Acta Cryst. B69 (2013) 249-259).
;
_refine_ls_abs_structure_Flack 0.010(13)
_refine_ls_extinction_method none
_refine_ls_goodness_of_fit_ref 1.037
_refine_ls_hydrogen_treatment constr
_refine_ls_matrix_type full
_refine_ls_number_parameters 3469
_refine_ls_number_reflns 62025
_refine_ls_number_restraints 8898
_refine_ls_restrained_S_all 1.080
_refine_ls_R_factor_all 0.1216
_refine_ls_R_factor_gt 0.0918
_refine_ls_shift/su_max 0.004
_refine_ls_shift/su_mean 0.000
_refine_ls_structure_factor_coef Fsqd
_refine_ls_weighting_details 'w=1/[\s^2^(Fo^2^)+(0.0947P)^2^+11.8151P] where P=(Fo^2^+2Fc^2^)/3'
_refine_ls_weighting_scheme calc
_refine_ls_wR_factor_gt 0.2030
_refine_ls_wR_factor_ref 0.2321
_reflns_Friedel_coverage 0.963
_reflns_Friedel_fraction_full 0.974
_reflns_Friedel_fraction_max 0.958
_reflns_number_gt 45323
_reflns_number_total 62025
_reflns_threshold_expression 'I > 2\s(I)'
_cod_data_source_file ic6b00233_si_001.cif
_cod_data_source_block (O3C)Zr-CycloP3-Complex4
_cod_depositor_comments
;
The following automatic conversions were performed:

data item '_exptl_absorpt_correction_type' value 'Multi-scan' was
changed to 'multi-scan' in accordance with the
/home/saulius/struct/COD-crude-data/automatic-downloads/DataCite-retrospective/ACS/depositions/lib/dictionaries/cif_core.dic
dictionary named 'cif_core.dic' version 2.4.2 last updated on
2011-04-26.

data item '_exptl_crystal_density_meas' value 'not measured' was
changed to '?' -- the value is perceived as not measured.

Automatic conversion script
Id: cif_fix_values 6909 2019-04-08 15:41:33Z antanas 

2024-02-02
Z value and formula fixed to values more according to usual
chemical conventions.                 miguel
;
_cod_original_formula_sum 'C264 H424 Na6 O35 P6 Zr4'
_cod_original_formula_weight 4846.65
_cod_original_formula_moiety '2(C20 H40 Na O5), 2(C102 H152 Na2 O10 P3 Zr2), 5(C4 H8 O)'
_cod_original_formula_units_Z 2
_cod_original_sg_symbol_H-M 'P c'
_cod_database_code 4347495
_shelx_shelxl_version_number 2014/7
_shelx_space_group_comment
;
The symmetry employed for this shelxl refinement is uniquely defined
by the following loop, which should always be used as a source of
symmetry information in preference to the above space-group names.
They are only intended as comments.
;
_shelx_estimated_absorpt_t_min 0.951
_shelx_estimated_absorpt_t_max 0.970

loop_
_space_group_symop_operation_xyz
'x, y, z'
'x, -y, z+1/2'

loop_
_atom_site_label
_atom_site_type_symbol
_atom_site_fract_x
_atom_site_fract_y
_atom_site_fract_z
_atom_site_U_iso_or_equiv
_atom_site_adp_type
_atom_site_occupancy
_atom_site_site_symmetry_order
_atom_site_calc_flag
_atom_site_refinement_flags_posn
_atom_site_refinement_flags_adp
_atom_site_refinement_flags_occupancy
_atom_site_disorder_assembly
_atom_site_disorder_group
Zr1 Zr 0.42084(3) 0.59402(5) 0.38425(2) 0.0282(2) Uani 1 1 d . . . . .
Zr2 Zr 0.40822(4) 0.72568(5) 0.27340(2) 0.0304(2) Uani 1 1 d . . . . .
Zr3 Zr -0.07464(3) 1.09912(5) 0.37917(2) 0.0295(2) Uani 1 1 d . . . . .
Zr4 Zr -0.09825(4) 1.23222(6) 0.26824(2) 0.0310(2) Uani 1 1 d . . . . .
P1 P 0.47062(11) 0.66782(17) 0.32957(6) 0.0354(5) Uani 1 1 d . . . . .
P2 P 0.38460(12) 0.72381(17) 0.33833(6) 0.0379(6) Uani 1 1 d . . . . .
P3 P 0.39256(11) 0.58436(17) 0.31790(6) 0.0363(6) Uani 1 1 d . . . . .
P4 P -0.03148(11) 1.17841(18) 0.32570(6) 0.0378(6) Uani 1 1 d . . . . .
P5 P -0.11717(11) 1.23315(16) 0.33429(6) 0.0361(6) Uani 1 1 d . . . . .
P6 P -0.10959(12) 1.09425(17) 0.31291(6) 0.0389(6) Uani 1 1 d . . . . .
O1 O 0.4717(3) 0.6830(4) 0.41358(15) 0.0369(15) Uani 1 1 d . . . . .
O2 O 0.3397(3) 0.5684(4) 0.39500(15) 0.0368(14) Uani 1 1 d . . . . .
O3 O 0.4829(3) 0.4981(4) 0.38069(14) 0.0358(14) Uani 1 1 d . . . . .
O4 O 0.4492(3) 0.8478(4) 0.27741(15) 0.0431(16) Uani 1 1 d . . . . .
O5 O 0.3230(3) 0.7063(4) 0.25709(15) 0.0388(15) Uani 1 1 d . . . . .
O6 O 0.4412(3) 0.6248(4) 0.24480(15) 0.0403(15) Uani 1 1 d . . . . .
O7 O -0.0190(3) 0.9958(4) 0.37483(16) 0.0420(16) Uani 1 1 d . . . . .
O8 O -0.0538(3) 1.2067(4) 0.41086(15) 0.0356(14) Uani 1 1 d . . . . .
O9 O -0.1573(3) 1.0838(4) 0.39219(16) 0.0390(15) Uani 1 1 d . . . . .
O10 O -0.0485(3) 1.3485(4) 0.27342(15) 0.0367(14) Uani 1 1 d . . . . .
O11 O -0.1841(3) 1.2366(5) 0.25419(16) 0.0422(16) Uani 1 1 d . . . . .
O12 O -0.0410(3) 1.1553(5) 0.24327(15) 0.0414(16) Uani 1 1 d . . . . .
C1 C 0.4303(4) 0.5230(5) 0.4378(2) 0.0269(17) Uani 1 1 d . . . . .
C2 C 0.3996(4) 0.7864(6) 0.2192(2) 0.0295(19) Uani 1 1 d . . . . .
C3 C -0.0646(3) 1.0300(5) 0.4333(2) 0.0265(17) Uani 1 1 d . . . . .
C4 C -0.1050(4) 1.2963(6) 0.2145(2) 0.033(2) Uani 1 1 d . . . . .
C5 C 0.4720(4) 0.4445(6) 0.4355(2) 0.0304(18) Uani 1 1 d . . . . .
C6 C 0.4974(4) 0.4350(6) 0.4046(2) 0.0312(19) Uani 1 1 d . . . . .
C7 C 0.5340(4) 0.3635(6) 0.3985(2) 0.0302(18) Uani 1 1 d . . . . .
C8 C 0.5496(4) 0.3039(6) 0.4250(2) 0.0329(19) Uani 1 1 d . . . . .
H1 H 0.5749 0.2552 0.4214 0.039 Uiso 1 1 calc R U . . .
C9 C 0.5294(4) 0.3137(6) 0.4560(2) 0.035(2) Uani 1 1 d . . . . .
C10 C 0.4910(4) 0.3841(6) 0.4606(2) 0.036(2) Uani 1 1 d . . . . .
H2 H 0.4771 0.3914 0.4818 0.043 Uiso 1 1 calc R U . . .
C11 C 0.5572(4) 0.3502(6) 0.3641(2) 0.039(2) Uani 1 1 d . . . . .
C12 C 0.5066(4) 0.3354(8) 0.3381(2) 0.049(3) Uani 1 1 d . . . . .
H3 H 0.5210 0.3263 0.3163 0.073 Uiso 1 1 calc R U . . .
H4 H 0.4815 0.3888 0.3374 0.073 Uiso 1 1 calc R U . . .
H5 H 0.4848 0.2818 0.3440 0.073 Uiso 1 1 calc R U . . .
C13 C 0.5907(5) 0.4341(7) 0.3543(3) 0.048(3) Uani 1 1 d . . . . .
H6 H 0.6209 0.4479 0.3719 0.071 Uiso 1 1 calc R U . . .
H7 H 0.5645 0.4859 0.3514 0.071 Uiso 1 1 calc R U . . .
H8 H 0.6081 0.4223 0.3335 0.071 Uiso 1 1 calc R U . . .
C14 C 0.5970(5) 0.2682(7) 0.3633(2) 0.044(2) Uani 1 1 d . . . . .
H9 H 0.6124 0.2643 0.3415 0.066 Uiso 1 1 calc R U . . .
H10 H 0.5755 0.2128 0.3674 0.066 Uiso 1 1 calc R U . . .
H11 H 0.6288 0.2749 0.3805 0.066 Uiso 1 1 calc R U . . .
C15 C 0.5521(5) 0.2535(7) 0.4851(3) 0.048(2) Uani 1 1 d . U . . .
C16 C 0.5815(7) 0.1673(8) 0.4748(3) 0.077(4) Uani 1 1 d . U . . .
H12 H 0.5551 0.1327 0.4595 0.116 Uiso 1 1 calc R U . . .
H13 H 0.5926 0.1305 0.4944 0.116 Uiso 1 1 calc R U . . .
H14 H 0.6158 0.1832 0.4636 0.116 Uiso 1 1 calc R U . . .
C17 C 0.5975(5) 0.3082(9) 0.5068(3) 0.066(3) Uani 1 1 d . U . . .
H15 H 0.6281 0.3275 0.4933 0.099 Uiso 1 1 calc R U . . .
H16 H 0.6137 0.2700 0.5251 0.099 Uiso 1 1 calc R U . . .
H17 H 0.5793 0.3617 0.5159 0.099 Uiso 1 1 calc R U . . .
C18 C 0.5046(5) 0.2272(9) 0.5068(3) 0.069(3) Uani 1 1 d . U . . .
H18 H 0.4839 0.2818 0.5128 0.104 Uiso 1 1 calc R U . . .
H19 H 0.5213 0.1972 0.5269 0.104 Uiso 1 1 calc R U . . .
H20 H 0.4779 0.1856 0.4945 0.104 Uiso 1 1 calc R U . . .
C19 C 0.4539(4) 0.5966(5) 0.4613(2) 0.0286(18) Uani 1 1 d . . . . .
C20 C 0.4743(4) 0.6756(6) 0.4471(2) 0.033(2) Uani 1 1 d . . . . .
C21 C 0.4962(4) 0.7487(6) 0.4672(2) 0.034(2) Uani 1 1 d . . . . .
C22 C 0.4983(4) 0.7378(7) 0.5020(2) 0.041(2) Uani 1 1 d . . . . .
H21 H 0.5134 0.7855 0.5159 0.049 Uiso 1 1 calc R U . . .
C23 C 0.4788(5) 0.6591(7) 0.5163(2) 0.044(2) Uani 1 1 d . . . . .
C24 C 0.4560(4) 0.5901(6) 0.4962(2) 0.034(2) Uani 1 1 d . . . . .
H22 H 0.4414 0.5373 0.5060 0.041 Uiso 1 1 calc R U . . .
C25 C 0.5135(5) 0.8392(6) 0.4522(3) 0.047(3) Uani 1 1 d . . . . .
C26 C 0.4593(5) 0.8847(7) 0.4357(3) 0.057(3) Uani 1 1 d . . . . .
H23 H 0.4420 0.8453 0.4181 0.085 Uiso 1 1 calc R U . . .
H24 H 0.4696 0.9430 0.4262 0.085 Uiso 1 1 calc R U . . .
H25 H 0.4318 0.8947 0.4524 0.085 Uiso 1 1 calc R U . . .
C27 C 0.5561(6) 0.8255(9) 0.4251(3) 0.069(4) Uani 1 1 d . . . . .
H26 H 0.5883 0.7877 0.4339 0.103 Uiso 1 1 calc R U . . .
H27 H 0.5706 0.8846 0.4184 0.103 Uiso 1 1 calc R U . . .
H28 H 0.5363 0.7956 0.4058 0.103 Uiso 1 1 calc R U . . .
C28 C 0.5427(6) 0.9042(7) 0.4779(3) 0.067(4) Uani 1 1 d . . . . .
H29 H 0.5151 0.9228 0.4936 0.100 Uiso 1 1 calc R U . . .
H30 H 0.5565 0.9578 0.4667 0.100 Uiso 1 1 calc R U . . .
H31 H 0.5753 0.8735 0.4900 0.100 Uiso 1 1 calc R U . . .
C29 C 0.4819(6) 0.6478(8) 0.5550(3) 0.058(3) Uani 1 1 d . U . . .
C30 C 0.4533(8) 0.7314(10) 0.5704(4) 0.090(4) Uani 1 1 d . U . . .
H32 H 0.4485 0.7195 0.5938 0.135 Uiso 1 1 calc R U . . .
H33 H 0.4157 0.7425 0.5586 0.135 Uiso 1 1 calc R U . . .
H34 H 0.4777 0.7849 0.5685 0.135 Uiso 1 1 calc R U . . .
C31 C 0.5413(7) 0.6395(13) 0.5675(4) 0.099(4) Uani 1 1 d . U . . .
H35 H 0.5434 0.6202 0.5908 0.149 Uiso 1 1 calc R U . . .
H36 H 0.5605 0.6983 0.5659 0.149 Uiso 1 1 calc R U . . .
H37 H 0.5604 0.5944 0.5544 0.149 Uiso 1 1 calc R U . . .
C32 C 0.4468(7) 0.5720(11) 0.5659(3) 0.086(4) Uani 1 1 d . U . . .
H38 H 0.4575 0.5160 0.5549 0.129 Uiso 1 1 calc R U . . .
H39 H 0.4061 0.5849 0.5601 0.129 Uiso 1 1 calc R U . . .
H40 H 0.4535 0.5648 0.5900 0.129 Uiso 1 1 calc R U . . .
C33 C 0.3695(4) 0.4934(6) 0.4446(2) 0.0310(19) Uani 1 1 d . . . . .
C34 C 0.3247(4) 0.5193(5) 0.4209(2) 0.0295(18) Uani 1 1 d . . . . .
C35 C 0.2671(4) 0.4955(6) 0.4239(2) 0.037(2) Uani 1 1 d . . . . .
C36 C 0.2556(4) 0.4467(6) 0.4523(2) 0.035(2) Uani 1 1 d . . . . .
H41 H 0.2168 0.4319 0.4552 0.041 Uiso 1 1 calc R U . . .
C37 C 0.2977(4) 0.4185(6) 0.4765(2) 0.035(2) Uani 1 1 d . . . . .
C38 C 0.3543(4) 0.4402(6) 0.4716(2) 0.036(2) Uani 1 1 d . . . . .
H42 H 0.3839 0.4185 0.4871 0.043 Uiso 1 1 calc R U . . .
C39 C 0.2207(4) 0.5219(6) 0.3965(2) 0.038(2) Uani 1 1 d . . . . .
C40 C 0.2343(5) 0.4773(7) 0.3633(2) 0.046(2) Uani 1 1 d . . . . .
H43 H 0.2050 0.4948 0.3458 0.069 Uiso 1 1 calc R U . . .
H44 H 0.2345 0.4111 0.3658 0.069 Uiso 1 1 calc R U . . .
H45 H 0.2721 0.4977 0.3574 0.069 Uiso 1 1 calc R U . . .
C41 C 0.2176(4) 0.6243(6) 0.3916(3) 0.041(2) Uani 1 1 d . . . . .
H46 H 0.2120 0.6538 0.4128 0.062 Uiso 1 1 calc R U . . .
H47 H 0.1854 0.6392 0.3755 0.062 Uiso 1 1 calc R U . . .
H48 H 0.2534 0.6459 0.3833 0.062 Uiso 1 1 calc R U . . .
C42 C 0.1611(4) 0.4876(8) 0.4047(3) 0.055(3) Uani 1 1 d . . . . .
H49 H 0.1504 0.5167 0.4251 0.082 Uiso 1 1 calc R U . . .
H50 H 0.1623 0.4217 0.4077 0.082 Uiso 1 1 calc R U . . .
H51 H 0.1326 0.5027 0.3864 0.082 Uiso 1 1 calc R U . . .
C43 C 0.2835(6) 0.3665(9) 0.5079(3) 0.060(3) Uani 1 1 d . U . . .
C44 C 0.3200(7) 0.2813(10) 0.5117(4) 0.087(4) Uani 1 1 d . U . . .
H52 H 0.3113 0.2491 0.5319 0.130 Uiso 1 1 calc R U . . .
H53 H 0.3607 0.2980 0.5133 0.130 Uiso 1 1 calc R U . . .
H54 H 0.3115 0.2419 0.4925 0.130 Uiso 1 1 calc R U . . .
C45 C 0.2217(6) 0.3379(11) 0.5066(3) 0.083(4) Uani 1 1 d . U . . .
H55 H 0.2133 0.2966 0.4878 0.125 Uiso 1 1 calc R U . . .
H56 H 0.1970 0.3915 0.5039 0.125 Uiso 1 1 calc R U . . .
H57 H 0.2146 0.3068 0.5273 0.125 Uiso 1 1 calc R U . . .
C46 C 0.2981(7) 0.4247(11) 0.5377(3) 0.088(4) Uani 1 1 d . U . . .
H58 H 0.2738 0.4789 0.5365 0.133 Uiso 1 1 calc R U . . .
H59 H 0.3385 0.4428 0.5383 0.133 Uiso 1 1 calc R U . . .
H60 H 0.2916 0.3904 0.5578 0.133 Uiso 1 1 calc R U . . .
C47 C 0.4467(4) 0.9104(6) 0.2527(2) 0.035(2) Uani 1 1 d . . . . .
C48 C 0.4691(4) 0.9988(6) 0.2591(2) 0.035(2) Uani 1 1 d . . . . .
C49 C 0.4642(4) 1.0607(7) 0.2326(2) 0.040(2) Uani 1 1 d . . . . .
H61 H 0.4793 1.1201 0.2361 0.048 Uiso 1 1 calc R U . . .
C50 C 0.4386(4) 1.0387(6) 0.2019(2) 0.038(2) Uani 1 1 d . . . . .
C51 C 0.4165(4) 0.9516(6) 0.1967(2) 0.038(2) Uani 1 1 d . . . . .
H62 H 0.3982 0.9366 0.1756 0.045 Uiso 1 1 calc R U . . .
C52 C 0.4204(4) 0.8853(6) 0.2217(2) 0.0315(19) Uani 1 1 d . . . . .
C53 C 0.4966(4) 1.0233(6) 0.2943(2) 0.040(2) Uani 1 1 d . . . . .
C54 C 0.5478(5) 0.9610(8) 0.3031(3) 0.061(3) Uani 1 1 d . . . . .
H63 H 0.5633 0.9730 0.3259 0.091 Uiso 1 1 calc R U . . .
H64 H 0.5776 0.9725 0.2879 0.091 Uiso 1 1 calc R U . . .
H65 H 0.5355 0.8976 0.3011 0.091 Uiso 1 1 calc R U . . .
C55 C 0.4532(5) 1.0148(8) 0.3201(3) 0.057(3) Uani 1 1 d . . . . .
H66 H 0.4403 0.9517 0.3212 0.085 Uiso 1 1 calc R U . . .
H67 H 0.4202 1.0541 0.3140 0.085 Uiso 1 1 calc R U . . .
H68 H 0.4711 1.0332 0.3418 0.085 Uiso 1 1 calc R U . . .
C56 C 0.5185(6) 1.1216(7) 0.2948(3) 0.064(4) Uani 1 1 d . . . . .
H69 H 0.5364 1.1358 0.3170 0.096 Uiso 1 1 calc R U . . .
H70 H 0.4863 1.1629 0.2895 0.096 Uiso 1 1 calc R U . . .
H71 H 0.5468 1.1287 0.2785 0.096 Uiso 1 1 calc R U . . .
C57 C 0.4350(5) 1.1090(7) 0.1738(3) 0.055(2) Uani 1 1 d . U . . .
C58A C 0.4628(9) 1.2027(11) 0.1834(4) 0.053(3) Uani 0.638(6) 1 d . U P A 1
H72 H 0.4563 1.2449 0.1648 0.080 Uiso 0.638(6) 1 calc R U P A 1
H73 H 0.5042 1.1948 0.1887 0.080 Uiso 0.638(6) 1 calc R U P A 1
H74 H 0.4455 1.2272 0.2028 0.080 Uiso 0.638(6) 1 calc R U P A 1
C59A C 0.3761(9) 1.1242(13) 0.1596(5) 0.063(4) Uani 0.638(6) 1 d . U P A 1
H75 H 0.3565 1.0657 0.1563 0.095 Uiso 0.638(6) 1 calc R U P A 1
H76 H 0.3768 1.1553 0.1382 0.095 Uiso 0.638(6) 1 calc R U P A 1
H77 H 0.3555 1.1616 0.1748 0.095 Uiso 0.638(6) 1 calc R U P A 1
C60A C 0.4717(9) 1.0743(12) 0.1455(4) 0.059(3) Uani 0.638(6) 1 d . U P A 1
H78 H 0.4579 1.0143 0.1380 0.088 Uiso 0.638(6) 1 calc R U P A 1
H79 H 0.5121 1.0700 0.1540 0.088 Uiso 0.638(6) 1 calc R U P A 1
H80 H 0.4680 1.1169 0.1268 0.088 Uiso 0.638(6) 1 calc R U P A 1
C58B C 0.4027(16) 1.192(2) 0.1838(8) 0.060(4) Uani 0.362(6) 1 d . U P A 2
H81 H 0.4212 1.2171 0.2045 0.090 Uiso 0.362(6) 1 calc R U P A 2
H82 H 0.3629 1.1760 0.1870 0.090 Uiso 0.362(6) 1 calc R U P A 2
H83 H 0.4030 1.2384 0.1663 0.090 Uiso 0.362(6) 1 calc R U P A 2
C59B C 0.4040(17) 1.073(2) 0.1417(8) 0.062(4) Uani 0.362(6) 1 d . U P A 2
H84 H 0.4013 1.1212 0.1250 0.093 Uiso 0.362(6) 1 calc R U P A 2
H85 H 0.3653 1.0531 0.1461 0.093 Uiso 0.362(6) 1 calc R U P A 2
H86 H 0.4255 1.0216 0.1336 0.093 Uiso 0.362(6) 1 calc R U P A 2
C60B C 0.4931(16) 1.131(2) 0.1664(9) 0.064(4) Uani 0.362(6) 1 d . U P A 2
H87 H 0.5114 1.0774 0.1577 0.096 Uiso 0.362(6) 1 calc R U P A 2
H88 H 0.5152 1.1516 0.1867 0.096 Uiso 0.362(6) 1 calc R U P A 2
H89 H 0.4920 1.1798 0.1498 0.096 Uiso 0.362(6) 1 calc R U P A 2
C61 C 0.4390(4) 0.7273(6) 0.1995(2) 0.0313(19) Uani 1 1 d . . . . .
C62 C 0.4551(4) 0.7469(7) 0.1678(2) 0.038(2) Uani 1 1 d . . . . .
H90 H 0.4419 0.8017 0.1575 0.046 Uiso 1 1 calc R U . . .
C63 C 0.4892(5) 0.6906(7) 0.1508(2) 0.044(2) Uani 1 1 d . . . . .
C64 C 0.5111(5) 0.6143(7) 0.1673(2) 0.046(2) Uani 1 1 d . . . . .
H91 H 0.5363 0.5764 0.1563 0.055 Uiso 1 1 calc R U . . .
C65 C 0.4985(4) 0.5899(6) 0.1989(2) 0.041(2) Uani 1 1 d . . . . .
C66 C 0.4590(4) 0.6460(6) 0.2143(2) 0.034(2) Uani 1 1 d . . . . .
C67 C 0.5271(5) 0.5082(7) 0.2180(3) 0.050(3) Uani 1 1 d . . . . .
C68 C 0.4816(6) 0.4384(7) 0.2260(3) 0.066(3) Uani 1 1 d . . . . .
H92 H 0.5006 0.3838 0.2354 0.099 Uiso 1 1 calc R U . . .
H93 H 0.4581 0.4225 0.2057 0.099 Uiso 1 1 calc R U . . .
H94 H 0.4571 0.4643 0.2421 0.099 Uiso 1 1 calc R U . . .
C69 C 0.5615(5) 0.5403(8) 0.2494(3) 0.060(3) Uani 1 1 d . . . . .
H95 H 0.5927 0.5799 0.2434 0.090 Uiso 1 1 calc R U . . .
H96 H 0.5776 0.4877 0.2617 0.090 Uiso 1 1 calc R U . . .
H97 H 0.5363 0.5740 0.2632 0.090 Uiso 1 1 calc R U . . .
C70 C 0.5683(7) 0.4579(9) 0.1959(4) 0.082(4) Uani 1 1 d . . . . .
H98 H 0.6002 0.4982 0.1915 0.123 Uiso 1 1 calc R U . . .
H99 H 0.5474 0.4405 0.1749 0.123 Uiso 1 1 calc R U . . .
H100 H 0.5835 0.4034 0.2074 0.123 Uiso 1 1 calc R U . . .
C71 C 0.5012(6) 0.7140(9) 0.1153(3) 0.059(3) Uani 1 1 d . U . . .
C72 C 0.5261(6) 0.8099(8) 0.1122(3) 0.063(3) Uani 1 1 d . U . . .
H101 H 0.5286 0.8245 0.0887 0.094 Uiso 1 1 calc R U . . .
H102 H 0.5646 0.8123 0.1238 0.094 Uiso 1 1 calc R U . . .
H103 H 0.5012 0.8539 0.1221 0.094 Uiso 1 1 calc R U . . .
C73 C 0.4471(6) 0.7046(11) 0.0935(3) 0.078(3) Uani 1 1 d . U . . .
H104 H 0.4332 0.6420 0.0944 0.117 Uiso 1 1 calc R U . . .
H105 H 0.4544 0.7198 0.0707 0.117 Uiso 1 1 calc R U . . .
H106 H 0.4181 0.7460 0.1011 0.117 Uiso 1 1 calc R U . . .
C74 C 0.5453(7) 0.6473(10) 0.1020(3) 0.081(4) Uani 1 1 d . U . . .
H107 H 0.5321 0.5849 0.1046 0.121 Uiso 1 1 calc R U . . .
H108 H 0.5827 0.6554 0.1145 0.121 Uiso 1 1 calc R U . . .
H109 H 0.5490 0.6597 0.0785 0.121 Uiso 1 1 calc R U . . .
C75 C 0.3375(4) 0.7755(6) 0.2054(2) 0.0324(19) Uani 1 1 d . . . . .
C76 C 0.3146(4) 0.7995(7) 0.1733(2) 0.039(2) Uani 1 1 d . . . . .
H110 H 0.3396 0.8248 0.1584 0.047 Uiso 1 1 calc R U . . .
C77 C 0.2567(4) 0.7878(7) 0.1625(2) 0.041(2) Uani 1 1 d . . . . .
C78 C 0.2217(4) 0.7507(7) 0.1850(2) 0.040(2) Uani 1 1 d . . . . .
H111 H 0.1819 0.7449 0.1783 0.048 Uiso 1 1 calc R U . . .
C79 C 0.2408(4) 0.7211(7) 0.2168(2) 0.042(2) Uani 1 1 d . . . . .
C80 C 0.3000(4) 0.7352(6) 0.2268(2) 0.034(2) Uani 1 1 d . . . . .
C81 C 0.1999(4) 0.6841(8) 0.2408(3) 0.050(3) Uani 1 1 d . . . . .
C82 C 0.1962(6) 0.7450(10) 0.2703(3) 0.070(4) Uani 1 1 d . . . . .
H112 H 0.2350 0.7599 0.2797 0.105 Uiso 1 1 calc R U . . .
H113 H 0.1753 0.7138 0.2870 0.105 Uiso 1 1 calc R U . . .
H114 H 0.1759 0.8009 0.2634 0.105 Uiso 1 1 calc R U . . .
C83 C 0.2206(6) 0.5877(8) 0.2538(3) 0.068(4) Uani 1 1 d . . . . .
H115 H 0.2541 0.5947 0.2698 0.101 Uiso 1 1 calc R U . . .
H116 H 0.2309 0.5505 0.2352 0.101 Uiso 1 1 calc R U . . .
H117 H 0.1896 0.5581 0.2647 0.101 Uiso 1 1 calc R U . . .
C84 C 0.1385(5) 0.6704(10) 0.2245(3) 0.071(4) Uani 1 1 d . . . . .
H118 H 0.1155 0.6378 0.2399 0.107 Uiso 1 1 calc R U . . .
H119 H 0.1400 0.6351 0.2041 0.107 Uiso 1 1 calc R U . . .
H120 H 0.1210 0.7296 0.2192 0.107 Uiso 1 1 calc R U . . .
C85 C 0.2318(5) 0.8164(9) 0.1278(3) 0.061(3) Uani 1 1 d . U . . .
C86 C 0.2756(6) 0.8577(11) 0.1069(3) 0.079(3) Uani 1 1 d . U . . .
H121 H 0.2573 0.8733 0.0850 0.118 Uiso 1 1 calc R U . . .
H122 H 0.3066 0.8139 0.1044 0.118 Uiso 1 1 calc R U . . .
H123 H 0.2916 0.9126 0.1177 0.118 Uiso 1 1 calc R U . . .
C87 C 0.1836(6) 0.8862(10) 0.1301(3) 0.074(3) Uani 1 1 d . U . . .
H124 H 0.1977 0.9368 0.1442 0.111 Uiso 1 1 calc R U . . .
H125 H 0.1510 0.8574 0.1397 0.111 Uiso 1 1 calc R U . . .
H126 H 0.1714 0.9090 0.1079 0.111 Uiso 1 1 calc R U . . .
C88 C 0.2059(6) 0.7311(10) 0.1085(3) 0.077(3) Uani 1 1 d . U . . .
H127 H 0.1877 0.7501 0.0869 0.116 Uiso 1 1 calc R U . . .
H128 H 0.1773 0.7023 0.1215 0.116 Uiso 1 1 calc R U . . .
H129 H 0.2367 0.6877 0.1051 0.116 Uiso 1 1 calc R U . . .
Na1 Na 0.55846(17) 0.6173(3) 0.39299(10) 0.0493(10) Uani 1 1 d . . . . .
O13 O 0.6267(4) 0.6886(6) 0.3652(2) 0.079(3) Uani 1 1 d D U . . .
C89 C 0.6181(6) 0.7680(9) 0.3465(3) 0.079(3) Uani 1 1 d D U . . .
H130 H 0.6411 0.8186 0.3568 0.095 Uiso 1 1 calc R U . . .
H131 H 0.5771 0.7856 0.3448 0.095 Uiso 1 1 calc R U . . .
C90 C 0.6376(8) 0.7455(11) 0.3128(4) 0.103(4) Uani 1 1 d D U . . .
H132 H 0.6045 0.7300 0.2969 0.124 Uiso 1 1 calc R U . . .
H133 H 0.6587 0.7970 0.3038 0.124 Uiso 1 1 calc R U . . .
C91 C 0.6758(8) 0.6662(12) 0.3190(4) 0.114(4) Uani 1 1 d D U . . .
H134 H 0.7146 0.6792 0.3120 0.137 Uiso 1 1 calc R U . . .
H135 H 0.6601 0.6124 0.3066 0.137 Uiso 1 1 calc R U . . .
C92 C 0.6782(6) 0.6498(12) 0.3560(4) 0.102(4) Uani 1 1 d D U . . .
H136 H 0.6797 0.5841 0.3611 0.123 Uiso 1 1 calc R U . . .
H137 H 0.7120 0.6798 0.3675 0.123 Uiso 1 1 calc R U . . .
O14 O 0.6300(4) 0.5809(6) 0.4335(2) 0.073(2) Uani 1 1 d D U . . .
C93 C 0.6770(7) 0.6342(11) 0.4485(3) 0.094(4) Uani 1 1 d D U . . .
H138 H 0.6775 0.6959 0.4389 0.112 Uiso 1 1 calc R U . . .
H139 H 0.7144 0.6045 0.4461 0.112 Uiso 1 1 calc R U . . .
C94 C 0.6631(9) 0.6370(11) 0.4853(4) 0.112(4) Uani 1 1 d D U . . .
H140 H 0.6985 0.6438 0.5003 0.134 Uiso 1 1 calc R U . . .
H141 H 0.6367 0.6876 0.4893 0.134 Uiso 1 1 calc R U . . .
C95 C 0.6359(9) 0.5494(11) 0.4901(3) 0.111(4) Uani 1 1 d D U . . .
H142 H 0.5995 0.5575 0.5007 0.133 Uiso 1 1 calc R U . . .
H143 H 0.6616 0.5097 0.5044 0.133 Uiso 1 1 calc R U . . .
C96 C 0.6249(7) 0.5101(9) 0.4573(3) 0.096(4) Uani 1 1 d D U . . .
H144 H 0.6530 0.4614 0.4539 0.115 Uiso 1 1 calc R U . . .
H145 H 0.5859 0.4836 0.4547 0.115 Uiso 1 1 calc R U . . .
Na2 Na 0.3510(2) 0.5434(3) 0.24171(10) 0.0520(11) Uani 1 1 d . . . . .
O15 O 0.3230(8) 0.4087(9) 0.2579(4) 0.065(4) Uani 0.529(10) 1 d D U P B 1
C97 C 0.2963(10) 0.3854(15) 0.2884(5) 0.072(4) Uani 0.529(10) 1 d D U P B 1
H146 H 0.2597 0.3525 0.2834 0.087 Uiso 0.529(10) 1 calc R U P B 1
H147 H 0.2891 0.4403 0.3015 0.087 Uiso 0.529(10) 1 calc R U P B 1
C98 C 0.3410(11) 0.3253(17) 0.3064(5) 0.080(4) Uani 0.529(10) 1 d D U P B 1
H148 H 0.3277 0.2618 0.3083 0.097 Uiso 0.529(10) 1 calc R U P B 1
H149 H 0.3544 0.3491 0.3285 0.097 Uiso 0.529(10) 1 calc R U P B 1
C99 C 0.3856(9) 0.3357(18) 0.2813(5) 0.078(4) Uani 0.529(10) 1 d D U P B 1
H150 H 0.4152 0.2875 0.2838 0.094 Uiso 0.529(10) 1 calc R U P B 1
H151 H 0.4044 0.3959 0.2830 0.094 Uiso 0.529(10) 1 calc R U P B 1
C100 C 0.3458(11) 0.3250(14) 0.2479(5) 0.079(4) Uani 0.529(10) 1 d D U P B 1
H152 H 0.3662 0.3279 0.2275 0.094 Uiso 0.529(10) 1 calc R U P B 1
H153 H 0.3187 0.2734 0.2476 0.094 Uiso 0.529(10) 1 calc R U P B 1
O515 O 0.2933(9) 0.3553(14) 0.2589(5) 0.086(4) Uani 0.471(10) 1 d D U P B 2
C597 C 0.2874(11) 0.3187(19) 0.2925(6) 0.080(4) Uani 0.471(10) 1 d D U P B 2
H154 H 0.2599 0.2675 0.2916 0.096 Uiso 0.471(10) 1 calc R U P B 2
H155 H 0.2737 0.3663 0.3072 0.096 Uiso 0.471(10) 1 calc R U P B 2
C598 C 0.3462(12) 0.2874(19) 0.3047(6) 0.080(4) Uani 0.471(10) 1 d D U P B 2
H156 H 0.3641 0.3284 0.3220 0.097 Uiso 0.471(10) 1 calc R U P B 2
H157 H 0.3457 0.2247 0.3136 0.097 Uiso 0.471(10) 1 calc R U P B 2
C599 C 0.3757(12) 0.2921(17) 0.2737(7) 0.077(4) Uani 0.471(10) 1 d D U P B 2
H158 H 0.3641 0.2421 0.2582 0.093 Uiso 0.471(10) 1 calc R U P B 2
H159 H 0.4180 0.2926 0.2781 0.093 Uiso 0.471(10) 1 calc R U P B 2
C600 C 0.3516(11) 0.3874(16) 0.2606(7) 0.067(4) Uani 0.471(10) 1 d D U P B 2
H160 H 0.3485 0.4082 0.2839 0.081 Uiso 0.471(10) 1 calc R U P B 2
O16 O 0.3295(16) 0.5068(16) 0.1857(5) 0.082(4) Uani 0.529(10) 1 d D U P B 1
C101 C 0.2976(14) 0.4359(19) 0.1682(6) 0.094(4) Uani 0.529(10) 1 d D U P B 1
H161 H 0.2568 0.4532 0.1638 0.112 Uiso 0.529(10) 1 calc R U P B 1
H162 H 0.2999 0.3788 0.1811 0.112 Uiso 0.529(10) 1 calc R U P B 1
C102 C 0.3264(16) 0.4252(16) 0.1357(6) 0.096(4) Uani 0.529(10) 1 d D U P B 1
H163 H 0.3635 0.3928 0.1391 0.115 Uiso 0.529(10) 1 calc R U P B 1
H164 H 0.3012 0.3936 0.1185 0.115 Uiso 0.529(10) 1 calc R U P B 1
C103 C 0.3341(16) 0.5195(18) 0.1277(5) 0.094(4) Uani 0.529(10) 1 d D U P B 1
H165 H 0.2992 0.5440 0.1153 0.112 Uiso 0.529(10) 1 calc R U P B 1
H166 H 0.3670 0.5273 0.1141 0.112 Uiso 0.529(10) 1 calc R U P B 1
C104 C 0.3450(16) 0.5662(16) 0.1601(5) 0.089(4) Uani 0.529(10) 1 d D U P B 1
H167 H 0.3861 0.5826 0.1638 0.107 Uiso 0.529(10) 1 calc R U P B 1
H168 H 0.3220 0.6226 0.1603 0.107 Uiso 0.529(10) 1 calc R U P B 1
O516 O 0.3233(18) 0.4938(18) 0.1903(6) 0.083(4) Uani 0.471(10) 1 d D U P B 2
C601 C 0.3347(16) 0.4058(16) 0.1761(6) 0.085(4) Uani 0.471(10) 1 d D U P B 2
H169 H 0.2985 0.3728 0.1699 0.102 Uiso 0.471(10) 1 calc R U P B 2
H170 H 0.3591 0.3684 0.1919 0.102 Uiso 0.471(10) 1 calc R U P B 2
C602 C 0.3656(16) 0.4278(19) 0.1456(7) 0.091(4) Uani 0.471(10) 1 d D U P B 2
H171 H 0.4076 0.4210 0.1501 0.109 Uiso 0.471(10) 1 calc R U P B 2
H172 H 0.3523 0.3883 0.1267 0.109 Uiso 0.471(10) 1 calc R U P B 2
C603 C 0.3499(16) 0.523(2) 0.1388(7) 0.092(4) Uani 0.471(10) 1 d D U P B 2
H173 H 0.3337 0.5299 0.1156 0.111 Uiso 0.471(10) 1 calc R U P B 2
H174 H 0.3842 0.5623 0.1423 0.111 Uiso 0.471(10) 1 calc R U P B 2
C604 C 0.3062(15) 0.549(2) 0.1622(7) 0.090(4) Uani 0.471(10) 1 d D U P B 2
H175 H 0.3084 0.6142 0.1678 0.108 Uiso 0.471(10) 1 calc R U P B 2
H176 H 0.2668 0.5341 0.1530 0.108 Uiso 0.471(10) 1 calc R U P B 2
C105 C -0.0230(4) 0.9503(5) 0.4308(2) 0.0276(17) Uani 1 1 d . . . . .
C106 C -0.0037(4) 0.8912(6) 0.4559(2) 0.0326(19) Uani 1 1 d . . . . .
H177 H -0.0171 0.8994 0.4773 0.039 Uiso 1 1 calc R U . . .
C107 C 0.0349(4) 0.8194(6) 0.4515(2) 0.034(2) Uani 1 1 d . . . . .
C108 C 0.0556(4) 0.8111(6) 0.4198(2) 0.0303(18) Uani 1 1 d . . . . .
H178 H 0.0820 0.7639 0.4160 0.036 Uiso 1 1 calc R U . . .
C109 C 0.0383(4) 0.8712(6) 0.3935(2) 0.0304(18) Uani 1 1 d . . . . .
C110 C -0.0005(4) 0.9381(5) 0.3997(2) 0.033(2) Uani 1 1 d . . . . .
C111 C 0.0599(4) 0.8600(7) 0.3588(2) 0.039(2) Uani 1 1 d . . . . .
C112 C 0.0091(5) 0.8412(8) 0.3330(2) 0.048(3) Uani 1 1 d . . . . .
H179 H -0.0119 0.7877 0.3397 0.073 Uiso 1 1 calc R U . . .
H180 H 0.0236 0.8304 0.3113 0.073 Uiso 1 1 calc R U . . .
H181 H -0.0167 0.8938 0.3316 0.073 Uiso 1 1 calc R U . . .
C113 C 0.0921(5) 0.9455(7) 0.3496(2) 0.049(3) Uani 1 1 d . . . . .
H182 H 0.0657 0.9973 0.3484 0.073 Uiso 1 1 calc R U . . .
H183 H 0.1075 0.9368 0.3280 0.073 Uiso 1 1 calc R U . . .
H184 H 0.1237 0.9572 0.3665 0.073 Uiso 1 1 calc R U . . .
C114 C 0.1030(4) 0.7796(7) 0.3581(3) 0.044(2) Uani 1 1 d . . . . .
H185 H 0.1329 0.7863 0.3764 0.066 Uiso 1 1 calc R U . . .
H186 H 0.1205 0.7796 0.3370 0.066 Uiso 1 1 calc R U . . .
H187 H 0.0825 0.7223 0.3607 0.066 Uiso 1 1 calc R U . . .
C115 C 0.0544(4) 0.7550(7) 0.4801(2) 0.041(2) Uani 1 1 d . U . . .
C116 C 0.0908(4) 0.6772(6) 0.4690(3) 0.043(2) Uani 1 1 d . U . . .
H188 H 0.0697 0.6447 0.4507 0.065 Uiso 1 1 calc R U . . .
H189 H 0.0995 0.6354 0.4876 0.065 Uiso 1 1 calc R U . . .
H190 H 0.1267 0.7012 0.4615 0.065 Uiso 1 1 calc R U . . .
C117 C 0.0896(4) 0.8109(7) 0.5069(2) 0.044(2) Uani 1 1 d . U . . .
H191 H 0.1044 0.7707 0.5249 0.066 Uiso 1 1 calc R U . . .
H192 H 0.0650 0.8573 0.5157 0.066 Uiso 1 1 calc R U . . .
H193 H 0.1218 0.8403 0.4970 0.066 Uiso 1 1 calc R U . . .
C118 C 0.0013(5) 0.7141(7) 0.4950(3) 0.054(3) Uani 1 1 d . U . . .
H194 H -0.0210 0.6786 0.4780 0.082 Uiso 1 1 calc R U . . .
H195 H -0.0225 0.7632 0.5027 0.082 Uiso 1 1 calc R U . . .
H196 H 0.0139 0.6747 0.5137 0.082 Uiso 1 1 calc R U . . .
C119 C -0.1250(4) 1.0032(6) 0.4412(2) 0.0299(18) Uani 1 1 d . . . . .
C120 C -0.1711(4) 1.0316(6) 0.4178(2) 0.034(2) Uani 1 1 d . . . . .
C121 C -0.2280(4) 1.0062(6) 0.4216(2) 0.036(2) Uani 1 1 d . . . . .
C122 C -0.2384(4) 0.9568(7) 0.4498(2) 0.043(2) Uani 1 1 d . . . . .
H197 H -0.2769 0.9406 0.4530 0.052 Uiso 1 1 calc R U . . .
C123 C -0.1962(4) 0.9302(7) 0.4735(2) 0.042(2) Uani 1 1 d . . . . .
C124 C -0.1402(4) 0.9528(7) 0.4683(2) 0.039(2) Uani 1 1 d . . . . .
H198 H -0.1104 0.9328 0.4840 0.047 Uiso 1 1 calc R U . . .
C125 C -0.2757(4) 1.0273(7) 0.3935(2) 0.040(2) Uani 1 1 d . . . . .
C126 C -0.2619(5) 0.9779(8) 0.3621(3) 0.051(3) Uani 1 1 d . . . . .
H199 H -0.2913 0.9920 0.3442 0.076 Uiso 1 1 calc R U . . .
H200 H -0.2613 0.9124 0.3662 0.076 Uiso 1 1 calc R U . . .
H201 H -0.2243 0.9975 0.3558 0.076 Uiso 1 1 calc R U . . .
C127 C -0.2810(5) 1.1281(7) 0.3869(3) 0.059(3) Uani 1 1 d . . . . .
H202 H -0.2469 1.1495 0.3766 0.088 Uiso 1 1 calc R U . . .
H203 H -0.2842 1.1604 0.4078 0.088 Uiso 1 1 calc R U . . .
H204 H -0.3152 1.1398 0.3719 0.088 Uiso 1 1 calc R U . . .
C128 C -0.3348(5) 0.9916(10) 0.4031(3) 0.065(3) Uani 1 1 d . . . . .
H205 H -0.3637 1.0006 0.3845 0.097 Uiso 1 1 calc R U . . .
H206 H -0.3461 1.0249 0.4225 0.097 Uiso 1 1 calc R U . . .
H207 H -0.3317 0.9268 0.4084 0.097 Uiso 1 1 calc R U . . .
C129 C -0.2081(5) 0.8764(8) 0.5054(3) 0.060(3) Uani 1 1 d . U . . .
C130 C -0.1880(7) 0.9302(10) 0.5360(3) 0.077(3) Uani 1 1 d . U . . .
H208 H -0.1935 0.8942 0.5558 0.115 Uiso 1 1 calc R U . . .
H209 H -0.2102 0.9865 0.5366 0.115 Uiso 1 1 calc R U . . .
H210 H -0.1472 0.9447 0.5354 0.115 Uiso 1 1 calc R U . . .
C131 C -0.2737(6) 0.8587(10) 0.5061(3) 0.075(3) Uani 1 1 d . U . . .
H211 H -0.2886 0.8320 0.4849 0.113 Uiso 1 1 calc R U . . .
H212 H -0.2934 0.9162 0.5096 0.113 Uiso 1 1 calc R U . . .
H213 H -0.2803 0.8168 0.5242 0.113 Uiso 1 1 calc R U . . .
C132 C -0.1793(6) 0.7855(9) 0.5058(4) 0.076(3) Uani 1 1 d . U . . .
H214 H -0.1825 0.7564 0.5273 0.114 Uiso 1 1 calc R U . . .
H215 H -0.1387 0.7934 0.5020 0.114 Uiso 1 1 calc R U . . .
H216 H -0.1979 0.7474 0.4882 0.114 Uiso 1 1 calc R U . . .
C133 C -0.0408(4) 1.1047(5) 0.4567(2) 0.0281(18) Uani 1 1 d . . . . .
C134 C -0.0252(4) 1.0933(6) 0.4904(2) 0.037(2) Uani 1 1 d . . . . .
H217 H -0.0301 1.0352 0.5000 0.044 Uiso 1 1 calc R U . . .
C135 C -0.0025(4) 1.1641(7) 0.5110(2) 0.042(2) Uani 1 1 d . . . . .
C136 C 0.0072(4) 1.2471(6) 0.4959(2) 0.040(2) Uani 1 1 d . . . . .
H218 H 0.0245 1.2946 0.5091 0.047 Uiso 1 1 calc R U . . .
C137 C -0.0077(4) 1.2633(6) 0.4619(2) 0.0327(19) Uani 1 1 d . . . . .
C138 C -0.0334(4) 1.1918(6) 0.4432(2) 0.0334(19) Uani 1 1 d . . . . .
C139 C 0.0048(5) 1.3554(6) 0.4453(3) 0.044(2) Uani 1 1 d . . . . .
C140 C 0.0369(6) 1.4200(7) 0.4703(3) 0.063(4) Uani 1 1 d . . . . .
H219 H 0.0411 1.4795 0.4600 0.094 Uiso 1 1 calc R U . . .
H220 H 0.0750 1.3952 0.4770 0.094 Uiso 1 1 calc R U . . .
H221 H 0.0152 1.4265 0.4899 0.094 Uiso 1 1 calc R U . . .
C141 C -0.0502(5) 1.4019(7) 0.4320(3) 0.055(3) Uani 1 1 d . . . . .
H222 H -0.0687 1.3659 0.4137 0.083 Uiso 1 1 calc R U . . .
H223 H -0.0413 1.4625 0.4238 0.083 Uiso 1 1 calc R U . . .
H224 H -0.0762 1.4072 0.4497 0.083 Uiso 1 1 calc R U . . .
C142 C 0.0429(5) 1.3395(8) 0.4158(3) 0.061(3) Uani 1 1 d . . . . .
H225 H 0.0235 1.2971 0.4000 0.091 Uiso 1 1 calc R U . . .
H226 H 0.0800 1.3140 0.4243 0.091 Uiso 1 1 calc R U . . .
H227 H 0.0491 1.3974 0.4048 0.091 Uiso 1 1 calc R U . . .
C143 C 0.0117(6) 1.1476(8) 0.5482(3) 0.058(3) Uani 1 1 d . U . . .
C144 C 0.0389(7) 1.2309(9) 0.5661(3) 0.078(4) Uani 1 1 d . U . . .
H228 H 0.0095 1.2776 0.5680 0.116 Uiso 1 1 calc R U . . .
H229 H 0.0694 1.2550 0.5533 0.116 Uiso 1 1 calc R U . . .
H230 H 0.0551 1.2134 0.5882 0.116 Uiso 1 1 calc R U . . .
C145 C 0.0547(6) 1.0712(9) 0.5540(3) 0.071(3) Uani 1 1 d . U . . .
H231 H 0.0625 1.0611 0.5779 0.107 Uiso 1 1 calc R U . . .
H232 H 0.0904 1.0874 0.5443 0.107 Uiso 1 1 calc R U . . .
H233 H 0.0389 1.0157 0.5435 0.107 Uiso 1 1 calc R U . . .
C146 C -0.0448(6) 1.1239(10) 0.5633(3) 0.075(3) Uani 1 1 d . U . . .
H234 H -0.0727 1.1729 0.5585 0.112 Uiso 1 1 calc R U . . .
H235 H -0.0376 1.1167 0.5873 0.112 Uiso 1 1 calc R U . . .
H236 H -0.0602 1.0672 0.5535 0.112 Uiso 1 1 calc R U . . .
C147 C -0.1669(4) 1.2933(6) 0.2010(2) 0.036(2) Uani 1 1 d . . . . .
C148 C -0.1901(5) 1.3196(7) 0.1688(2) 0.044(2) Uani 1 1 d . . . . .
H237 H -0.1654 1.3444 0.1536 0.052 Uiso 1 1 calc R U . . .
C149 C -0.2488(5) 1.3097(8) 0.1591(2) 0.048(2) Uani 1 1 d . U . . .
C150 C -0.2831(5) 1.2729(7) 0.1814(3) 0.045(2) Uani 1 1 d . U . . .
H238 H -0.3226 1.2655 0.1744 0.054 Uiso 1 1 calc R U . . .
C151 C -0.2647(4) 1.2451(6) 0.2137(3) 0.040(2) Uani 1 1 d . . . . .
C152 C -0.2055(4) 1.2583(6) 0.2229(2) 0.038(2) Uani 1 1 d . . . . .
C153 C -0.3052(4) 1.2066(7) 0.2377(3) 0.043(2) Uani 1 1 d . . . . .
C154 C -0.3661(5) 1.1908(9) 0.2209(3) 0.063(3) Uani 1 1 d . . . . .
H239 H -0.3807 1.2475 0.2107 0.094 Uiso 1 1 calc R U . . .
H240 H -0.3916 1.1710 0.2375 0.094 Uiso 1 1 calc R U . . .
H241 H -0.3647 1.1440 0.2038 0.094 Uiso 1 1 calc R U . . .
C155 C -0.2831(5) 1.1146(7) 0.2522(3) 0.058(3) Uani 1 1 d . . . . .
H242 H -0.2774 1.0723 0.2341 0.088 Uiso 1 1 calc R U . . .
H243 H -0.3113 1.0894 0.2664 0.088 Uiso 1 1 calc R U . . .
H244 H -0.2465 1.1239 0.2655 0.088 Uiso 1 1 calc R U . . .
C156 C -0.3102(5) 1.2748(8) 0.2664(3) 0.059(3) Uani 1 1 d . . . . .
H245 H -0.2726 1.2819 0.2787 0.089 Uiso 1 1 calc R U . . .
H246 H -0.3379 1.2520 0.2813 0.089 Uiso 1 1 calc R U . . .
H247 H -0.3232 1.3336 0.2573 0.089 Uiso 1 1 calc R U . . .
C157 C -0.2740(6) 1.3389(12) 0.1238(3) 0.079(3) Uani 1 1 d . U . . .
C158 C -0.2295(7) 1.3855(14) 0.1045(4) 0.106(5) Uani 1 1 d . U . . .
H248 H -0.2479 1.4097 0.0838 0.159 Uiso 1 1 calc R U . . .
H249 H -0.1999 1.3416 0.0996 0.159 Uiso 1 1 calc R U . . .
H250 H -0.2118 1.4353 0.1178 0.159 Uiso 1 1 calc R U . . .
C159 C -0.3216(7) 1.4070(12) 0.1262(3) 0.093(4) Uani 1 1 d . U . . .
H251 H -0.3056 1.4639 0.1354 0.139 Uiso 1 1 calc R U . . .
H252 H -0.3496 1.3831 0.1408 0.139 Uiso 1 1 calc R U . . .
H253 H -0.3406 1.4181 0.1041 0.139 Uiso 1 1 calc R U . . .
C160 C -0.2964(8) 1.2568(12) 0.1051(4) 0.101(4) Uani 1 1 d . U . . .
H254 H -0.3261 1.2751 0.0879 0.151 Uiso 1 1 calc R U . . .
H255 H -0.3128 1.2144 0.1204 0.151 Uiso 1 1 calc R U . . .
H256 H -0.2649 1.2271 0.0948 0.151 Uiso 1 1 calc R U . . .
C161 C -0.0794(4) 1.3932(6) 0.2181(2) 0.036(2) Uani 1 1 d . . . . .
C162 C -0.0527(4) 1.4141(6) 0.2491(2) 0.0332(19) Uani 1 1 d . . . . .
C163 C -0.0308(4) 1.5012(6) 0.2567(2) 0.039(2) Uani 1 1 d . . . . .
C164 C -0.0320(4) 1.5639(6) 0.2305(3) 0.042(2) Uani 1 1 d . . . . .
H257 H -0.0159 1.6223 0.2348 0.051 Uiso 1 1 calc R U . . .
C165 C -0.0556(4) 1.5443(6) 0.1985(2) 0.041(2) Uani 1 1 d . . . . .
C166 C -0.0804(4) 1.4599(6) 0.1933(2) 0.039(2) Uani 1 1 d . . . . .
H258 H -0.0988 1.4465 0.1720 0.046 Uiso 1 1 calc R U . . .
C167 C -0.0077(5) 1.5279(7) 0.2920(3) 0.046(2) Uani 1 1 d . . . . .
C168 C 0.0436(6) 1.4690(8) 0.3043(3) 0.063(3) Uani 1 1 d . . . . .
H259 H 0.0306 1.4066 0.3076 0.094 Uiso 1 1 calc R U . . .
H260 H 0.0610 1.4931 0.3253 0.094 Uiso 1 1 calc R U . . .
H261 H 0.0720 1.4693 0.2878 0.094 Uiso 1 1 calc R U . . .
C169 C 0.0122(6) 1.6283(8) 0.2942(3) 0.065(3) Uani 1 1 d . . . . .
H262 H 0.0461 1.6361 0.2817 0.097 Uiso 1 1 calc R U . . .
H263 H 0.0219 1.6446 0.3175 0.097 Uiso 1 1 calc R U . . .
H264 H -0.0188 1.6676 0.2848 0.097 Uiso 1 1 calc R U . . .
C170 C -0.0545(6) 1.5179(9) 0.3160(3) 0.062(3) Uani 1 1 d . . . . .
H265 H -0.0891 1.5500 0.3071 0.093 Uiso 1 1 calc R U . . .
H266 H -0.0410 1.5437 0.3376 0.093 Uiso 1 1 calc R U . . .
H267 H -0.0634 1.4534 0.3187 0.093 Uiso 1 1 calc R U . . .
C171 C -0.0528(5) 1.6137(8) 0.1698(3) 0.056(2) Uani 1 1 d . U . . .
C172 C -0.0342(16) 1.712(2) 0.1848(8) 0.061(4) Uani 0.362(6) 1 d . U P A 2
H268 H 0.0029 1.7071 0.1977 0.092 Uiso 0.362(6) 1 calc R U P A 2
H269 H -0.0632 1.7335 0.1991 0.092 Uiso 0.362(6) 1 calc R U P A 2
H270 H -0.0311 1.7552 0.1665 0.092 Uiso 0.362(6) 1 calc R U P A 2
C173 C -0.1132(15) 1.632(2) 0.1536(8) 0.056(4) Uani 0.362(6) 1 d . U P A 2
H271 H -0.1111 1.6751 0.1354 0.085 Uiso 0.362(6) 1 calc R U P A 2
H272 H -0.1372 1.6566 0.1701 0.085 Uiso 0.362(6) 1 calc R U P A 2
H273 H -0.1299 1.5746 0.1449 0.085 Uiso 0.362(6) 1 calc R U P A 2
C174 C -0.0127(15) 1.585(2) 0.1478(8) 0.059(4) Uani 0.362(6) 1 d . U P A 2
H274 H 0.0211 1.5596 0.1605 0.088 Uiso 0.362(6) 1 calc R U P A 2
H275 H -0.0012 1.6362 0.1346 0.088 Uiso 0.362(6) 1 calc R U P A 2
H276 H -0.0302 1.5378 0.1330 0.088 Uiso 0.362(6) 1 calc R U P A 2
C175 C -0.0762(9) 1.5776(12) 0.1364(4) 0.058(3) Uani 0.638(6) 1 d . U P A 1
H277 H -0.0567 1.5208 0.1317 0.086 Uiso 0.638(6) 1 calc R U P A 1
H278 H -0.0697 1.6222 0.1192 0.086 Uiso 0.638(6) 1 calc R U P A 1
H279 H -0.1175 1.5664 0.1367 0.086 Uiso 0.638(6) 1 calc R U P A 1
C176 C 0.0087(9) 1.6412(14) 0.1671(5) 0.064(4) Uani 0.638(6) 1 d . U P A 1
H280 H 0.0229 1.6131 0.1474 0.096 Uiso 0.638(6) 1 calc R U P A 1
H281 H 0.0322 1.6210 0.1869 0.096 Uiso 0.638(6) 1 calc R U P A 1
H282 H 0.0110 1.7073 0.1652 0.096 Uiso 0.638(6) 1 calc R U P A 1
C177 C -0.0899(9) 1.6966(13) 0.1776(5) 0.062(4) Uani 0.638(6) 1 d . U P A 1
H283 H -0.0859 1.7438 0.1609 0.093 Uiso 0.638(6) 1 calc R U P A 1
H284 H -0.0770 1.7204 0.1996 0.093 Uiso 0.638(6) 1 calc R U P A 1
H285 H -0.1302 1.6782 0.1773 0.093 Uiso 0.638(6) 1 calc R U P A 1
C178 C -0.0673(4) 1.2383(6) 0.1937(2) 0.035(2) Uani 1 1 d . . . . .
C179 C -0.0585(5) 1.2538(7) 0.1602(2) 0.043(2) Uani 1 1 d . . . . .
H286 H -0.0773 1.3038 0.1492 0.052 Uiso 1 1 calc R U . . .
C180 C -0.0233(5) 1.1991(7) 0.1425(2) 0.046(3) Uani 1 1 d . . . . .
C181 C 0.0046(5) 1.1257(7) 0.1596(2) 0.045(2) Uani 1 1 d . . . . .
H287 H 0.0282 1.0871 0.1477 0.054 Uiso 1 1 calc R U . . .
C182 C -0.0007(5) 1.1072(6) 0.1929(3) 0.044(2) Uani 1 1 d . . . . .
C183 C -0.0361(4) 1.1662(6) 0.2100(2) 0.035(2) Uani 1 1 d . . . . .
C184 C 0.0290(5) 1.0245(7) 0.2105(3) 0.048(3) Uani 1 1 d . . . . .
C185 C 0.0693(5) 1.0562(8) 0.2401(3) 0.061(3) Uani 1 1 d . . . . .
H288 H 0.0927 1.1070 0.2333 0.092 Uiso 1 1 calc R U . . .
H289 H 0.0944 1.0060 0.2478 0.092 Uiso 1 1 calc R U . . .
H290 H 0.0466 1.0759 0.2581 0.092 Uiso 1 1 calc R U . . .
C186 C 0.0654(6) 0.9718(8) 0.1872(3) 0.064(3) Uani 1 1 d . . . . .
H291 H 0.0405 0.9455 0.1691 0.095 Uiso 1 1 calc R U . . .
H292 H 0.0861 0.9231 0.1996 0.095 Uiso 1 1 calc R U . . .
H293 H 0.0931 1.0129 0.1781 0.095 Uiso 1 1 calc R U . . .
C187 C -0.0158(5) 0.9593(7) 0.2222(3) 0.058(3) Uani 1 1 d . . . . .
H294 H -0.0373 0.9893 0.2388 0.087 Uiso 1 1 calc R U . . .
H295 H 0.0034 0.9054 0.2319 0.087 Uiso 1 1 calc R U . . .
H296 H -0.0422 0.9413 0.2032 0.087 Uiso 1 1 calc R U . . .
C188 C -0.0123(8) 1.2165(13) 0.1061(6) 0.071(3) Uani 0.638(6) 1 d D U P A 1
C189 C -0.0374(10) 1.3048(13) 0.0928(5) 0.082(4) Uani 0.638(6) 1 d D U P A 1
H297 H -0.0304 1.3111 0.0694 0.123 Uiso 0.638(6) 1 calc R U P A 1
H298 H -0.0194 1.3554 0.1055 0.123 Uiso 0.638(6) 1 calc R U P A 1
H299 H -0.0789 1.3053 0.0950 0.123 Uiso 0.638(6) 1 calc R U P A 1
C190 C -0.0396(9) 1.1427(14) 0.0849(5) 0.079(4) Uani 0.638(6) 1 d D U P A 1
H300 H -0.0279 1.1485 0.0623 0.119 Uiso 0.638(6) 1 calc R U P A 1
H301 H -0.0814 1.1477 0.0845 0.119 Uiso 0.638(6) 1 calc R U P A 1
H302 H -0.0273 1.0836 0.0940 0.119 Uiso 0.638(6) 1 calc R U P A 1
C191 C 0.0504(8) 1.2197(15) 0.1008(5) 0.077(4) Uani 0.638(6) 1 d D U P A 1
H303 H 0.0671 1.1590 0.1041 0.116 Uiso 0.638(6) 1 calc R U P A 1
H304 H 0.0699 1.2621 0.1166 0.116 Uiso 0.638(6) 1 calc R U P A 1
H305 H 0.0553 1.2400 0.0781 0.116 Uiso 0.638(6) 1 calc R U P A 1
C688 C -0.0201(13) 1.214(2) 0.1050(9) 0.074(4) Uani 0.362(6) 1 d D U P A 2
C689 C -0.0774(12) 1.240(3) 0.0876(8) 0.077(4) Uani 0.362(6) 1 d D U P A 2
H306 H -0.0717 1.2613 0.0651 0.115 Uiso 0.362(6) 1 calc R U P A 2
H307 H -0.0945 1.2887 0.1000 0.115 Uiso 0.362(6) 1 calc R U P A 2
H308 H -0.1029 1.1873 0.0863 0.115 Uiso 0.362(6) 1 calc R U P A 2
C690 C 0.0014(16) 1.134(2) 0.0866(9) 0.078(5) Uani 0.362(6) 1 d D U P A 2
H309 H 0.0039 1.1508 0.0633 0.117 Uiso 0.362(6) 1 calc R U P A 2
H310 H -0.0252 1.0832 0.0880 0.117 Uiso 0.362(6) 1 calc R U P A 2
H311 H 0.0394 1.1169 0.0965 0.117 Uiso 0.362(6) 1 calc R U P A 2
C691 C 0.0202(15) 1.292(2) 0.1022(8) 0.077(4) Uani 0.362(6) 1 d D U P A 2
H312 H 0.0064 1.3442 0.1142 0.116 Uiso 0.362(6) 1 calc R U P A 2
H313 H 0.0585 1.2747 0.1118 0.116 Uiso 0.362(6) 1 calc R U P A 2
H314 H 0.0221 1.3076 0.0788 0.116 Uiso 0.362(6) 1 calc R U P A 2
Na3 Na 0.03839(17) 1.2560(3) 0.26960(10) 0.0468(10) Uani 1 1 d . . . . .
O17 O 0.0938(13) 1.313(3) 0.2313(7) 0.065(4) Uani 0.426(17) 1 d D U P C 1
C192 C 0.0760(10) 1.332(2) 0.1971(7) 0.068(4) Uani 0.426(17) 1 d D U P C 1
H315 H 0.0634 1.3963 0.1942 0.081 Uiso 0.426(17) 1 calc R U P C 1
H316 H 0.0444 1.2918 0.1886 0.081 Uiso 0.426(17) 1 calc R U P C 1
C193 C 0.1299(11) 1.315(2) 0.1796(6) 0.075(4) Uani 0.426(17) 1 d D U P C 1
H317 H 0.1360 1.2488 0.1764 0.091 Uiso 0.426(17) 1 calc R U P C 1
H318 H 0.1286 1.3458 0.1579 0.091 Uiso 0.426(17) 1 calc R U P C 1
C194 C 0.1754(12) 1.355(2) 0.2040(7) 0.076(4) Uani 0.426(17) 1 d D U P C 1
H319 H 0.1716 1.4210 0.2067 0.091 Uiso 0.426(17) 1 calc R U P C 1
H320 H 0.2149 1.3387 0.1989 0.091 Uiso 0.426(17) 1 calc R U P C 1
C195 C 0.1549(13) 1.301(2) 0.2328(7) 0.074(4) Uani 0.426(17) 1 d D U P C 1
H321 H 0.1645 1.2358 0.2307 0.089 Uiso 0.426(17) 1 calc R U P C 1
H322 H 0.1732 1.3238 0.2541 0.089 Uiso 0.426(17) 1 calc R U P C 1
O517 O 0.0908(10) 1.324(2) 0.2323(6) 0.064(3) Uani 0.574(17) 1 d D U P C 2
C692 C 0.0712(8) 1.3773(19) 0.2038(6) 0.071(4) Uani 0.574(17) 1 d D U P C 2
H323 H 0.0546 1.4352 0.2110 0.085 Uiso 0.574(17) 1 calc R U P C 2
H324 H 0.0410 1.3440 0.1902 0.085 Uiso 0.574(17) 1 calc R U P C 2
C693 C 0.1203(9) 1.3955(16) 0.1842(5) 0.075(4) Uani 0.574(17) 1 d D U P C 2
H325 H 0.1349 1.4581 0.1878 0.091 Uiso 0.574(17) 1 calc R U P C 2
H326 H 0.1100 1.3860 0.1603 0.091 Uiso 0.574(17) 1 calc R U P C 2
C694 C 0.1634(10) 1.3265(18) 0.1979(5) 0.080(4) Uani 0.574(17) 1 d D U P C 2
H327 H 0.2032 1.3426 0.1935 0.096 Uiso 0.574(17) 1 calc R U P C 2
H328 H 0.1543 1.2644 0.1897 0.096 Uiso 0.574(17) 1 calc R U P C 2
C695 C 0.1517(10) 1.3395(18) 0.2349(5) 0.073(4) Uani 0.574(17) 1 d D U P C 2
H329 H 0.1725 1.2944 0.2495 0.088 Uiso 0.574(17) 1 calc R U P C 2
H330 H 0.1615 1.4015 0.2429 0.088 Uiso 0.574(17) 1 calc R U P C 2
O18 O 0.1180(3) 1.2330(5) 0.30725(17) 0.0528(18) Uani 1 1 d D U . . .
C196 C 0.1547(5) 1.1540(8) 0.3086(3) 0.065(3) Uani 1 1 d D U . . .
H331 H 0.1809 1.1560 0.2906 0.078 Uiso 1 1 calc R U . . .
H332 H 0.1314 1.0979 0.3062 0.078 Uiso 1 1 calc R U . . .
C197 C 0.1884(5) 1.1563(9) 0.3421(3) 0.067(3) Uani 1 1 d D U . . .
H333 H 0.1968 1.0943 0.3505 0.080 Uiso 1 1 calc R U . . .
H334 H 0.2249 1.1898 0.3410 0.080 Uiso 1 1 calc R U . . .
C198 C 0.1493(5) 1.2046(8) 0.3632(3) 0.065(3) Uani 1 1 d D U . . .
H335 H 0.1709 1.2347 0.3822 0.078 Uiso 1 1 calc R U . . .
H336 H 0.1208 1.1626 0.3716 0.078 Uiso 1 1 calc R U . . .
C199 C 0.1205(6) 1.2737(8) 0.3395(2) 0.060(3) Uani 1 1 d D U . . .
H337 H 0.0814 1.2878 0.3457 0.072 Uiso 1 1 calc R U . . .
H338 H 0.1431 1.3305 0.3398 0.072 Uiso 1 1 calc R U . . .
Na4 Na -0.15802(19) 1.2450(3) 0.40849(11) 0.0504(10) Uani 1 1 d . . . . .
O19 O -0.1848(3) 1.2749(6) 0.46106(19) 0.061(2) Uani 1 1 d D U . . .
C200 C -0.1534(5) 1.2410(10) 0.4904(3) 0.073(3) Uani 1 1 d D U . . .
H339 H -0.1403 1.2917 0.5051 0.087 Uiso 1 1 calc R U . . .
H340 H -0.1193 1.2065 0.4845 0.087 Uiso 1 1 calc R U . . .
C201 C -0.1917(5) 1.1827(11) 0.5066(4) 0.089(4) Uani 1 1 d D U . . .
H341 H -0.1906 1.1975 0.5306 0.107 Uiso 1 1 calc R U . . .
H342 H -0.1805 1.1184 0.5043 0.107 Uiso 1 1 calc R U . . .
C202 C -0.2508(5) 1.1984(10) 0.4903(4) 0.078(3) Uani 1 1 d D U . . .
H343 H -0.2640 1.1457 0.4766 0.094 Uiso 1 1 calc R U . . .
H344 H -0.2787 1.2102 0.5069 0.094 Uiso 1 1 calc R U . . .
C203 C -0.2432(5) 1.2802(9) 0.4693(3) 0.067(3) Uani 1 1 d D U . . .
H345 H -0.2700 1.2787 0.4491 0.081 Uiso 1 1 calc R U . . .
H346 H -0.2499 1.3365 0.4818 0.081 Uiso 1 1 calc R U . . .
O20 O -0.2198(4) 1.3566(5) 0.38681(19) 0.065(2) Uani 1 1 d D U . . .
C204 C -0.2104(7) 1.4499(8) 0.3954(3) 0.080(3) Uani 1 1 d D U . . .
H347 H -0.1813 1.4563 0.4145 0.096 Uiso 1 1 calc R U . . .
H348 H -0.2464 1.4795 0.4009 0.096 Uiso 1 1 calc R U . . .
C205 C -0.1892(7) 1.4891(9) 0.3643(3) 0.088(4) Uani 1 1 d D U . . .
H349 H -0.1472 1.4809 0.3640 0.105 Uiso 1 1 calc R U . . .
H350 H -0.1983 1.5546 0.3624 0.105 Uiso 1 1 calc R U . . .
C206 C -0.2215(6) 1.4351(8) 0.3365(3) 0.077(3) Uani 1 1 d D U . . .
H351 H -0.2530 1.4715 0.3253 0.092 Uiso 1 1 calc R U . . .
H352 H -0.1953 1.4156 0.3198 0.092 Uiso 1 1 calc R U . . .
C207 C -0.2445(6) 1.3554(8) 0.3537(3) 0.067(3) Uani 1 1 d D U . . .
H353 H -0.2868 1.3592 0.3533 0.081 Uiso 1 1 calc R U . . .
H354 H -0.2343 1.2985 0.3426 0.081 Uiso 1 1 calc R U . . .
Na5 Na 0.30906(17) 0.9760(2) 0.45296(9) 0.0413(9) Uani 1 1 d D . . . .
O21 O 0.2138(11) 1.014(5) 0.4602(11) 0.051(3) Uani 0.42(2) 1 d D U P D 1
C208 C 0.1904(11) 1.047(2) 0.4896(7) 0.056(4) Uani 0.42(2) 1 d D U P D 1
H20A H 0.2133 1.0993 0.4987 0.067 Uiso 0.42(2) 1 calc R U P D 1
H20B H 0.1914 0.9990 0.5067 0.067 Uiso 0.42(2) 1 calc R U P D 1
C209 C 0.1303(10) 1.076(2) 0.4806(6) 0.062(4) Uani 0.42(2) 1 d D U P D 1
H20C H 0.1042 1.0463 0.4954 0.075 Uiso 0.42(2) 1 calc R U P D 1
H20D H 0.1267 1.1423 0.4827 0.075 Uiso 0.42(2) 1 calc R U P D 1
C210 C 0.1158(11) 1.048(2) 0.4466(6) 0.059(4) Uani 0.42(2) 1 d D U P D 1
H21A H 0.1010 1.1008 0.4332 0.071 Uiso 0.42(2) 1 calc R U P D 1
H21B H 0.0858 1.0007 0.4456 0.071 Uiso 0.42(2) 1 calc R U P D 1
C211 C 0.1693(16) 1.012(4) 0.4333(8) 0.058(4) Uani 0.42(2) 1 d D U P D 1
H21C H 0.1630 0.9497 0.4250 0.069 Uiso 0.42(2) 1 calc R U P D 1
H21D H 0.1804 1.0508 0.4148 0.069 Uiso 0.42(2) 1 calc R U P D 1
O521 O 0.2144(8) 1.017(4) 0.4601(8) 0.050(3) Uani 0.58(2) 1 d D U P D 2
C708 C 0.1933(9) 1.0765(16) 0.4848(5) 0.056(3) Uani 0.58(2) 1 d D U P D 2
H70A H 0.2235 1.1199 0.4930 0.067 Uiso 0.58(2) 1 calc R U P D 2
H70B H 0.1815 1.0408 0.5038 0.067 Uiso 0.58(2) 1 calc R U P D 2
C709 C 0.1434(9) 1.1257(15) 0.4685(5) 0.062(3) Uani 0.58(2) 1 d D U P D 2
H70C H 0.1125 1.1307 0.4837 0.074 Uiso 0.58(2) 1 calc R U P D 2
H70D H 0.1548 1.1876 0.4622 0.074 Uiso 0.58(2) 1 calc R U P D 2
C710 C 0.1241(10) 1.0749(16) 0.4397(5) 0.064(4) Uani 0.58(2) 1 d D U P D 2
H71A H 0.1199 1.1152 0.4200 0.076 Uiso 0.58(2) 1 calc R U P D 2
H71B H 0.0863 1.0470 0.4426 0.076 Uiso 0.58(2) 1 calc R U P D 2
C711 C 0.1678(13) 1.003(2) 0.4349(7) 0.059(3) Uani 0.58(2) 1 d D U P D 2
H71C H 0.1509 0.9416 0.4373 0.070 Uiso 0.58(2) 1 calc R U P D 2
H71D H 0.1818 1.0073 0.4125 0.070 Uiso 0.58(2) 1 calc R U P D 2
O22 O 0.3024(4) 0.9382(5) 0.39779(18) 0.0589(19) Uani 1 1 d D U . . .
C212 C 0.2733(5) 0.8572(8) 0.3858(3) 0.059(3) Uani 1 1 d D U . . .
H363 H 0.2374 0.8486 0.3968 0.071 Uiso 1 1 calc R U . . .
H364 H 0.2980 0.8034 0.3903 0.071 Uiso 1 1 calc R U . . .
C213 C 0.2602(5) 0.8692(9) 0.3492(3) 0.065(3) Uani 1 1 d D U . . .
H365 H 0.2661 0.8118 0.3373 0.078 Uiso 1 1 calc R U . . .
H366 H 0.2201 0.8896 0.3441 0.078 Uiso 1 1 calc R U . . .
C214 C 0.3016(5) 0.9403(8) 0.3399(3) 0.064(3) Uani 1 1 d D U . . .
H367 H 0.2811 0.9957 0.3317 0.077 Uiso 1 1 calc R U . . .
H368 H 0.3253 0.9176 0.3224 0.077 Uiso 1 1 calc R U . . .
C215 C 0.3388(5) 0.9597(8) 0.3718(3) 0.066(3) Uani 1 1 d D U . . .
H369 H 0.3736 0.9211 0.3734 0.079 Uiso 1 1 calc R U . . .
H370 H 0.3506 1.0242 0.3729 0.079 Uiso 1 1 calc R U . . .
O23 O 0.3379(3) 1.1241(5) 0.43605(18) 0.0518(17) Uani 1 1 d D U . . .
C216 C 0.2943(4) 1.1761(7) 0.4167(3) 0.053(2) Uani 1 1 d D U . . .
H371 H 0.2647 1.1981 0.4310 0.064 Uiso 1 1 calc R U . . .
H372 H 0.2754 1.1384 0.3987 0.064 Uiso 1 1 calc R U . . .
C217 C 0.3257(5) 1.2555(7) 0.4024(3) 0.056(3) Uani 1 1 d D U . . .
H373 H 0.3097 1.2692 0.3795 0.067 Uiso 1 1 calc R U . . .
H374 H 0.3227 1.3104 0.4163 0.067 Uiso 1 1 calc R U . . .
C218 C 0.3861(5) 1.2254(8) 0.4026(3) 0.058(3) Uani 1 1 d D U . . .
H375 H 0.4129 1.2775 0.4046 0.069 Uiso 1 1 calc R U . . .
H376 H 0.3927 1.1906 0.3823 0.069 Uiso 1 1 calc R U . . .
C219 C 0.3919(5) 1.1662(9) 0.4330(3) 0.067(3) Uani 1 1 d D U . . .
H377 H 0.4218 1.1197 0.4308 0.080 Uiso 1 1 calc R U . . .
H378 H 0.4029 1.2033 0.4529 0.080 Uiso 1 1 calc R U . . .
O24 O 0.3520(11) 1.0033(18) 0.5069(6) 0.068(4) Uani 0.464(15) 1 d D U P D 1
C220 C 0.4076(11) 1.0428(19) 0.5169(6) 0.067(4) Uani 0.464(15) 1 d D U P D 1
C221 C 0.4290(11) 0.999(2) 0.5486(6) 0.072(4) Uani 0.464(15) 1 d D U P D 1
C222 C 0.3821(12) 0.944(2) 0.5591(7) 0.078(4) Uani 0.464(15) 1 d D U P D 1
C223 C 0.3313(11) 0.955(2) 0.5338(6) 0.074(4) Uani 0.464(15) 1 d D U P D 1
O524 O 0.3603(11) 0.9872(13) 0.5037(5) 0.063(4) Uani 0.536(15) 1 d D U P D 2
C720 C 0.3874(13) 1.0692(15) 0.5160(5) 0.074(4) Uani 0.536(15) 1 d D U P D 2
H387 H 0.3616 1.1215 0.5108 0.088 Uiso 0.536(15) 1 calc R U P D 2
H388 H 0.4234 1.0792 0.5052 0.088 Uiso 0.536(15) 1 calc R U P D 2
C721 C 0.4001(12) 1.0615(15) 0.5522(5) 0.073(4) Uani 0.536(15) 1 d D U P D 2
H389 H 0.4420 1.0591 0.5579 0.087 Uiso 0.536(15) 1 calc R U P D 2
H390 H 0.3842 1.1142 0.5636 0.087 Uiso 0.536(15) 1 calc R U P D 2
C722 C 0.3731(13) 0.9783(15) 0.5618(5) 0.077(4) Uani 0.536(15) 1 d D U P D 2
H391 H 0.3349 0.9903 0.5697 0.093 Uiso 0.536(15) 1 calc R U P D 2
H392 H 0.3972 0.9467 0.5795 0.093 Uiso 0.536(15) 1 calc R U P D 2
C723 C 0.3680(13) 0.9225(12) 0.5298(5) 0.070(4) Uani 0.536(15) 1 d D U P D 2
H393 H 0.4032 0.8863 0.5277 0.084 Uiso 0.536(15) 1 calc R U P D 2
H394 H 0.3348 0.8808 0.5294 0.084 Uiso 0.536(15) 1 calc R U P D 2
O25 O 0.2963(3) 0.8212(4) 0.46721(18) 0.0472(16) Uani 1 1 d D U . . .
C224 C 0.3329(5) 0.7429(7) 0.4685(3) 0.052(2) Uani 1 1 d D U . . .
H395 H 0.3734 0.7608 0.4736 0.062 Uiso 1 1 calc R U . . .
H396 H 0.3293 0.7101 0.4471 0.062 Uiso 1 1 calc R U . . .
C225 C 0.3127(4) 0.6844(7) 0.4958(3) 0.051(2) Uani 1 1 d D U . . .
H397 H 0.3276 0.7063 0.5180 0.061 Uiso 1 1 calc R U . . .
H398 H 0.3238 0.6202 0.4932 0.061 Uiso 1 1 calc R U . . .
C226 C 0.2487(4) 0.6970(7) 0.4902(3) 0.049(2) Uani 1 1 d D U . . .
H399 H 0.2317 0.6528 0.4738 0.059 Uiso 1 1 calc R U . . .
H400 H 0.2301 0.6901 0.5112 0.059 Uiso 1 1 calc R U . . .
C227 C 0.2422(4) 0.7927(6) 0.4772(3) 0.050(2) Uani 1 1 d D U . . .
H401 H 0.2130 0.7947 0.4581 0.060 Uiso 1 1 calc R U . . .
H402 H 0.2298 0.8335 0.4947 0.060 Uiso 1 1 calc R U . . .
Na6 Na -0.2362(2) 1.7955(3) 0.18847(11) 0.0580(11) Uani 1 1 d D . . . .
O26 O -0.3327(4) 1.8247(5) 0.1950(2) 0.068(2) Uani 1 1 d D U . . .
C228 C -0.3700(5) 1.7614(8) 0.2094(3) 0.069(3) Uani 1 1 d D U . . .
H403 H -0.3482 1.7241 0.2264 0.083 Uiso 1 1 calc R U . . .
H404 H -0.3883 1.7207 0.1922 0.083 Uiso 1 1 calc R U . . .
C229 C -0.4143(5) 1.8162(9) 0.2247(3) 0.073(3) Uani 1 1 d D U . . .
H405 H -0.4023 1.8300 0.2482 0.088 Uiso 1 1 calc R U . . .
H406 H -0.4516 1.7841 0.2235 0.088 Uiso 1 1 calc R U . . .
C230 C -0.4181(6) 1.9004(9) 0.2044(4) 0.080(3) Uani 1 1 d D U . . .
H407 H -0.4300 1.9527 0.2176 0.096 Uiso 1 1 calc R U . . .
H408 H -0.4457 1.8930 0.1847 0.096 Uiso 1 1 calc R U . . .
C231 C -0.3586(6) 1.9128(8) 0.1945(4) 0.079(3) Uani 1 1 d D U . . .
H409 H -0.3594 1.9395 0.1721 0.094 Uiso 1 1 calc R U . . .
H410 H -0.3367 1.9538 0.2103 0.094 Uiso 1 1 calc R U . . .
O27 O -0.2543(12) 1.743(2) 0.1351(6) 0.083(3) Uani 0.574(13) 1 d D U P E 1
C232 C -0.2424(13) 1.6703(17) 0.1134(6) 0.090(4) Uani 0.574(13) 1 d D U P E 1
H411 H -0.2500 1.6114 0.1240 0.108 Uiso 0.574(13) 1 calc R U P E 1
H412 H -0.2015 1.6720 0.1088 0.108 Uiso 0.574(13) 1 calc R U P E 1
C233 C -0.2793(13) 1.6795(16) 0.0821(6) 0.091(4) Uani 0.574(13) 1 d D U P E 1
H413 H -0.3136 1.6402 0.0821 0.109 Uiso 0.574(13) 1 calc R U P E 1
H414 H -0.2580 1.6646 0.0627 0.109 Uiso 0.574(13) 1 calc R U P E 1
C234 C -0.2951(13) 1.7776(16) 0.0825(5) 0.093(4) Uani 0.574(13) 1 d D U P E 1
H415 H -0.3338 1.7872 0.0712 0.112 Uiso 0.574(13) 1 calc R U P E 1
H416 H -0.2671 1.8144 0.0712 0.112 Uiso 0.574(13) 1 calc R U P E 1
C235 C -0.2942(12) 1.8034(16) 0.1186(5) 0.085(4) Uani 0.574(13) 1 d D U P E 1
H417 H -0.2816 1.8671 0.1221 0.103 Uiso 0.574(13) 1 calc R U P E 1
H418 H -0.3327 1.7962 0.1268 0.103 Uiso 0.574(13) 1 calc R U P E 1
O527 O -0.2553(15) 1.733(3) 0.1341(8) 0.084(4) Uani 0.426(13) 1 d D U P E 2
C732 C -0.2163(12) 1.704(3) 0.1103(8) 0.088(4) Uani 0.426(13) 1 d D U P E 2
H419 H -0.2018 1.6421 0.1155 0.105 Uiso 0.426(13) 1 calc R U P E 2
H420 H -0.1834 1.7459 0.1098 0.105 Uiso 0.426(13) 1 calc R U P E 2
C733 C -0.2525(14) 1.705(3) 0.0780(7) 0.090(4) Uani 0.426(13) 1 d D U P E 2
H421 H -0.2574 1.7677 0.0691 0.108 Uiso 0.426(13) 1 calc R U P E 2
H422 H -0.2361 1.6664 0.0612 0.108 Uiso 0.426(13) 1 calc R U P E 2
C734 C -0.3071(14) 1.668(3) 0.0880(7) 0.093(4) Uani 0.426(13) 1 d D U P E 2
H423 H -0.3071 1.6011 0.0869 0.111 Uiso 0.426(13) 1 calc R U P E 2
H424 H -0.3400 1.6914 0.0734 0.111 Uiso 0.426(13) 1 calc R U P E 2
C735 C -0.3107(13) 1.700(3) 0.1228(7) 0.089(4) Uani 0.426(13) 1 d D U P E 2
H425 H -0.3398 1.7483 0.1236 0.107 Uiso 0.426(13) 1 calc R U P E 2
H426 H -0.3216 1.6489 0.1370 0.107 Uiso 0.426(13) 1 calc R U P E 2
O28 O -0.2050(9) 1.9235(12) 0.1602(5) 0.067(4) Uani 0.510(18) 1 d D U P E 1
C236 C -0.1619(13) 1.9327(16) 0.1373(8) 0.076(4) Uani 0.510(18) 1 d D U P E 1
H427 H -0.1735 1.9018 0.1161 0.091 Uiso 0.510(18) 1 calc R U P E 1
H428 H -0.1248 1.9073 0.1466 0.091 Uiso 0.510(18) 1 calc R U P E 1
C237 C -0.1576(15) 2.0342(17) 0.1324(7) 0.083(4) Uani 0.510(18) 1 d D U P E 1
H429 H -0.1194 2.0518 0.1257 0.100 Uiso 0.510(18) 1 calc R U P E 1
H430 H -0.1876 2.0564 0.1156 0.100 Uiso 0.510(18) 1 calc R U P E 1
C238 C -0.1669(12) 2.0690(17) 0.1658(7) 0.084(4) Uani 0.510(18) 1 d D U P E 1
H431 H -0.1737 2.1353 0.1661 0.101 Uiso 0.510(18) 1 calc R U P E 1
H432 H -0.1354 2.0526 0.1827 0.101 Uiso 0.510(18) 1 calc R U P E 1
C239 C -0.2201(11) 2.0152(14) 0.1691(7) 0.076(4) Uani 0.510(18) 1 d D U P E 1
H433 H -0.2315 2.0175 0.1921 0.091 Uiso 0.510(18) 1 calc R U P E 1
H434 H -0.2521 2.0384 0.1539 0.091 Uiso 0.510(18) 1 calc R U P E 1
O528 O -0.1816(10) 1.9176(12) 0.1706(6) 0.072(4) Uani 0.490(18) 1 d D U P E 2
C736 C -0.1486(15) 1.9148(16) 0.1429(7) 0.077(4) Uani 0.490(18) 1 d D U P E 2
H435 H -0.1698 1.8826 0.1242 0.092 Uiso 0.490(18) 1 calc R U P E 2
H436 H -0.1120 1.8824 0.1486 0.092 Uiso 0.490(18) 1 calc R U P E 2
C737 C -0.1372(13) 2.0097(18) 0.1335(8) 0.083(4) Uani 0.490(18) 1 d D U P E 2
H437 H -0.0989 2.0295 0.1430 0.099 Uiso 0.490(18) 1 calc R U P E 2
H438 H -0.1391 2.0163 0.1091 0.099 Uiso 0.490(18) 1 calc R U P E 2
C738 C -0.1836(13) 2.0636(17) 0.1477(7) 0.083(4) Uani 0.490(18) 1 d D U P E 2
H439 H -0.2203 2.0604 0.1337 0.100 Uiso 0.490(18) 1 calc R U P E 2
H440 H -0.1725 2.1278 0.1514 0.100 Uiso 0.490(18) 1 calc R U P E 2
C739 C -0.1859(15) 2.0111(15) 0.1804(6) 0.079(4) Uani 0.490(18) 1 d D U P E 2
H441 H -0.1536 2.0282 0.1965 0.094 Uiso 0.490(18) 1 calc R U P E 2
H442 H -0.2225 2.0226 0.1904 0.094 Uiso 0.490(18) 1 calc R U P E 2
O29 O -0.2076(4) 1.8612(7) 0.2390(2) 0.079(2) Uani 1 1 d D U . . .
C240 C -0.1504(6) 1.8915(12) 0.2462(4) 0.100(4) Uani 1 1 d D U . . .
H443 H -0.1483 1.9586 0.2466 0.120 Uiso 1 1 calc R U . . .
H444 H -0.1249 1.8680 0.2298 0.120 Uiso 1 1 calc R U . . .
C241 C -0.1351(6) 1.8525(12) 0.2799(4) 0.106(4) Uani 1 1 d D U . . .
H445 H -0.1211 1.7894 0.2782 0.127 Uiso 1 1 calc R U . . .
H446 H -0.1051 1.8893 0.2923 0.127 Uiso 1 1 calc R U . . .
C242 C -0.1888(7) 1.8554(13) 0.2959(4) 0.103(4) Uani 1 1 d D U . . .
H447 H -0.1900 1.9096 0.3103 0.124 Uiso 1 1 calc R U . . .
H448 H -0.1929 1.8005 0.3096 0.124 Uiso 1 1 calc R U . . .
C243 C -0.2356(6) 1.8596(11) 0.2684(3) 0.086(3) Uani 1 1 d D U . . .
H449 H -0.2609 1.8058 0.2689 0.103 Uiso 1 1 calc R U . . .
H450 H -0.2592 1.9149 0.2703 0.103 Uiso 1 1 calc R U . . .
O30 O -0.2272(4) 1.6505(5) 0.2119(2) 0.067(2) Uani 1 1 d D U . . .
C244 C -0.1944(6) 1.6224(8) 0.2419(3) 0.077(3) Uani 1 1 d D U . . .
H451 H -0.2053 1.6591 0.2609 0.092 Uiso 1 1 calc R U . . .
H452 H -0.1529 1.6314 0.2396 0.092 Uiso 1 1 calc R U . . .
C245 C -0.2062(6) 1.5262(9) 0.2475(4) 0.080(3) Uani 1 1 d D U . . .
H453 H -0.2132 1.5154 0.2710 0.096 Uiso 1 1 calc R U . . .
H454 H -0.1736 1.4881 0.2418 0.096 Uiso 1 1 calc R U . . .
C246 C -0.2586(6) 1.5054(8) 0.2254(3) 0.076(3) Uani 1 1 d D U . . .
H455 H -0.2938 1.5155 0.2368 0.092 Uiso 1 1 calc R U . . .
H456 H -0.2581 1.4420 0.2173 0.092 Uiso 1 1 calc R U . . .
C247 C -0.2544(6) 1.5716(7) 0.1974(3) 0.073(3) Uani 1 1 d D U . . .
H457 H -0.2314 1.5458 0.1803 0.087 Uiso 1 1 calc R U . . .
H458 H -0.2931 1.5867 0.1871 0.087 Uiso 1 1 calc R U . . .
O31 O 0.2946(9) 0.0728(12) 0.2603(5) 0.078(4) Uani 0.52(2) 1 d D U P F 1
C248 C 0.2546(13) 0.1293(15) 0.2415(6) 0.058(4) Uani 0.52(2) 1 d D U P F 1
H459 H 0.2717 0.1900 0.2387 0.069 Uiso 0.52(2) 1 calc R U P F 1
H460 H 0.2197 0.1368 0.2535 0.069 Uiso 0.52(2) 1 calc R U P F 1
C249 C 0.2400(13) 0.0893(15) 0.2098(6) 0.065(4) Uani 0.52(2) 1 d D U P F 1
H461 H 0.2580 0.1231 0.1922 0.078 Uiso 0.52(2) 1 calc R U P F 1
H462 H 0.1979 0.0894 0.2046 0.078 Uiso 0.52(2) 1 calc R U P F 1
C250 C 0.2622(15) -0.0050(15) 0.2122(6) 0.070(4) Uani 0.52(2) 1 d D U P F 1
H463 H 0.2922 -0.0143 0.1966 0.085 Uiso 0.52(2) 1 calc R U P F 1
H464 H 0.2308 -0.0490 0.2067 0.085 Uiso 0.52(2) 1 calc R U P F 1
C251 C 0.2868(14) -0.0175(14) 0.2476(6) 0.071(4) Uani 0.52(2) 1 d D U P F 1
H465 H 0.2601 -0.0521 0.2605 0.085 Uiso 0.52(2) 1 calc R U P F 1
H466 H 0.3239 -0.0501 0.2483 0.085 Uiso 0.52(2) 1 calc R U P F 1
O531 O 0.2328(10) -0.0214(12) 0.2227(5) 0.076(4) Uani 0.48(2) 1 d D U P F 2
C748 C 0.2665(13) -0.0222(17) 0.2545(6) 0.072(4) Uani 0.48(2) 1 d D U P F 2
H467 H 0.2873 -0.0803 0.2582 0.086 Uiso 0.48(2) 1 calc R U P F 2
H468 H 0.2421 -0.0116 0.2730 0.086 Uiso 0.48(2) 1 calc R U P F 2
C749 C 0.3078(11) 0.0562(19) 0.2508(8) 0.071(4) Uani 0.48(2) 1 d D U P F 2
H469 H 0.3265 0.0758 0.2725 0.086 Uiso 0.48(2) 1 calc R U P F 2
H470 H 0.3376 0.0409 0.2357 0.086 Uiso 0.48(2) 1 calc R U P F 2
C750 C 0.2666(13) 0.1261(16) 0.2362(8) 0.058(4) Uani 0.48(2) 1 d D U P F 2
H471 H 0.2462 0.1562 0.2536 0.070 Uiso 0.48(2) 1 calc R U P F 2
H472 H 0.2867 0.1726 0.2238 0.070 Uiso 0.48(2) 1 calc R U P F 2
C751 C 0.2266(13) 0.0736(16) 0.2137(7) 0.067(4) Uani 0.48(2) 1 d D U P F 2
H473 H 0.1867 0.0938 0.2158 0.080 Uiso 0.48(2) 1 calc R U P F 2
H474 H 0.2356 0.0826 0.1904 0.080 Uiso 0.48(2) 1 calc R U P F 2
O32 O 0.2333(7) 0.1807(11) 0.0632(3) 0.112(4) Uani 0.848(13) 1 d D U P G 1
C252 C 0.1989(10) 0.1173(14) 0.0791(4) 0.108(4) Uani 0.848(13) 1 d D U P G 1
H475 H 0.2095 0.0545 0.0736 0.130 Uiso 0.848(13) 1 calc R U P G 1
H476 H 0.1577 0.1267 0.0721 0.130 Uiso 0.848(13) 1 calc R U P G 1
C253 C 0.2101(10) 0.1339(13) 0.1153(4) 0.107(4) Uani 0.848(13) 1 d D U P G 1
H477 H 0.2367 0.0877 0.1255 0.128 Uiso 0.848(13) 1 calc R U P G 1
H478 H 0.1739 0.1322 0.1264 0.128 Uiso 0.848(13) 1 calc R U P G 1
C254 C 0.2364(9) 0.2259(12) 0.1179(5) 0.100(4) Uani 0.848(13) 1 d D U P G 1
H479 H 0.2641 0.2303 0.1377 0.121 Uiso 0.848(13) 1 calc R U P G 1
H480 H 0.2067 0.2731 0.1192 0.121 Uiso 0.848(13) 1 calc R U P G 1
C255 C 0.2663(9) 0.2360(14) 0.0867(4) 0.102(4) Uani 0.848(13) 1 d D U P G 1
H481 H 0.2663 0.3001 0.0794 0.123 Uiso 0.848(13) 1 calc R U P G 1
H482 H 0.3064 0.2143 0.0900 0.123 Uiso 0.848(13) 1 calc R U P G 1
O532 O 0.275(3) 0.149(5) 0.0786(17) 0.108(5) Uani 0.152(13) 1 d D U P G 2
C752 C 0.267(3) 0.159(7) 0.1136(16) 0.105(5) Uani 0.152(13) 1 d D U P G 2
H483 H 0.2988 0.1950 0.1249 0.126 Uiso 0.152(13) 1 calc R U P G 2
H484 H 0.2659 0.0988 0.1246 0.126 Uiso 0.152(13) 1 calc R U P G 2
C753 C 0.211(4) 0.207(7) 0.114(2) 0.105(5) Uani 0.152(13) 1 d D U P G 2
H485 H 0.1929 0.1951 0.1349 0.127 Uiso 0.152(13) 1 calc R U P G 2
H486 H 0.2159 0.2735 0.1116 0.127 Uiso 0.152(13) 1 calc R U P G 2
C754 C 0.177(3) 0.169(8) 0.085(2) 0.108(5) Uani 0.152(13) 1 d D U P G 2
H487 H 0.1555 0.2169 0.0724 0.130 Uiso 0.152(13) 1 calc R U P G 2
H488 H 0.1487 0.1238 0.0924 0.130 Uiso 0.152(13) 1 calc R U P G 2
C755 C 0.219(3) 0.123(8) 0.064(2) 0.109(5) Uani 0.152(13) 1 d D U P G 2
H489 H 0.2145 0.0566 0.0649 0.131 Uiso 0.152(13) 1 calc R U P G 2
H490 H 0.2133 0.1441 0.0411 0.131 Uiso 0.152(13) 1 calc R U P G 2
O33 O 0.834(2) 0.557(3) 0.0493(14) 0.106(5) Uani 0.26(2) 1 d D U P H 1
C256 C 0.822(2) 0.484(4) 0.0264(18) 0.107(5) Uani 0.26(2) 1 d D U P H 1
H491 H 0.8027 0.5069 0.0053 0.128 Uiso 0.26(2) 1 calc R U P H 1
H492 H 0.7962 0.4391 0.0360 0.128 Uiso 0.26(2) 1 calc R U P H 1
C257 C 0.878(3) 0.441(4) 0.0207(18) 0.107(5) Uani 0.26(2) 1 d D U P H 1
H493 H 0.8854 0.3870 0.0349 0.129 Uiso 0.26(2) 1 calc R U P H 1
H494 H 0.8794 0.4229 -0.0028 0.129 Uiso 0.26(2) 1 calc R U P H 1
C258 C 0.921(2) 0.512(5) 0.0294(19) 0.107(5) Uani 0.26(2) 1 d D U P H 1
H495 H 0.9271 0.5512 0.0101 0.129 Uiso 0.26(2) 1 calc R U P H 1
H496 H 0.9583 0.4855 0.0379 0.129 Uiso 0.26(2) 1 calc R U P H 1
C259 C 0.895(2) 0.565(4) 0.0562(15) 0.107(5) Uani 0.26(2) 1 d D U P H 1
H497 H 0.9067 0.5402 0.0784 0.129 Uiso 0.26(2) 1 calc R U P H 1
H498 H 0.9065 0.6299 0.0557 0.129 Uiso 0.26(2) 1 calc R U P H 1
O533 O 0.8134(7) 0.5381(12) 0.0309(5) 0.109(4) Uani 0.74(2) 1 d D U P H 2
C756 C 0.8324(9) 0.4921(17) 0.0020(5) 0.106(5) Uani 0.74(2) 1 d D U P H 2
H499 H 0.8322 0.5343 -0.0170 0.127 Uiso 0.74(2) 1 calc R U P H 2
H500 H 0.8068 0.4403 -0.0043 0.127 Uiso 0.74(2) 1 calc R U P H 2
C757 C 0.8919(9) 0.4596(17) 0.0116(6) 0.105(5) Uani 0.74(2) 1 d D U P H 2
H501 H 0.8916 0.3958 0.0193 0.126 Uiso 0.74(2) 1 calc R U P H 2
H502 H 0.9160 0.4641 -0.0073 0.126 Uiso 0.74(2) 1 calc R U P H 2
C758 C 0.9131(9) 0.521(2) 0.0388(6) 0.108(4) Uani 0.74(2) 1 d D U P H 2
H503 H 0.9312 0.5755 0.0301 0.130 Uiso 0.74(2) 1 calc R U P H 2
H504 H 0.9413 0.4894 0.0545 0.130 Uiso 0.74(2) 1 calc R U P H 2
C759 C 0.8603(10) 0.545(2) 0.0552(5) 0.106(4) Uani 0.74(2) 1 d D U P H 2
H505 H 0.8551 0.5026 0.0738 0.127 Uiso 0.74(2) 1 calc R U P H 2
H506 H 0.8634 0.6073 0.0641 0.127 Uiso 0.74(2) 1 calc R U P H 2
O34 O 0.9098(6) 0.6943(11) 0.3964(4) 0.083(3) Uani 0.618(11) 1 d D U P I 1
C260 C 0.8806(8) 0.7392(17) 0.3673(5) 0.079(4) Uani 0.618(11) 1 d D U P I 1
H507 H 0.8875 0.7062 0.3467 0.095 Uiso 0.618(11) 1 calc R U P I 1
H508 H 0.8940 0.8025 0.3654 0.095 Uiso 0.618(11) 1 calc R U P I 1
C261 C 0.8196(7) 0.7364(13) 0.3735(4) 0.057(3) Uani 0.618(11) 1 d D U P I 1
H509 H 0.7973 0.7818 0.3598 0.069 Uiso 0.618(11) 1 calc R U P I 1
H510 H 0.8031 0.6755 0.3687 0.069 Uiso 0.618(11) 1 calc R U P I 1
C262 C 0.8196(8) 0.7580(15) 0.4089(5) 0.069(4) Uani 0.618(11) 1 d D U P I 1
H511 H 0.7841 0.7362 0.4181 0.083 Uiso 0.618(11) 1 calc R U P I 1
H512 H 0.8235 0.8241 0.4128 0.083 Uiso 0.618(11) 1 calc R U P I 1
C263 C 0.8721(9) 0.7070(17) 0.4240(4) 0.077(3) Uani 0.618(11) 1 d D U P I 1
H513 H 0.8921 0.7426 0.4422 0.092 Uiso 0.618(11) 1 calc R U P I 1
H514 H 0.8608 0.6476 0.4329 0.092 Uiso 0.618(11) 1 calc R U P I 1
O534 O 0.8672(10) 0.7757(16) 0.3862(6) 0.081(3) Uani 0.382(11) 1 d D U P I 2
C760 C 0.9069(11) 0.730(2) 0.4096(10) 0.083(4) Uani 0.382(11) 1 d D U P I 2
C761 C 0.8772(12) 0.650(2) 0.4237(9) 0.075(4) Uani 0.382(11) 1 d D U P I 2
C762 C 0.8162(11) 0.6736(19) 0.4177(7) 0.065(4) Uani 0.382(11) 1 d D U P I 2
C763 C 0.8111(11) 0.752(2) 0.3941(9) 0.072(4) Uani 0.382(11) 1 d D U P I 2

loop_
_atom_site_aniso_label
_atom_site_aniso_U_11
_atom_site_aniso_U_22
_atom_site_aniso_U_33
_atom_site_aniso_U_23
_atom_site_aniso_U_13
_atom_site_aniso_U_12
Zr1 0.0266(5) 0.0266(4) 0.0316(5) 0.0028(3) 0.0039(4) -0.0004(3)
Zr2 0.0334(5) 0.0278(4) 0.0300(5) 0.0007(3) 0.0022(4) -0.0003(4)
Zr3 0.0290(5) 0.0265(4) 0.0328(5) 0.0005(3) 0.0013(4) 0.0013(3)
Zr4 0.0320(5) 0.0297(4) 0.0310(5) -0.0002(3) 0.0012(4) 0.0006(4)
P1 0.0319(13) 0.0394(13) 0.0351(12) 0.0051(10) 0.0032(10) -0.0016(10)
P2 0.0442(16) 0.0354(13) 0.0348(13) 0.0030(10) 0.0069(11) 0.0074(11)
P3 0.0387(15) 0.0362(13) 0.0338(12) 0.0032(10) 0.0015(11) -0.0046(11)
P4 0.0354(14) 0.0438(14) 0.0343(12) 0.0040(10) 0.0027(10) 0.0018(11)
P5 0.0373(15) 0.0349(12) 0.0364(13) 0.0042(10) 0.0045(11) 0.0077(10)
P6 0.0465(16) 0.0330(13) 0.0362(13) 0.0006(10) -0.0030(11) -0.0046(11)
O1 0.048(4) 0.033(3) 0.031(3) 0.001(3) 0.009(3) -0.012(3)
O2 0.032(4) 0.036(3) 0.043(4) 0.005(3) 0.004(3) -0.002(3)
O3 0.045(4) 0.031(3) 0.031(3) 0.006(2) 0.007(3) 0.013(3)
O4 0.063(5) 0.035(3) 0.030(3) 0.007(3) -0.005(3) -0.012(3)
O5 0.039(4) 0.045(4) 0.031(3) 0.010(3) -0.001(3) -0.002(3)
O6 0.049(4) 0.039(4) 0.033(3) 0.002(3) 0.006(3) 0.009(3)
O7 0.047(4) 0.041(4) 0.038(3) 0.000(3) 0.002(3) 0.014(3)
O8 0.040(4) 0.031(3) 0.036(3) 0.005(3) 0.005(3) -0.005(3)
O9 0.038(4) 0.034(3) 0.045(4) 0.011(3) 0.002(3) -0.002(3)
O10 0.037(4) 0.037(3) 0.035(3) -0.001(3) -0.001(3) -0.008(3)
O11 0.038(4) 0.049(4) 0.040(4) 0.008(3) 0.001(3) -0.004(3)
O12 0.038(4) 0.049(4) 0.037(3) -0.001(3) 0.001(3) 0.010(3)
C1 0.026(4) 0.025(4) 0.031(4) 0.000(3) 0.008(3) -0.001(3)
C2 0.037(5) 0.024(4) 0.028(4) -0.004(3) 0.001(4) 0.004(4)
C3 0.020(4) 0.028(4) 0.031(4) -0.004(3) -0.001(3) -0.001(3)
C4 0.027(5) 0.038(5) 0.033(5) -0.005(4) 0.000(4) -0.002(4)
C5 0.022(4) 0.035(5) 0.033(4) -0.003(4) -0.002(3) -0.002(4)
C6 0.033(5) 0.026(4) 0.034(4) -0.003(3) 0.001(4) 0.005(4)
C7 0.030(5) 0.033(4) 0.028(4) 0.001(3) 0.003(3) -0.005(4)
C8 0.027(5) 0.025(4) 0.047(5) -0.001(4) -0.002(4) 0.004(3)
C9 0.036(5) 0.032(5) 0.034(5) 0.002(4) -0.005(4) 0.004(4)
C10 0.037(5) 0.039(5) 0.031(4) 0.004(4) 0.003(4) 0.000(4)
C11 0.040(6) 0.036(5) 0.040(5) -0.006(4) -0.001(4) 0.006(4)
C12 0.045(6) 0.059(7) 0.041(5) -0.019(5) -0.003(5) 0.023(5)
C13 0.047(6) 0.047(6) 0.051(6) 0.005(5) 0.017(5) 0.013(5)
C14 0.047(6) 0.047(6) 0.037(5) -0.006(4) 0.006(4) 0.012(5)
C15 0.054(6) 0.047(5) 0.043(5) 0.009(4) 0.001(4) 0.011(4)
C16 0.116(9) 0.054(6) 0.061(7) 0.012(5) 0.012(7) 0.035(6)
C17 0.056(7) 0.070(7) 0.067(7) 0.016(5) -0.024(6) -0.004(5)
C18 0.056(7) 0.086(8) 0.066(7) 0.039(6) 0.006(5) 0.003(6)
C19 0.025(5) 0.029(4) 0.031(4) 0.000(3) 0.004(3) 0.001(3)
C20 0.031(5) 0.023(4) 0.046(5) -0.001(4) 0.006(4) -0.007(4)
C21 0.034(5) 0.024(4) 0.044(5) -0.002(4) 0.003(4) -0.001(4)
C22 0.044(6) 0.041(5) 0.037(5) -0.012(4) -0.003(4) -0.001(4)
C23 0.052(6) 0.049(6) 0.029(5) -0.007(4) -0.008(4) 0.009(5)
C24 0.038(5) 0.033(5) 0.032(4) 0.003(4) 0.000(4) 0.003(4)
C25 0.060(7) 0.025(5) 0.057(6) -0.004(4) 0.005(5) -0.020(5)
C26 0.062(8) 0.038(6) 0.068(8) 0.009(5) -0.008(6) -0.002(5)
C27 0.071(9) 0.063(8) 0.076(9) 0.003(6) 0.033(7) -0.022(7)
C28 0.101(11) 0.036(6) 0.061(7) -0.003(5) -0.004(7) -0.022(6)
C29 0.078(6) 0.061(5) 0.034(4) -0.006(4) -0.004(4) 0.003(5)
C30 0.117(8) 0.089(7) 0.063(7) -0.011(6) 0.007(7) 0.013(7)
C31 0.093(7) 0.129(9) 0.073(7) 0.007(7) -0.014(7) 0.005(7)
C32 0.103(8) 0.098(7) 0.056(6) 0.006(6) 0.003(6) -0.011(7)
C33 0.028(5) 0.026(4) 0.038(5) 0.001(3) 0.000(4) -0.006(3)
C34 0.032(5) 0.027(4) 0.031(4) 0.002(3) 0.008(4) 0.002(4)
C35 0.036(5) 0.029(4) 0.047(5) 0.005(4) 0.013(4) -0.001(4)
C36 0.024(5) 0.038(5) 0.043(5) -0.003(4) 0.011(4) -0.002(4)
C37 0.031(5) 0.036(5) 0.039(5) 0.008(4) 0.005(4) -0.001(4)
C38 0.035(5) 0.038(5) 0.036(5) 0.005(4) 0.007(4) -0.006(4)
C39 0.029(5) 0.032(5) 0.054(6) 0.004(4) -0.001(4) -0.004(4)
C40 0.042(6) 0.051(6) 0.044(6) -0.005(5) -0.005(5) -0.005(5)
C41 0.034(5) 0.035(5) 0.055(6) 0.003(4) -0.001(4) 0.010(4)
C42 0.028(6) 0.071(8) 0.064(7) 0.000(6) -0.002(5) -0.003(5)
C43 0.073(7) 0.067(6) 0.042(5) 0.017(4) 0.017(5) -0.013(5)
C44 0.098(9) 0.092(8) 0.072(8) 0.031(7) 0.019(7) 0.008(7)
C45 0.083(7) 0.107(9) 0.061(7) 0.036(7) 0.011(6) -0.035(7)
C46 0.115(10) 0.101(9) 0.052(7) 0.005(6) 0.024(7) -0.033(8)
C47 0.037(5) 0.038(5) 0.029(4) 0.005(4) -0.002(4) 0.002(4)
C48 0.037(5) 0.031(5) 0.038(5) -0.004(4) 0.003(4) 0.000(4)
C49 0.043(6) 0.038(5) 0.039(5) -0.001(4) 0.013(4) 0.002(4)
C50 0.038(6) 0.037(5) 0.038(5) 0.007(4) 0.003(4) 0.009(4)
C51 0.054(6) 0.025(4) 0.034(5) 0.002(4) -0.003(4) -0.002(4)
C52 0.041(5) 0.027(4) 0.027(4) -0.001(3) 0.004(4) 0.004(4)
C53 0.052(6) 0.026(4) 0.040(5) -0.001(4) 0.000(4) -0.015(4)
C54 0.058(8) 0.068(8) 0.054(7) -0.007(6) -0.017(6) -0.001(6)
C55 0.077(9) 0.056(7) 0.039(6) -0.013(5) 0.016(5) -0.008(6)
C56 0.107(11) 0.034(6) 0.049(6) -0.009(5) -0.009(7) -0.019(6)
C57 0.071(6) 0.044(5) 0.046(5) 0.016(4) -0.007(4) 0.000(4)
C58A 0.067(8) 0.042(6) 0.048(7) 0.017(5) -0.004(6) 0.003(6)
C59A 0.075(8) 0.055(7) 0.057(7) 0.024(6) -0.014(7) 0.002(7)
C60A 0.083(8) 0.048(7) 0.045(7) 0.016(6) 0.004(6) -0.001(7)
C58B 0.077(9) 0.047(8) 0.054(8) 0.019(7) -0.007(8) 0.005(8)
C59B 0.082(9) 0.055(8) 0.047(8) 0.018(7) -0.007(8) -0.004(8)
C60B 0.078(8) 0.057(9) 0.056(9) 0.014(8) -0.001(8) -0.002(8)
C61 0.038(5) 0.030(4) 0.025(4) -0.001(3) 0.002(4) -0.002(4)
C62 0.044(6) 0.046(5) 0.026(4) 0.001(4) 0.010(4) -0.002(4)
C63 0.042(6) 0.050(6) 0.042(5) -0.009(4) 0.011(5) -0.006(5)
C64 0.056(7) 0.044(6) 0.039(5) -0.008(4) 0.013(5) 0.000(5)
C65 0.043(6) 0.033(5) 0.047(6) 0.001(4) 0.011(5) -0.001(4)
C66 0.041(6) 0.031(5) 0.033(5) 0.000(4) 0.013(4) -0.002(4)
C67 0.055(7) 0.040(6) 0.058(7) -0.001(5) 0.014(5) 0.015(5)
C68 0.077(9) 0.035(6) 0.088(9) 0.000(6) 0.017(7) -0.004(6)
C69 0.055(7) 0.051(7) 0.071(8) -0.004(6) -0.011(6) 0.022(6)
C70 0.107(12) 0.049(7) 0.092(10) 0.007(7) 0.028(9) 0.039(8)
C71 0.067(6) 0.075(6) 0.038(5) -0.001(5) 0.017(4) -0.006(5)
C72 0.071(8) 0.072(7) 0.045(6) 0.006(5) 0.011(5) -0.010(6)
C73 0.082(8) 0.113(9) 0.041(6) -0.007(6) 0.010(6) -0.021(7)
C74 0.101(9) 0.098(8) 0.048(6) -0.003(6) 0.031(6) 0.010(7)
C75 0.032(5) 0.033(5) 0.033(4) -0.001(4) 0.007(4) -0.002(4)
C76 0.045(6) 0.047(6) 0.025(4) 0.002(4) -0.007(4) -0.001(4)
C77 0.031(5) 0.050(6) 0.040(5) -0.004(4) -0.005(4) -0.004(4)
C78 0.028(5) 0.050(6) 0.041(5) -0.005(4) -0.007(4) 0.008(4)
C79 0.036(6) 0.046(6) 0.042(5) -0.001(4) 0.002(4) 0.005(4)
C80 0.037(5) 0.042(5) 0.024(4) -0.005(4) -0.002(4) 0.004(4)
C81 0.033(6) 0.069(7) 0.047(6) 0.009(5) 0.004(5) -0.006(5)
C82 0.058(8) 0.101(11) 0.054(7) -0.010(7) 0.020(6) -0.008(7)
C83 0.058(8) 0.070(8) 0.074(8) 0.015(7) 0.001(6) -0.020(6)
C84 0.043(7) 0.108(11) 0.060(8) 0.018(7) -0.009(6) -0.027(7)
C85 0.053(6) 0.093(7) 0.034(5) -0.002(5) -0.008(4) 0.009(5)
C86 0.066(7) 0.116(9) 0.051(6) 0.020(7) -0.015(5) 0.001(7)
C87 0.078(8) 0.093(8) 0.048(6) 0.012(6) -0.013(6) 0.028(7)
C88 0.069(8) 0.109(9) 0.051(6) -0.016(6) -0.011(6) 0.002(7)
Na1 0.036(2) 0.055(2) 0.057(2) 0.0048(19) 0.0058(19) -0.0044(19)
O13 0.045(5) 0.085(6) 0.109(6) 0.048(5) 0.013(4) 0.007(4)
C89 0.070(7) 0.081(7) 0.089(7) 0.031(6) 0.024(6) 0.003(6)
C90 0.110(9) 0.116(9) 0.088(8) 0.036(7) 0.034(7) 0.037(7)
C91 0.116(10) 0.125(10) 0.106(8) 0.009(8) 0.030(8) 0.046(8)
C92 0.083(8) 0.107(9) 0.118(8) 0.040(8) 0.021(7) 0.021(7)
O14 0.077(6) 0.072(5) 0.067(5) 0.014(4) -0.019(4) -0.026(4)
C93 0.092(8) 0.095(8) 0.091(7) 0.013(7) -0.014(7) -0.031(7)
C94 0.135(10) 0.104(8) 0.093(7) -0.004(7) -0.008(8) -0.042(8)
C95 0.153(10) 0.089(8) 0.087(7) 0.005(7) -0.003(8) -0.038(8)
C96 0.108(9) 0.094(8) 0.081(7) 0.026(6) -0.028(7) -0.043(7)
Na2 0.071(3) 0.035(2) 0.049(2) -0.0055(17) 0.002(2) -0.013(2)
O15 0.115(10) 0.022(6) 0.059(6) 0.001(5) 0.009(7) -0.021(6)
C97 0.113(9) 0.042(7) 0.061(7) 0.005(6) 0.004(7) -0.009(7)
C98 0.119(10) 0.050(8) 0.072(7) 0.012(7) 0.003(7) -0.008(8)
C99 0.117(9) 0.053(8) 0.064(7) 0.010(7) 0.002(7) -0.003(8)
C100 0.116(10) 0.051(7) 0.068(7) 0.008(6) 0.005(7) -0.003(7)
O515 0.122(9) 0.058(7) 0.077(7) 0.009(6) 0.002(7) -0.002(7)
C597 0.115(10) 0.056(8) 0.067(8) 0.003(7) 0.004(8) -0.011(8)
C598 0.120(10) 0.049(8) 0.072(7) 0.013(7) 0.005(7) -0.009(8)
C599 0.116(9) 0.048(8) 0.067(8) 0.010(7) 0.000(7) -0.001(8)
C600 0.110(9) 0.032(7) 0.059(7) 0.007(6) -0.003(7) -0.002(7)
O16 0.124(9) 0.070(7) 0.050(7) -0.010(6) -0.009(6) 0.007(7)
C101 0.132(10) 0.086(8) 0.061(7) -0.007(6) -0.005(7) -0.004(7)
C102 0.138(11) 0.090(8) 0.059(8) -0.011(7) 0.000(8) -0.003(9)
C103 0.134(11) 0.086(8) 0.059(8) -0.007(7) -0.006(8) 0.002(8)
C104 0.128(10) 0.080(8) 0.058(7) -0.003(6) -0.005(8) -0.001(8)
O516 0.124(10) 0.071(8) 0.051(7) -0.013(6) -0.009(7) 0.006(7)
C601 0.125(10) 0.075(8) 0.052(8) -0.011(6) -0.006(7) 0.003(8)
C602 0.129(11) 0.084(8) 0.058(8) -0.006(7) 0.000(8) 0.001(8)
C603 0.133(11) 0.084(8) 0.058(8) 0.000(7) -0.002(8) 0.002(8)
C604 0.131(10) 0.078(8) 0.059(7) -0.006(6) -0.008(7) 0.005(8)
C105 0.025(4) 0.026(4) 0.031(4) 0.002(3) 0.000(3) -0.002(3)
C106 0.031(5) 0.035(5) 0.033(4) 0.001(4) 0.003(4) 0.001(4)
C107 0.033(5) 0.032(4) 0.039(5) 0.003(4) 0.002(4) 0.001(4)
C108 0.030(5) 0.026(4) 0.034(4) 0.004(3) -0.002(4) 0.003(4)
C109 0.022(4) 0.036(5) 0.034(4) 0.002(4) 0.006(3) 0.001(4)
C110 0.038(5) 0.020(4) 0.039(5) 0.003(3) -0.006(4) 0.006(4)
C111 0.043(6) 0.042(5) 0.033(5) 0.000(4) 0.005(4) 0.007(4)
C112 0.045(6) 0.064(7) 0.034(5) -0.012(5) -0.006(4) 0.005(5)
C113 0.055(7) 0.056(6) 0.037(5) 0.005(5) 0.014(5) 0.010(5)
C114 0.042(6) 0.044(6) 0.046(6) -0.006(4) 0.002(5) 0.015(5)
C115 0.038(5) 0.041(4) 0.045(5) 0.011(4) 0.007(4) 0.001(4)
C116 0.045(6) 0.034(5) 0.051(5) 0.009(4) 0.008(4) 0.004(4)
C117 0.040(5) 0.053(5) 0.037(5) 0.002(4) -0.006(4) 0.008(4)
C118 0.052(6) 0.052(6) 0.062(6) 0.027(5) 0.022(5) 0.002(5)
C119 0.024(4) 0.029(4) 0.037(5) -0.004(3) 0.005(4) 0.004(3)
C120 0.041(6) 0.025(4) 0.037(5) 0.003(4) 0.000(4) 0.001(4)
C121 0.029(5) 0.028(4) 0.049(5) 0.002(4) 0.004(4) 0.001(4)
C122 0.034(6) 0.047(6) 0.049(6) 0.001(5) 0.007(4) -0.011(4)
C123 0.044(6) 0.047(6) 0.035(5) 0.007(4) 0.004(4) -0.006(5)
C124 0.034(5) 0.044(5) 0.039(5) -0.002(4) 0.002(4) 0.002(4)
C125 0.026(5) 0.048(6) 0.046(5) 0.002(4) 0.002(4) -0.004(4)
C126 0.038(6) 0.064(7) 0.048(6) 0.000(5) -0.014(5) -0.002(5)
C127 0.046(7) 0.050(6) 0.077(8) 0.007(6) -0.010(6) 0.008(5)
C128 0.037(6) 0.089(9) 0.066(8) 0.008(7) -0.008(5) -0.008(6)
C129 0.059(6) 0.066(6) 0.055(5) 0.023(5) 0.010(5) -0.004(5)
C130 0.087(8) 0.092(8) 0.053(6) 0.014(6) 0.008(6) -0.016(7)
C131 0.064(7) 0.087(8) 0.075(7) 0.022(7) 0.012(6) -0.023(6)
C132 0.080(8) 0.072(7) 0.078(8) 0.026(6) 0.018(7) 0.004(6)
C133 0.024(4) 0.024(4) 0.036(4) 0.003(3) 0.003(4) 0.002(3)
C134 0.036(5) 0.037(5) 0.036(5) -0.002(4) -0.004(4) 0.000(4)
C135 0.041(6) 0.043(5) 0.040(5) -0.009(4) -0.003(4) -0.003(4)
C136 0.035(5) 0.037(5) 0.045(5) -0.006(4) -0.002(4) -0.008(4)
C137 0.030(5) 0.026(4) 0.043(5) -0.004(4) 0.012(4) -0.003(4)
C138 0.025(5) 0.038(5) 0.038(5) -0.001(4) 0.003(4) -0.002(4)
C139 0.044(6) 0.034(5) 0.054(6) 0.000(4) 0.011(5) -0.010(4)
C140 0.091(10) 0.032(5) 0.064(7) -0.001(5) -0.007(7) -0.029(6)
C141 0.055(7) 0.036(6) 0.075(8) 0.003(5) 0.003(6) -0.003(5)
C142 0.060(8) 0.053(7) 0.072(8) -0.003(6) 0.023(6) -0.022(6)
C143 0.072(6) 0.062(6) 0.036(5) -0.002(4) -0.020(4) -0.004(5)
C144 0.104(9) 0.078(7) 0.047(6) -0.011(6) -0.018(6) -0.009(7)
C145 0.080(8) 0.078(7) 0.050(6) 0.000(6) -0.028(6) 0.003(6)
C146 0.082(8) 0.095(9) 0.046(6) 0.004(6) -0.003(6) -0.002(7)
C147 0.040(6) 0.038(5) 0.030(4) 0.001(4) 0.001(4) -0.008(4)
C148 0.046(6) 0.049(6) 0.036(5) -0.004(4) 0.000(4) -0.001(5)
C149 0.044(6) 0.061(6) 0.037(5) 0.003(4) -0.006(4) -0.010(5)
C150 0.035(5) 0.052(6) 0.047(5) -0.005(4) -0.008(4) 0.002(4)
C151 0.037(6) 0.031(5) 0.051(6) 0.001(4) -0.001(4) -0.008(4)
C152 0.035(5) 0.038(5) 0.041(5) 0.009(4) 0.001(4) -0.004(4)
C153 0.025(5) 0.047(6) 0.057(6) 0.001(5) 0.009(4) -0.004(4)
C154 0.039(7) 0.083(9) 0.067(8) 0.012(7) 0.007(6) -0.006(6)
C155 0.056(7) 0.045(6) 0.076(8) 0.020(6) 0.013(6) -0.007(5)
C156 0.047(7) 0.068(8) 0.065(7) 0.004(6) 0.024(6) 0.005(6)
C157 0.058(7) 0.136(9) 0.040(5) 0.015(6) -0.019(5) -0.008(6)
C158 0.075(8) 0.177(13) 0.063(8) 0.041(8) -0.018(6) -0.018(8)
C159 0.084(9) 0.136(11) 0.053(7) 0.023(7) -0.022(6) 0.006(8)
C160 0.098(10) 0.151(11) 0.049(7) -0.007(7) -0.017(7) -0.016(8)
C161 0.032(5) 0.040(5) 0.035(5) -0.009(4) 0.000(4) 0.003(4)
C162 0.041(5) 0.024(4) 0.034(4) -0.003(3) 0.003(4) 0.001(4)
C163 0.046(6) 0.033(5) 0.037(5) -0.001(4) 0.004(4) -0.002(4)
C164 0.046(6) 0.027(5) 0.053(6) -0.006(4) 0.002(5) -0.005(4)
C165 0.050(6) 0.030(5) 0.043(5) 0.008(4) 0.006(5) 0.000(4)
C166 0.042(6) 0.037(5) 0.036(5) 0.005(4) 0.002(4) 0.009(4)
C167 0.046(6) 0.037(5) 0.055(6) -0.002(5) -0.008(5) -0.007(5)
C168 0.075(9) 0.058(7) 0.051(7) -0.013(5) -0.022(6) 0.004(6)
C169 0.072(9) 0.051(7) 0.069(8) -0.012(6) -0.003(7) -0.023(6)
C170 0.072(9) 0.070(8) 0.045(6) -0.023(6) 0.014(6) -0.006(7)
C171 0.067(6) 0.050(5) 0.050(5) 0.021(4) 0.004(4) -0.001(4)
C172 0.070(9) 0.056(8) 0.057(9) 0.024(7) 0.003(8) -0.007(8)
C173 0.069(8) 0.053(9) 0.047(8) 0.017(8) 0.006(7) -0.002(8)
C174 0.067(9) 0.059(9) 0.051(8) 0.027(7) 0.008(7) -0.005(8)
C175 0.073(8) 0.056(7) 0.044(6) 0.021(6) 0.005(6) -0.002(7)
C176 0.068(7) 0.066(8) 0.058(8) 0.027(7) 0.004(7) -0.009(7)
C177 0.070(8) 0.053(7) 0.062(7) 0.020(6) 0.003(7) 0.001(6)
C178 0.034(5) 0.040(5) 0.030(5) -0.005(4) 0.004(4) -0.003(4)
C179 0.051(6) 0.045(6) 0.035(5) -0.004(4) 0.010(4) 0.010(5)
C180 0.066(7) 0.044(6) 0.029(5) -0.008(4) 0.007(5) -0.003(5)
C181 0.046(6) 0.052(6) 0.038(5) -0.012(4) 0.007(4) 0.002(5)
C182 0.047(6) 0.036(5) 0.047(6) -0.008(4) -0.002(5) 0.006(4)
C183 0.031(5) 0.045(5) 0.029(4) -0.006(4) 0.002(4) -0.004(4)
C184 0.043(6) 0.049(6) 0.050(6) -0.008(5) -0.004(5) 0.004(5)
C185 0.053(7) 0.066(8) 0.062(7) -0.011(6) -0.010(6) 0.023(6)
C186 0.068(8) 0.061(8) 0.062(7) -0.009(6) 0.013(6) 0.026(6)
C187 0.066(8) 0.037(6) 0.069(8) -0.008(5) 0.001(6) 0.011(5)
C188 0.092(8) 0.087(8) 0.038(6) 0.002(5) 0.025(6) 0.007(7)
C189 0.106(10) 0.097(9) 0.045(7) 0.012(7) 0.021(7) 0.013(8)
C190 0.096(10) 0.096(9) 0.048(7) 0.004(6) 0.019(8) -0.005(8)
C191 0.093(9) 0.099(9) 0.043(7) 0.008(7) 0.021(7) -0.001(8)
C688 0.094(9) 0.092(8) 0.040(6) 0.005(6) 0.023(7) 0.005(7)
C689 0.096(10) 0.098(10) 0.039(8) 0.005(8) 0.021(8) 0.004(8)
C690 0.096(10) 0.095(9) 0.046(8) 0.003(7) 0.021(8) 0.004(9)
C691 0.096(10) 0.097(9) 0.042(8) 0.010(8) 0.022(8) 0.000(8)
Na3 0.036(2) 0.062(3) 0.042(2) 0.0010(18) 0.0008(17) -0.0005(19)
O17 0.059(6) 0.073(7) 0.062(6) 0.009(6) 0.005(5) -0.005(6)
C192 0.066(6) 0.074(7) 0.062(6) 0.007(6) 0.007(6) -0.001(6)
C193 0.075(7) 0.083(7) 0.070(6) 0.005(6) 0.011(6) 0.001(6)
C194 0.071(6) 0.082(7) 0.076(7) 0.005(6) 0.012(6) -0.004(6)
C195 0.068(6) 0.079(7) 0.074(6) 0.011(6) 0.006(6) 0.001(6)
O517 0.057(5) 0.072(7) 0.061(5) 0.009(5) 0.005(5) -0.003(5)
C692 0.068(6) 0.079(7) 0.065(6) 0.013(6) 0.005(5) 0.005(6)
C693 0.076(6) 0.080(7) 0.070(6) 0.011(6) 0.010(6) 0.000(6)
C694 0.075(6) 0.086(7) 0.079(6) 0.005(6) 0.013(6) 0.003(6)
C695 0.068(6) 0.078(7) 0.074(6) 0.010(6) 0.002(6) -0.005(6)
O18 0.050(4) 0.061(4) 0.045(4) 0.004(3) -0.008(3) -0.001(3)
C196 0.067(7) 0.073(7) 0.054(6) 0.001(5) -0.006(5) 0.007(5)
C197 0.070(7) 0.066(6) 0.061(6) -0.003(5) -0.017(5) 0.010(5)
C198 0.075(7) 0.063(6) 0.052(5) 0.001(5) -0.022(5) 0.005(6)
C199 0.064(7) 0.063(6) 0.050(5) 0.002(5) -0.015(5) 0.005(5)
Na4 0.054(3) 0.042(2) 0.057(3) 0.0042(18) 0.016(2) 0.0134(19)
O19 0.050(4) 0.079(5) 0.056(4) 0.009(4) 0.012(3) 0.008(4)
C200 0.047(6) 0.094(8) 0.077(7) 0.016(6) 0.006(5) 0.007(6)
C201 0.060(7) 0.110(9) 0.098(8) 0.036(7) 0.008(6) -0.001(7)
C202 0.054(6) 0.098(8) 0.082(7) 0.015(6) 0.008(6) -0.001(6)
C203 0.049(6) 0.087(7) 0.067(6) 0.001(5) 0.008(5) 0.013(6)
O20 0.079(5) 0.056(4) 0.062(4) 0.007(4) 0.006(4) 0.025(4)
C204 0.095(8) 0.062(6) 0.082(7) 0.000(5) 0.002(6) 0.030(6)
C205 0.089(8) 0.075(7) 0.103(8) 0.004(6) 0.026(7) -0.001(6)
C206 0.086(8) 0.068(7) 0.078(7) 0.022(5) 0.017(6) 0.024(6)
C207 0.068(7) 0.067(6) 0.067(6) 0.008(5) 0.005(5) 0.014(5)
Na5 0.044(2) 0.039(2) 0.041(2) 0.0041(16) -0.0001(17) -0.0022(17)
O21 0.051(5) 0.053(5) 0.050(5) -0.003(4) 0.003(4) 0.000(4)
C208 0.055(5) 0.056(6) 0.056(5) -0.002(5) 0.009(4) 0.002(5)
C209 0.058(5) 0.063(6) 0.066(5) 0.001(5) 0.007(5) 0.003(5)
C210 0.056(5) 0.060(6) 0.062(5) 0.004(5) 0.006(5) 0.001(5)
C211 0.056(5) 0.058(6) 0.058(5) 0.000(5) -0.001(4) -0.001(5)
O521 0.049(4) 0.053(5) 0.047(4) -0.004(4) 0.004(4) 0.000(4)
C708 0.055(5) 0.058(5) 0.055(5) -0.004(4) 0.009(4) 0.004(5)
C709 0.058(5) 0.063(5) 0.065(5) 0.001(4) 0.010(5) 0.005(4)
C710 0.059(5) 0.066(5) 0.066(5) 0.004(5) 0.003(4) 0.006(4)
C711 0.056(5) 0.059(5) 0.059(5) -0.001(4) -0.002(4) -0.002(4)
O22 0.081(5) 0.048(4) 0.051(4) -0.005(3) 0.025(4) -0.018(4)
C212 0.061(6) 0.062(6) 0.056(5) -0.010(5) 0.010(5) -0.012(5)
C213 0.059(6) 0.082(6) 0.055(5) -0.008(5) 0.011(5) 0.009(5)
C214 0.074(6) 0.069(6) 0.050(5) 0.006(5) 0.018(5) 0.020(5)
C215 0.086(6) 0.060(6) 0.057(5) 0.000(5) 0.030(5) -0.008(5)
O23 0.050(4) 0.047(4) 0.056(4) 0.010(3) -0.011(3) -0.012(3)
C216 0.054(5) 0.050(5) 0.056(5) 0.012(4) 0.003(4) 0.000(4)
C217 0.059(6) 0.048(5) 0.060(5) 0.013(4) 0.000(5) -0.006(4)
C218 0.054(5) 0.049(5) 0.069(6) 0.011(4) -0.003(5) -0.010(4)
C219 0.053(5) 0.067(6) 0.077(6) 0.014(5) -0.011(5) -0.010(5)
O24 0.078(6) 0.060(6) 0.062(6) 0.010(5) -0.012(5) -0.018(6)
C220 0.076(7) 0.057(7) 0.064(6) 0.000(6) -0.011(6) -0.009(6)
C221 0.081(6) 0.069(6) 0.064(6) 0.002(6) -0.013(6) -0.005(6)
C222 0.090(7) 0.073(7) 0.070(6) 0.006(6) -0.011(6) -0.001(6)
C223 0.083(7) 0.072(7) 0.065(6) 0.009(6) -0.005(6) -0.011(6)
O524 0.076(6) 0.053(6) 0.057(5) 0.007(5) -0.009(5) -0.015(5)
C720 0.085(7) 0.064(6) 0.068(6) 0.002(6) -0.016(6) -0.016(6)
C721 0.083(7) 0.067(6) 0.065(6) -0.001(6) -0.011(6) -0.009(6)
C722 0.089(7) 0.073(7) 0.067(6) 0.000(6) -0.008(6) -0.004(6)
C723 0.084(7) 0.061(6) 0.062(6) 0.005(5) -0.012(6) -0.002(6)
O25 0.044(4) 0.038(3) 0.061(4) 0.003(3) 0.011(3) -0.001(3)
C224 0.043(5) 0.045(5) 0.068(6) 0.006(4) 0.010(5) 0.001(4)
C225 0.047(5) 0.049(5) 0.058(5) 0.002(4) 0.010(4) 0.003(4)
C226 0.047(5) 0.044(5) 0.057(5) 0.002(4) 0.012(4) -0.001(4)
C227 0.045(5) 0.044(5) 0.061(5) 0.008(4) 0.015(4) 0.003(4)
Na6 0.069(3) 0.048(2) 0.059(3) -0.003(2) 0.016(2) -0.004(2)
O26 0.069(5) 0.056(4) 0.081(5) -0.002(4) 0.026(4) -0.003(4)
C228 0.067(6) 0.066(6) 0.075(6) 0.003(5) 0.008(5) -0.013(5)
C229 0.058(6) 0.085(7) 0.078(6) 0.009(5) 0.010(5) 0.000(5)
C230 0.071(6) 0.084(6) 0.086(7) 0.010(6) 0.017(6) -0.001(5)
C231 0.073(6) 0.068(6) 0.097(7) 0.003(6) 0.022(6) -0.001(5)
O27 0.089(6) 0.092(6) 0.069(5) -0.005(5) 0.008(5) 0.005(5)
C232 0.096(6) 0.095(6) 0.079(6) -0.005(5) 0.007(6) 0.004(6)
C233 0.094(7) 0.100(6) 0.079(6) -0.008(6) 0.007(6) 0.000(6)
C234 0.099(8) 0.103(7) 0.077(6) -0.007(6) 0.003(6) 0.008(7)
C235 0.089(7) 0.094(7) 0.073(7) -0.005(6) 0.006(6) 0.006(6)
O527 0.089(6) 0.091(7) 0.071(6) -0.005(6) 0.008(5) 0.005(6)
C732 0.091(7) 0.094(7) 0.077(6) -0.008(6) 0.008(6) 0.002(6)
C733 0.093(7) 0.098(7) 0.078(6) -0.008(6) 0.008(6) 0.004(7)
C734 0.096(7) 0.101(7) 0.081(7) -0.007(6) 0.006(6) -0.001(7)
C735 0.092(6) 0.097(7) 0.078(6) -0.005(6) 0.007(6) 0.001(6)
O28 0.075(7) 0.057(5) 0.069(7) 0.006(5) 0.010(6) -0.001(6)
C236 0.081(7) 0.068(6) 0.080(7) 0.010(6) 0.019(6) 0.004(6)
C237 0.087(7) 0.077(7) 0.088(7) 0.014(6) 0.017(6) -0.003(6)
C238 0.090(7) 0.073(6) 0.091(7) 0.004(6) 0.008(7) -0.004(6)
C239 0.081(7) 0.068(6) 0.078(7) -0.003(6) 0.009(6) 0.000(6)
O528 0.079(7) 0.062(5) 0.078(7) 0.002(5) 0.023(6) 0.001(6)
C736 0.081(7) 0.072(6) 0.079(7) 0.009(6) 0.017(6) 0.003(6)
C737 0.086(7) 0.075(7) 0.087(7) 0.015(6) 0.011(6) -0.003(6)
C738 0.091(7) 0.070(6) 0.088(7) 0.003(6) 0.003(6) -0.004(6)
C739 0.083(7) 0.068(6) 0.087(7) 0.000(6) 0.014(6) -0.002(6)
O29 0.063(5) 0.097(6) 0.078(5) -0.020(5) 0.019(4) -0.020(4)
C240 0.081(7) 0.115(8) 0.105(7) -0.030(6) 0.008(6) -0.019(7)
C241 0.097(7) 0.102(8) 0.115(7) -0.019(7) -0.018(6) -0.007(7)
C242 0.113(8) 0.106(8) 0.089(6) -0.005(7) -0.003(6) -0.011(7)
C243 0.091(7) 0.096(7) 0.074(6) -0.007(6) 0.017(5) 0.007(6)
O30 0.081(5) 0.052(4) 0.068(5) 0.009(4) -0.007(4) -0.010(4)
C244 0.081(7) 0.076(6) 0.070(6) 0.004(5) -0.007(5) -0.003(6)
C245 0.082(7) 0.073(6) 0.086(7) 0.017(6) 0.011(6) 0.016(6)
C246 0.078(7) 0.055(6) 0.098(7) 0.009(5) 0.015(6) -0.005(5)
C247 0.082(7) 0.051(5) 0.083(6) -0.003(5) -0.003(5) -0.007(5)
O31 0.087(7) 0.067(6) 0.077(6) -0.009(5) -0.005(6) 0.006(6)
C248 0.067(7) 0.043(5) 0.061(6) -0.002(5) -0.005(6) 0.004(6)
C249 0.070(7) 0.059(6) 0.066(6) 0.007(5) 0.001(6) -0.001(6)
C250 0.076(7) 0.067(6) 0.068(6) -0.002(6) 0.004(6) 0.001(6)
C251 0.077(7) 0.062(6) 0.071(7) -0.002(6) -0.003(6) 0.009(6)
O531 0.081(7) 0.069(6) 0.077(6) 0.002(6) -0.004(6) 0.000(6)
C748 0.080(7) 0.062(6) 0.071(7) 0.000(6) -0.003(6) 0.003(6)
C749 0.077(7) 0.065(6) 0.070(7) -0.002(6) 0.000(6) 0.007(6)
C750 0.067(7) 0.046(6) 0.061(7) -0.002(5) -0.004(6) 0.004(6)
C751 0.071(7) 0.063(6) 0.066(6) 0.006(6) 0.000(6) 0.003(6)
O32 0.127(7) 0.113(7) 0.095(6) -0.001(5) 0.005(5) -0.002(6)
C252 0.119(7) 0.108(7) 0.096(6) 0.000(6) 0.003(6) 0.000(6)
C253 0.117(7) 0.106(7) 0.096(6) 0.000(6) 0.003(6) 0.002(6)
C254 0.109(8) 0.100(7) 0.092(6) 0.002(6) 0.005(6) 0.006(6)
C255 0.113(7) 0.102(7) 0.091(6) 0.000(6) 0.004(6) 0.003(6)
O532 0.116(7) 0.108(8) 0.098(7) -0.001(7) 0.004(6) 0.002(7)
C752 0.113(7) 0.105(8) 0.097(7) 0.001(7) 0.005(6) 0.002(7)
C753 0.114(7) 0.105(7) 0.097(7) 0.001(6) 0.004(6) 0.002(6)
C754 0.117(7) 0.108(8) 0.099(7) 0.000(7) 0.004(6) 0.001(7)
C755 0.118(8) 0.109(8) 0.099(8) -0.001(7) 0.004(7) -0.001(7)
O33 0.107(8) 0.107(8) 0.103(8) -0.002(7) 0.012(7) 0.005(7)
C256 0.109(7) 0.106(7) 0.106(7) -0.001(6) 0.012(6) 0.005(6)
C257 0.109(7) 0.107(7) 0.107(8) -0.002(6) 0.012(7) 0.003(6)
C258 0.108(7) 0.109(8) 0.105(8) 0.000(7) 0.011(7) 0.002(7)
C259 0.108(8) 0.110(8) 0.104(8) -0.001(7) 0.012(7) 0.003(7)
O533 0.110(7) 0.110(7) 0.107(7) 0.000(6) 0.013(6) 0.014(6)
C756 0.112(7) 0.103(8) 0.103(7) 0.000(6) 0.010(6) 0.007(7)
C757 0.107(7) 0.104(7) 0.105(7) -0.002(6) 0.018(6) 0.000(6)
C758 0.109(7) 0.110(7) 0.106(7) -0.001(6) 0.010(6) 0.002(6)
C759 0.107(7) 0.109(7) 0.101(7) 0.001(6) 0.012(6) 0.003(6)
O34 0.078(6) 0.086(6) 0.082(6) -0.011(5) 0.001(5) 0.002(5)
C260 0.072(6) 0.088(7) 0.077(7) -0.008(6) 0.009(6) -0.002(6)
C261 0.057(6) 0.057(6) 0.057(6) -0.009(6) 0.001(6) -0.004(6)
C262 0.068(6) 0.073(6) 0.067(6) -0.009(6) 0.004(6) 0.005(6)
C263 0.074(6) 0.080(6) 0.075(6) -0.004(6) 0.003(5) 0.001(6)
O534 0.079(6) 0.081(6) 0.081(6) -0.002(5) 0.006(5) -0.002(5)
C760 0.078(6) 0.088(7) 0.083(7) -0.002(6) 0.004(6) -0.003(6)
C761 0.072(7) 0.077(7) 0.077(7) -0.001(6) 0.005(7) 0.001(7)
C762 0.064(7) 0.066(7) 0.066(7) -0.009(6) 0.007(7) -0.001(6)
C763 0.070(6) 0.071(7) 0.074(7) -0.004(6) 0.002(6) 0.002(6)

loop_
_atom_type_symbol
_atom_type_description
_atom_type_scat_dispersion_real
_atom_type_scat_dispersion_imag
_atom_type_scat_source
C C 0.0033 0.0016 'International Tables Vol C Tables 4.2.6.8 and 6.1.1.4'
H H 0.0000 0.0000 'International Tables Vol C Tables 4.2.6.8 and 6.1.1.4'
O O 0.0106 0.0060 'International Tables Vol C Tables 4.2.6.8 and 6.1.1.4'
P P 0.1023 0.0942 'International Tables Vol C Tables 4.2.6.8 and 6.1.1.4'
Na Na 0.0362 0.0249 'International Tables Vol C Tables 4.2.6.8 and 6.1.1.4'
Zr Zr -2.9673 0.5597 'International Tables Vol C Tables 4.2.6.8 and 6.1.1.4'

loop_
_geom_angle_atom_site_label_1
_geom_angle_atom_site_label_2
_geom_angle_atom_site_label_3
_geom_angle
O2 Zr1 O3 125.0(3)
O2 Zr1 O1 120.0(3)
O3 Zr1 O1 95.7(3)
O2 Zr1 C1 75.0(3)
O3 Zr1 C1 75.4(3)
O1 Zr1 C1 75.7(3)
O2 Zr1 P3 92.65(19)
O3 Zr1 P3 90.64(18)
O1 Zr1 P3 132.83(17)
C1 Zr1 P3 150.1(2)
O2 Zr1 P2 91.88(18)
O3 Zr1 P2 128.02(17)
O1 Zr1 P2 94.42(18)
C1 Zr1 P2 155.9(2)
P3 Zr1 P2 48.12(8)
O2 Zr1 P1 134.58(18)
O3 Zr1 P1 82.49(17)
O1 Zr1 P1 87.15(17)
C1 Zr1 P1 150.3(2)
P3 Zr1 P1 47.41(8)
P2 Zr1 P1 47.32(8)
O2 Zr1 Na1 160.68(19)
O3 Zr1 Na1 51.1(2)
O1 Zr1 Na1 49.5(2)
C1 Zr1 Na1 86.0(2)
P3 Zr1 Na1 105.90(10)
P2 Zr1 Na1 104.43(10)
P1 Zr1 Na1 64.55(9)
O4 Zr2 O5 125.6(3)
O4 Zr2 O6 118.9(3)
O5 Zr2 O6 96.7(3)
O4 Zr2 C2 75.1(3)
O5 Zr2 C2 75.5(3)
O6 Zr2 C2 76.2(3)
O4 Zr2 P2 93.62(19)
O5 Zr2 P2 92.30(18)
O6 Zr2 P2 130.14(18)
C2 Zr2 P2 152.8(2)
O4 Zr2 P1 89.67(18)
O5 Zr2 P1 131.08(18)
O6 Zr2 P1 92.43(18)
C2 Zr2 P1 152.8(2)
P2 Zr2 P1 48.16(8)
O4 Zr2 P3 133.77(18)
O5 Zr2 P3 85.93(18)
O6 Zr2 P3 84.23(18)
C2 Zr2 P3 150.9(2)
P2 Zr2 P3 47.57(7)
P1 Zr2 P3 47.30(7)
O4 Zr2 Na2 160.94(19)
O5 Zr2 Na2 53.1(2)
O6 Zr2 Na2 48.7(2)
C2 Zr2 Na2 86.9(2)
P2 Zr2 Na2 105.35(10)
P1 Zr2 Na2 104.28(10)
P3 Zr2 Na2 64.08(9)
O7 Zr3 O9 124.4(3)
O7 Zr3 O8 120.7(3)
O9 Zr3 O8 95.9(3)
O7 Zr3 C3 75.2(3)
O9 Zr3 C3 75.2(3)
O8 Zr3 C3 76.2(2)
O7 Zr3 P4 88.3(2)
O9 Zr3 P4 131.84(18)
O8 Zr3 P4 94.56(17)
C3 Zr3 P4 152.7(2)
O7 Zr3 P6 92.16(19)
O9 Zr3 P6 92.08(19)
O8 Zr3 P6 131.43(17)
C3 Zr3 P6 151.4(2)
P4 Zr3 P6 48.25(8)
O7 Zr3 P5 132.09(19)
O9 Zr3 P5 87.25(18)
O8 Zr3 P5 85.09(18)
C3 Zr3 P5 152.6(2)
P4 Zr3 P5 47.12(8)
P6 Zr3 P5 47.49(7)
O7 Zr3 Na4 163.0(2)
O9 Zr3 Na4 50.5(2)
O8 Zr3 Na4 51.3(2)
C3 Zr3 Na4 87.9(2)
P4 Zr3 Na4 106.44(10)
P6 Zr3 Na4 103.81(10)
P5 Zr3 Na4 64.68(9)
O11 Zr4 O10 122.2(3)
O11 Zr4 O12 122.6(3)
O10 Zr4 O12 97.0(3)
O11 Zr4 C4 75.0(3)
O10 Zr4 C4 75.9(3)
O12 Zr4 C4 76.6(3)
O11 Zr4 P5 92.17(19)
O10 Zr4 P5 91.78(18)
O12 Zr4 P5 129.63(18)
C4 Zr4 P5 152.8(2)
O11 Zr4 P6 93.49(19)
O10 Zr4 P6 128.99(18)
O12 Zr4 P6 90.96(19)
C4 Zr4 P6 153.9(2)
P5 Zr4 P6 48.04(7)
O11 Zr4 P4 134.99(19)
O10 Zr4 P4 83.14(18)
O12 Zr4 P4 84.94(18)
C4 Zr4 P4 149.9(2)
P5 Zr4 P4 46.99(8)
P6 Zr4 P4 47.40(8)
O11 Zr4 Na3 162.87(19)
O10 Zr4 Na3 50.1(2)
O12 Zr4 Na3 52.3(2)
C4 Zr4 Na3 87.9(2)
P5 Zr4 Na3 102.85(9)
P6 Zr4 Na3 102.64(10)
P4 Zr4 Na3 62.05(9)
P3 P1 P2 60.14(12)
P3 P1 Zr2 67.82(9)
P2 P1 Zr2 65.77(9)
P3 P1 Zr1 64.23(9)
P2 P1 Zr1 65.14(9)
Zr2 P1 Zr1 123.31(9)
P3 P1 Na1 119.88(13)
P2 P1 Na1 118.75(13)
Zr2 P1 Na1 172.10(12)
Zr1 P1 Na1 64.08(9)
P3 P2 P1 59.72(11)
P3 P2 Zr2 67.83(9)
P1 P2 Zr2 66.06(9)
P3 P2 Zr1 65.09(9)
P1 P2 Zr1 67.54(9)
Zr2 P2 Zr1 125.56(10)
P1 P3 P2 60.14(12)
P1 P3 Zr1 68.35(9)
P2 P3 Zr1 66.79(9)
P1 P3 Zr2 64.88(9)
P2 P3 Zr2 64.61(9)
Zr1 P3 Zr2 124.27(9)
P1 P3 Na2 119.15(14)
P2 P3 Na2 120.10(13)
Zr1 P3 Na2 171.31(12)
Zr2 P3 Na2 64.38(9)
P5 P4 P6 60.36(12)
P5 P4 Zr3 68.46(9)
P6 P4 Zr3 66.21(9)
P5 P4 Zr4 65.02(9)
P6 P4 Zr4 64.93(9)
Zr3 P4 Zr4 124.19(10)
P5 P4 Na3 121.01(14)
P6 P4 Na3 120.13(14)
Zr3 P4 Na3 170.03(13)
Zr4 P4 Na3 65.34(9)
P4 P5 P6 60.25(12)
P4 P5 Zr4 67.98(9)
P6 P5 Zr4 66.07(9)
P4 P5 Zr3 64.41(9)
P6 P5 Zr3 64.59(9)
Zr4 P5 Zr3 123.31(9)
P4 P5 Na4 120.40(14)
P6 P5 Na4 116.62(13)
Zr4 P5 Na4 171.60(13)
Zr3 P5 Na4 63.45(9)
P4 P6 P5 59.39(11)
P4 P6 Zr3 65.54(9)
P5 P6 Zr3 67.92(9)
P4 P6 Zr4 67.68(9)
P5 P6 Zr4 65.89(9)
Zr3 P6 Zr4 125.96(10)
C20 O1 Zr1 119.8(5)
C20 O1 Na1 109.7(6)
Zr1 O1 Na1 90.4(2)
C34 O2 Zr1 125.4(6)
C6 O3 Zr1 124.0(5)
C6 O3 Na1 102.0(5)
Zr1 O3 Na1 89.7(2)
C47 O4 Zr2 123.4(6)
C80 O5 Zr2 122.8(6)
C80 O5 Na2 99.4(5)
Zr2 O5 Na2 87.0(2)
C66 O6 Zr2 119.6(5)
C66 O6 Na2 113.2(6)
Zr2 O6 Na2 91.3(3)
C110 O7 Zr3 125.1(6)
C138 O8 Zr3 120.9(5)
C138 O8 Na4 109.7(5)
Zr3 O8 Na4 88.3(2)
C120 O9 Zr3 123.1(6)
C120 O9 Na4 109.7(5)
Zr3 O9 Na4 89.4(2)
C162 O10 Zr4 120.2(5)
C162 O10 Na3 110.8(5)
Zr4 O10 Na3 89.7(2)
C152 O11 Zr4 123.0(6)
C183 O12 Zr4 121.6(6)
C183 O12 Na3 103.1(5)
Zr4 O12 Na3 87.4(2)
C5 C1 C19 112.3(7)
C5 C1 C33 113.7(7)
C19 C1 C33 112.7(7)
C5 C1 Zr1 106.8(5)
C19 C1 Zr1 104.9(5)
C33 C1 Zr1 105.6(5)
C75 C2 C61 110.1(7)
C75 C2 C52 114.4(7)
C61 C2 C52 111.8(7)
C75 C2 Zr2 107.9(6)
C61 C2 Zr2 104.9(5)
C52 C2 Zr2 107.2(5)
C119 C3 C133 110.8(7)
C119 C3 C105 114.7(7)
C133 C3 C105 113.0(7)
C119 C3 Zr3 106.0(5)
C133 C3 Zr3 105.2(5)
C105 C3 Zr3 106.3(5)
C147 C4 C178 111.4(7)
C147 C4 C161 114.3(8)
C178 C4 C161 109.4(7)
C147 C4 Zr4 108.2(6)
C178 C4 Zr4 106.5(6)
C161 C4 Zr4 106.6(5)
C10 C5 C6 116.2(8)
C10 C5 C1 127.4(8)
C6 C5 C1 116.2(7)
O3 C6 C7 120.7(8)
O3 C6 C5 117.0(7)
C7 C6 C5 122.3(8)
O3 C6 Na1 52.5(4)
C7 C6 Na1 109.4(6)
C5 C6 Na1 106.1(5)
C6 C7 C8 117.4(8)
C6 C7 C11 121.5(8)
C8 C7 C11 121.1(8)
C9 C8 C7 122.6(8)
C8 C9 C10 117.9(8)
C8 C9 C15 120.9(8)
C10 C9 C15 121.0(8)
C9 C10 C5 123.3(8)
C14 C11 C13 108.0(8)
C14 C11 C7 112.2(8)
C13 C11 C7 110.6(8)
C14 C11 C12 108.2(8)
C13 C11 C12 108.7(8)
C7 C11 C12 109.0(8)
C18 C15 C16 108.3(10)
C18 C15 C17 107.9(10)
C16 C15 C17 106.7(10)
C18 C15 C9 111.5(9)
C16 C15 C9 114.0(9)
C17 C15 C9 108.2(9)
C24 C19 C20 118.9(8)
C24 C19 C1 124.1(8)
C20 C19 C1 117.0(7)
O1 C20 C19 119.3(7)
O1 C20 C21 119.9(7)
C19 C20 C21 120.8(8)
C22 C21 C20 117.9(8)
C22 C21 C25 120.3(8)
C20 C21 C25 121.7(8)
C23 C22 C21 121.6(8)
C24 C23 C22 119.4(9)
C24 C23 C29 119.6(9)
C22 C23 C29 121.0(9)
C23 C24 C19 121.4(9)
C28 C25 C21 113.1(9)
C28 C25 C27 106.5(10)
C21 C25 C27 111.9(9)
C28 C25 C26 109.1(9)
C21 C25 C26 108.4(8)
C27 C25 C26 107.7(10)
C31 C29 C32 111.9(12)
C31 C29 C30 111.0(12)
C32 C29 C30 102.2(12)
C31 C29 C23 109.0(11)
C32 C29 C23 113.5(10)
C30 C29 C23 109.2(10)
C38 C33 C34 117.0(8)
C38 C33 C1 126.4(8)
C34 C33 C1 116.6(7)
O2 C34 C35 120.9(8)
O2 C34 C33 116.6(8)
C35 C34 C33 122.5(8)
C36 C35 C34 116.6(9)
C36 C35 C39 123.4(8)
C34 C35 C39 120.1(8)
C35 C36 C37 124.0(8)
C38 C37 C36 117.2(8)
C38 C37 C43 120.1(9)
C36 C37 C43 122.7(9)
C37 C38 C33 122.6(9)
C41 C39 C35 111.6(8)
C41 C39 C42 108.6(8)
C35 C39 C42 111.1(8)
C41 C39 C40 108.6(8)
C35 C39 C40 109.4(8)
C42 C39 C40 107.4(8)
C45 C43 C46 110.1(12)
C45 C43 C44 107.5(12)
C46 C43 C44 107.5(12)
C45 C43 C37 112.5(10)
C46 C43 C37 109.3(10)
C44 C43 C37 109.8(10)
O4 C47 C52 117.9(8)
O4 C47 C48 119.7(8)
C52 C47 C48 122.3(8)
C49 C48 C47 116.8(8)
C49 C48 C53 123.3(8)
C47 C48 C53 120.0(8)
C50 C49 C48 122.6(9)
C49 C50 C51 118.9(8)
C49 C50 C57 120.3(9)
C51 C50 C57 120.9(9)
C52 C51 C50 122.1(8)
C51 C52 C47 117.3(8)
C51 C52 C2 127.7(8)
C47 C52 C2 115.0(7)
C55 C53 C54 110.1(9)
C55 C53 C56 107.9(9)
C54 C53 C56 108.0(9)
C55 C53 C48 111.1(8)
C54 C53 C48 109.4(8)
C56 C53 C48 110.2(8)
C60B C57 C59B 107(2)
C60B C57 C58B 112(2)
C59B C57 C58B 107(2)
C60B C57 C50 108.0(15)
C59A C57 C50 112.7(11)
C59B C57 C50 112.8(14)
C58B C57 C50 110.4(14)
C59A C57 C58A 108.8(13)
C50 C57 C58A 114.5(10)
C59A C57 C60A 108.4(13)
C50 C57 C60A 108.7(10)
C58A C57 C60A 103.2(13)
C62 C61 C66 117.5(8)
C62 C61 C2 125.3(8)
C66 C61 C2 117.2(7)
C63 C62 C61 123.2(9)
C62 C63 C64 117.0(9)
C62 C63 C71 119.6(10)
C64 C63 C71 123.4(10)
C63 C64 C65 124.1(10)
C64 C65 C66 116.7(9)
C64 C65 C67 123.2(9)
C66 C65 C67 120.0(9)
O6 C66 C61 117.5(8)
O6 C66 C65 121.3(8)
C61 C66 C65 121.1(8)
C69 C67 C68 111.1(10)
C69 C67 C65 110.5(9)
C68 C67 C65 110.4(9)
C69 C67 C70 108.5(10)
C68 C67 C70 106.0(10)
C65 C67 C70 110.2(9)
C73 C71 C63 108.9(10)
C73 C71 C72 110.3(11)
C63 C71 C72 112.7(9)
C73 C71 C74 107.0(11)
C63 C71 C74 111.2(10)
C72 C71 C74 106.7(11)
C76 C75 C80 117.6(9)
C76 C75 C2 126.2(8)
C80 C75 C2 116.2(8)
C77 C76 C75 122.8(9)
C78 C77 C76 116.9(9)
C78 C77 C85 120.6(9)
C76 C77 C85 122.5(9)
C77 C78 C79 124.5(9)
C78 C79 C80 116.6(9)
C78 C79 C81 122.0(9)
C80 C79 C81 121.2(9)
O5 C80 C75 117.5(8)
O5 C80 C79 120.8(9)
C75 C80 C79 121.6(8)
O5 C80 Na2 54.9(4)
C75 C80 Na2 104.7(6)
C79 C80 Na2 105.7(6)
C82 C81 C79 112.0(10)
C82 C81 C84 107.8(10)
C79 C81 C84 112.7(9)
C82 C81 C83 107.9(10)
C79 C81 C83 110.2(9)
C84 C81 C83 105.9(10)
C86 C85 C77 113.5(10)
C86 C85 C87 107.5(12)
C77 C85 C87 110.6(9)
C86 C85 C88 107.3(11)
C77 C85 C88 109.6(10)
C87 C85 C88 108.2(11)
O13 Na1 O14 87.7(3)
O13 Na1 O1 128.1(3)
O14 Na1 O1 115.0(3)
O13 Na1 O3 137.2(4)
O14 Na1 O3 115.8(3)
O1 Na1 O3 75.9(2)
O13 Na1 C6 145.5(4)
O14 Na1 C6 90.4(3)
O1 Na1 C6 83.5(2)
O3 Na1 C6 25.5(2)
O13 Na1 Zr1 136.6(3)
O14 Na1 Zr1 135.4(3)
O1 Na1 Zr1 40.06(15)
O3 Na1 Zr1 39.21(15)
C6 Na1 Zr1 57.06(18)
O13 Na1 P1 85.9(3)
O14 Na1 P1 172.7(3)
O1 Na1 P1 71.95(18)
O3 Na1 P1 67.29(16)
C6 Na1 P1 92.8(2)
Zr1 Na1 P1 51.37(8)
C89 O13 C92 106.5(10)
C89 O13 Na1 125.2(8)
C92 O13 Na1 126.2(8)
O13 C89 C90 105.3(10)
C91 C90 C89 104.0(11)
C90 C91 C92 105.5(11)
O13 C92 C91 103.6(11)
C96 O14 C93 102.4(9)
C96 O14 Na1 123.5(8)
C93 O14 Na1 131.0(8)
O14 C93 C94 102.0(10)
C95 C94 C93 103.5(11)
C94 C95 C96 106.0(11)
O14 C96 C95 107.8(11)
O15 Na2 O16 92.0(7)
O15 Na2 O6 135.2(5)
O516 Na2 O6 113.1(10)
O16 Na2 O6 106.3(8)
O516 Na2 C600 88.7(10)
O6 Na2 C600 118.2(6)
O15 Na2 O5 132.8(5)
O516 Na2 O5 117.7(8)
O16 Na2 O5 114.1(7)
O6 Na2 O5 76.3(2)
C600 Na2 O5 143.4(8)
O15 Na2 C80 139.2(5)
O516 Na2 C80 92.2(8)
O16 Na2 C80 88.5(7)
O6 Na2 C80 83.0(3)
C600 Na2 C80 156.4(7)
O5 Na2 C80 25.7(2)
O15 Na2 P3 87.6(4)
O516 Na2 P3 171.9(7)
O16 Na2 P3 174.4(9)
O6 Na2 P3 70.33(18)
C600 Na2 P3 83.2(7)
O5 Na2 P3 69.90(16)
C80 Na2 P3 95.52(19)
O15 Na2 Zr2 139.2(5)
O516 Na2 Zr2 135.9(7)
O16 Na2 Zr2 128.7(6)
O6 Na2 Zr2 40.01(16)
C600 Na2 Zr2 132.4(7)
O5 Na2 Zr2 39.88(15)
C80 Na2 Zr2 57.23(18)
P3 Na2 Zr2 51.54(8)
C100 O15 C97 103.4(14)
C100 O15 Na2 124.9(14)
C97 O15 Na2 128.0(12)
O15 C97 C98 102.5(14)
C97 C98 C99 96.1(14)
C98 C99 C100 99.8(16)
O15 C100 C99 83.1(14)
C600 O515 C597 103.5(16)
O515 C597 C598 105.3(15)
C599 C598 C597 100.6(16)
C598 C599 C600 98.4(16)
O515 C600 C599 92.0(15)
O515 C600 Na2 108.5(15)
C599 C600 Na2 159.5(17)
C104 O16 C101 104.1(16)
C104 O16 Na2 120.9(15)
C101 O16 Na2 134.7(15)
O16 C101 C102 104.4(17)
C103 C102 C101 99.5(17)
C102 C103 C104 105.3(16)
O16 C104 C103 108.7(16)
C604 O516 C601 104.0(17)
C604 O516 Na2 126.3(19)
C601 O516 Na2 127(2)
O516 C601 C602 104.3(17)
C603 C602 C601 103.2(16)
C602 C603 C604 107.3(17)
O516 C604 C603 101.4(19)
C106 C105 C110 116.7(8)
C106 C105 C3 127.2(8)
C110 C105 C3 116.0(7)
C105 C106 C107 123.6(8)
C106 C107 C108 116.7(8)
C106 C107 C115 121.5(8)
C108 C107 C115 121.8(8)
C109 C108 C107 121.9(8)
C110 C109 C108 117.5(8)
C110 C109 C111 120.9(8)
C108 C109 C111 121.5(8)
O7 C110 C109 119.1(8)
O7 C110 C105 117.4(7)
C109 C110 C105 123.5(8)
C113 C111 C109 109.8(8)
C113 C111 C112 110.5(8)
C109 C111 C112 110.2(8)
C113 C111 C114 106.9(8)
C109 C111 C114 111.0(8)
C112 C111 C114 108.3(8)
C116 C115 C118 108.0(8)
C116 C115 C107 112.6(8)
C118 C115 C107 109.6(8)
C116 C115 C117 109.3(8)
C118 C115 C117 109.5(9)
C107 C115 C117 107.8(8)
C124 C119 C120 116.6(8)
C124 C119 C3 127.0(8)
C120 C119 C3 116.4(8)
O9 C120 C121 121.6(8)
O9 C120 C119 117.3(8)
C121 C120 C119 121.1(8)
C122 C121 C120 117.3(9)
C122 C121 C125 122.8(8)
C120 C121 C125 119.7(8)
C123 C122 C121 123.9(9)
C122 C123 C124 117.3(9)
C122 C123 C129 123.7(9)
C124 C123 C129 119.0(9)
C123 C124 C119 123.6(9)
C127 C125 C126 110.0(9)
C127 C125 C121 111.7(8)
C126 C125 C121 109.0(8)
C127 C125 C128 108.4(9)
C126 C125 C128 107.3(9)
C121 C125 C128 110.4(8)
C132 C129 C130 110.5(11)
C132 C129 C123 110.6(10)
C130 C129 C123 110.3(10)
C132 C129 C131 107.0(11)
C130 C129 C131 108.4(11)
C123 C129 C131 110.0(10)
C134 C133 C138 117.4(8)
C134 C133 C3 125.0(7)
C138 C133 C3 117.6(7)
C133 C134 C135 123.0(9)
C136 C135 C134 117.2(9)
C136 C135 C143 122.6(9)
C134 C135 C143 120.2(9)
C135 C136 C137 122.6(8)
C138 C137 C136 117.4(8)
C138 C137 C139 120.6(8)
C136 C137 C139 122.0(8)
O8 C138 C137 119.7(8)
O8 C138 C133 118.1(8)
C137 C138 C133 122.2(8)
C141 C139 C140 108.0(9)
C141 C139 C137 111.4(8)
C140 C139 C137 110.9(8)
C141 C139 C142 108.3(10)
C140 C139 C142 108.4(9)
C137 C139 C142 109.7(8)
C145 C143 C144 106.2(10)
C145 C143 C146 110.5(11)
C144 C143 C146 109.4(11)
C145 C143 C135 110.8(10)
C144 C143 C135 112.5(10)
C146 C143 C135 107.4(9)
C152 C147 C148 117.2(9)
C152 C147 C4 115.3(8)
C148 C147 C4 127.5(9)
C149 C148 C147 121.4(10)
C150 C149 C148 117.9(9)
C150 C149 C157 120.9(10)
C148 C149 C157 121.2(10)
C149 C150 C151 125.4(10)
C150 C151 C152 115.0(9)
C150 C151 C153 123.0(9)
C152 C151 C153 121.9(9)
O11 C152 C147 117.6(8)
O11 C152 C151 119.3(9)
C147 C152 C151 123.1(9)
C154 C153 C151 112.0(9)
C154 C153 C156 107.7(9)
C151 C153 C156 109.0(8)
C154 C153 C155 107.6(9)
C151 C153 C155 111.3(8)
C156 C153 C155 109.0(9)
C160 C157 C158 109.3(14)
C160 C157 C159 110.0(13)
C158 C157 C159 105.9(14)
C160 C157 C149 109.3(13)
C158 C157 C149 111.8(10)
C159 C157 C149 110.6(11)
C162 C161 C166 118.1(9)
C162 C161 C4 115.4(8)
C166 C161 C4 126.5(8)
O10 C162 C161 119.3(8)
O10 C162 C163 118.8(8)
C161 C162 C163 121.8(8)
C162 C163 C164 116.8(8)
C162 C163 C167 122.0(8)
C164 C163 C167 121.2(8)
C165 C164 C163 123.1(9)
C164 C165 C166 117.2(8)
C164 C165 C171 121.4(9)
C166 C165 C171 121.4(9)
C165 C166 C161 122.6(9)
C163 C167 C168 111.3(9)
C163 C167 C170 110.5(9)
C168 C167 C170 108.8(10)
C163 C167 C169 112.2(9)
C168 C167 C169 107.4(9)
C170 C167 C169 106.4(9)
C175 C171 C176 108.0(13)
C174 C171 C173 115(2)
C174 C171 C165 110.0(15)
C175 C171 C165 113.7(10)
C176 C171 C165 109.3(11)
C173 C171 C165 109.8(14)
C175 C171 C177 107.0(13)
C176 C171 C177 110.9(14)
C165 C171 C177 107.9(11)
C174 C171 C172 110(2)
C173 C171 C172 102(2)
C165 C171 C172 109.6(14)
C179 C178 C183 117.1(8)
C179 C178 C4 125.2(9)
C183 C178 C4 117.6(8)
C180 C179 C178 122.8(9)
C179 C180 C181 117.4(9)
C179 C180 C688 120.3(14)
C181 C180 C688 122.0(14)
C179 C180 C188 123.3(11)
C181 C180 C188 119.2(11)
C182 C181 C180 123.3(9)
C181 C182 C183 117.0(9)
C181 C182 C184 121.8(9)
C183 C182 C184 121.1(9)
O12 C183 C182 120.4(8)
O12 C183 C178 117.4(8)
C182 C183 C178 122.2(8)
C187 C184 C185 110.1(10)
C187 C184 C182 110.3(9)
C185 C184 C182 110.0(9)
C187 C184 C186 107.5(9)
C185 C184 C186 107.2(9)
C182 C184 C186 111.7(9)
C190 C188 C191 108.6(15)
C190 C188 C189 106.8(15)
C191 C188 C189 106.2(14)
C190 C188 C180 109.3(15)
C191 C188 C180 112.6(15)
C189 C188 C180 113.1(15)
C690 C688 C691 109(2)
C690 C688 C689 106.9(19)
C691 C688 C689 108(2)
C690 C688 C180 115(2)
C691 C688 C180 105(2)
C689 C688 C180 113(2)
O17 Na3 O18 91.8(8)
O517 Na3 O18 93.0(7)
O17 Na3 O10 111.0(10)
O517 Na3 O10 107.0(8)
O18 Na3 O10 131.2(3)
O17 Na3 O12 111.7(11)
O517 Na3 O12 113.5(8)
O18 Na3 O12 134.9(3)
O10 Na3 O12 76.8(2)
O17 Na3 P4 176.4(9)
O517 Na3 P4 174.3(10)
O18 Na3 P4 84.8(2)
O10 Na3 P4 70.93(18)
O12 Na3 P4 71.51(18)
O17 Na3 Zr4 130.8(8)
O517 Na3 Zr4 129.2(6)
O18 Na3 Zr4 137.4(2)
O10 Na3 Zr4 40.19(15)
O12 Na3 Zr4 40.28(15)
P4 Na3 Zr4 52.61(8)
C195 O17 C192 105.9(17)
C195 O17 Na3 123(2)
C192 O17 Na3 127(2)
O17 C192 C193 103.1(17)
C194 C193 C192 101.4(18)
C193 C194 C195 92.7(17)
O17 C195 C194 106.0(18)
C695 O517 C692 102.7(16)
C695 O517 Na3 127.8(15)
C692 O517 Na3 128.5(15)
O517 C692 C693 108.6(14)
C692 C693 C694 102.0(14)
C693 C694 C695 96.0(15)
O517 C695 C694 99.4(16)
C199 O18 C196 108.8(7)
C199 O18 Na3 120.3(6)
C196 O18 Na3 125.6(6)
O18 C196 C197 106.3(8)
C198 C197 C196 103.0(9)
C197 C198 C199 102.7(9)
O18 C199 C198 106.1(8)
O19 Na4 O20 90.3(3)
O19 Na4 O9 116.0(3)
O20 Na4 O9 126.9(3)
O19 Na4 O8 110.2(3)
O20 Na4 O8 138.8(3)
O9 Na4 O8 76.4(2)
O19 Na4 Zr3 133.6(3)
O20 Na4 Zr3 135.9(3)
O9 Na4 Zr3 40.09(16)
O8 Na4 Zr3 40.41(15)
O19 Na4 P5 172.0(3)
O20 Na4 P5 84.8(2)
O9 Na4 P5 71.97(18)
O8 Na4 P5 70.21(18)
Zr3 Na4 P5 51.88(8)
C200 O19 C203 105.0(8)
C200 O19 Na4 122.5(7)
C203 O19 Na4 124.0(7)
O19 C200 C201 106.9(10)
C200 C201 C202 107.0(10)
C203 C202 C201 103.2(10)
O19 C203 C202 104.4(9)
C207 O20 C204 106.5(8)
C207 O20 Na4 123.0(7)
C204 O20 Na4 120.8(8)
O20 C204 C205 102.7(9)
C204 C205 C206 103.9(10)
C207 C206 C205 103.9(10)
O20 C207 C206 107.4(10)
O22 Na5 O524 151.2(7)
O22 Na5 O21 100.9(10)
O22 Na5 O521 101.2(7)
O524 Na5 O521 107.5(10)
O22 Na5 O24 158.6(8)
O21 Na5 O24 100.5(12)
O22 Na5 O25 90.2(3)
O524 Na5 O25 85.3(5)
O21 Na5 O25 93(2)
O521 Na5 O25 94.6(15)
O24 Na5 O25 89.5(6)
O22 Na5 O23 86.7(3)
O524 Na5 O23 93.0(5)
O21 Na5 O23 96(2)
O521 Na5 O23 95.2(15)
O24 Na5 O23 90.1(6)
O25 Na5 O23 170.1(3)
C208 O21 C211 109.2(15)
C208 O21 Na5 128(2)
C211 O21 Na5 123(2)
O21 C208 C209 108.0(15)
C210 C209 C208 107.4(15)
C209 C210 C211 107.5(16)
O21 C211 C210 107.4(16)
C708 O521 C711 107.2(12)
C708 O521 Na5 128.6(18)
C711 O521 Na5 122.8(16)
O521 C708 C709 106.9(15)
C710 C709 C708 107.0(14)
C709 C710 C711 107.7(14)
O521 C711 C710 106.6(17)
C215 O22 C212 103.1(8)
C215 O22 Na5 131.2(6)
C212 O22 Na5 121.5(6)
O22 C212 C213 106.7(9)
C214 C213 C212 104.5(9)
C213 C214 C215 104.6(8)
O22 C215 C214 104.3(9)
C219 O23 C216 108.2(7)
C219 O23 Na5 134.0(6)
C216 O23 Na5 115.6(5)
O23 C216 C217 105.7(8)
C218 C217 C216 105.0(8)
C217 C218 C219 101.5(9)
O23 C219 C218 107.6(8)
C223 O24 C220 110.0(16)
C223 O24 Na5 118.5(16)
C220 O24 Na5 129.0(17)
O24 C220 C221 107.1(15)
C222 C221 C220 106.8(15)
C221 C222 C223 107.9(15)
O24 C223 C222 106.2(16)
C723 O524 C720 106.5(14)
C723 O524 Na5 129.7(13)
C720 O524 Na5 123.6(13)
O524 C720 C721 109.1(14)
C722 C721 C720 106.0(15)
C721 C722 C723 103.5(15)
O524 C723 C722 105.2(15)
C227 O25 C224 107.0(7)
C227 O25 Na5 119.0(5)
C224 O25 Na5 134.0(6)
O25 C224 C225 105.5(8)
C224 C225 C226 100.7(8)
C227 C226 C225 103.8(8)
O25 C227 C226 108.0(7)
O27 Na6 O29 171.6(9)
O27 Na6 O26 93.7(7)
O29 Na6 O26 92.0(4)
O27 Na6 O28 81.7(10)
O29 Na6 O28 90.9(6)
O26 Na6 O28 104.4(6)
O27 Na6 O30 94.2(8)
O29 Na6 O30 90.8(4)
O26 Na6 O30 100.3(3)
O28 Na6 O30 155.2(6)
O29 Na6 O528 80.0(6)
O26 Na6 O528 116.6(6)
O30 Na6 O528 142.1(7)
O29 Na6 O527 173.2(10)
O26 Na6 O527 93.8(9)
O30 Na6 O527 91.5(11)
O528 Na6 O527 94.3(13)
O27 Na6 C235 26.6(6)
O29 Na6 C235 151.9(5)
O26 Na6 C235 74.7(5)
O28 Na6 C235 69.5(8)
O30 Na6 C235 115.5(5)
C231 O26 C228 108.9(8)
C231 O26 Na6 125.3(7)
C228 O26 Na6 123.6(7)
O26 C228 C229 106.5(9)
C228 C229 C230 103.6(10)
C229 C230 C231 103.7(10)
O26 C231 C230 106.7(9)
C232 O27 C235 109.7(15)
C232 O27 Na6 143.4(17)
C235 O27 Na6 106.8(14)
O27 C232 C233 109.3(16)
C232 C233 C234 102.0(15)
C233 C234 C235 105.6(15)
O27 C235 C234 104.6(15)
O27 C235 Na6 46.6(10)
C234 C235 Na6 149.5(15)
C735 O527 C732 106.7(18)
C735 O527 Na6 122(2)
C732 O527 Na6 130(2)
O527 C732 C733 103.7(18)
C734 C733 C732 101.2(18)
C733 C734 C735 105.1(17)
O527 C735 C734 106.9(17)
C236 O28 C239 105.7(14)
C236 O28 Na6 130.8(13)
C239 O28 Na6 122.5(13)
O28 C236 C237 103.6(15)
C238 C237 C236 102.0(17)
C237 C238 C239 94.6(17)
O28 C239 C238 104.7(16)
C736 O528 C739 107.6(15)
C736 O528 Na6 124.5(15)
C739 O528 Na6 126.5(15)
O528 C736 C737 107.3(16)
C738 C737 C736 104.6(16)
C737 C738 C739 98.1(17)
O528 C739 C738 103.7(16)
C243 O29 C240 109.3(10)
C243 O29 Na6 128.3(8)
C240 O29 Na6 120.9(8)
O29 C240 C241 102.6(11)
C242 C241 C240 104.0(12)
C241 C242 C243 106.0(11)
O29 C243 C242 105.4(11)
C247 O30 C244 107.5(8)
C247 O30 Na6 123.7(7)
C244 O30 Na6 128.8(7)
O30 C244 C245 108.3(9)
C244 C245 C246 105.2(10)
C245 C246 C247 102.6(10)
O30 C247 C246 106.0(9)
C248 O31 C251 107.1(14)
O31 C248 C249 109.7(15)
C248 C249 C250 105.7(15)
C249 C250 C251 106.3(14)
O31 C251 C250 104.7(15)
C751 O531 C748 105.4(15)
O531 C748 C749 102.2(16)
C750 C749 C748 99.6(17)
C751 C750 C749 103.8(16)
O531 C751 C750 107.9(15)
C252 O32 C255 111.7(13)
O32 C252 C253 106.0(13)
C252 C253 C254 105.0(13)
C253 C254 C255 104.5(13)
O32 C255 C254 103.8(13)
C755 O532 C752 104(3)
O532 C752 C753 104(3)
C754 C753 C752 103(2)
C753 C754 C755 105.8(19)
O532 C755 C754 106(2)
C259 O33 C256 110(2)
O33 C256 C257 106(2)
C258 C257 C256 105(2)
C257 C258 C259 103(2)
O33 C259 C258 106(2)
C759 O533 C756 108.6(14)
O533 C756 C757 106.3(14)
C758 C757 C756 104.3(15)
C757 C758 C759 103.7(15)
O533 C759 C758 107.4(15)
C260 O34 C263 106.3(13)
O34 C260 C261 104.2(13)
C262 C261 C260 103.7(14)
C261 C262 C263 102.8(13)
O34 C263 C262 105.5(13)
C763 O534 C760 107.1(17)
O534 C760 C761 109.1(17)
C762 C761 C760 102.8(17)
C761 C762 C763 108.4(16)
O534 C763 C762 107.8(16)

loop_
_geom_bond_atom_site_label_1
_geom_bond_atom_site_label_2
_geom_bond_distance
Zr1 O2 2.017(6)
Zr1 O3 2.040(6)
Zr1 O1 2.077(6)
Zr1 C1 2.399(8)
Zr1 P3 2.715(3)
Zr1 P2 2.751(3)
Zr1 P1 2.802(3)
Zr1 Na1 3.227(4)
Zr2 O4 2.039(6)
Zr2 O5 2.068(7)
Zr2 O6 2.071(6)
Zr2 C2 2.361(8)
Zr2 P2 2.728(3)
Zr2 P1 2.734(3)
Zr2 P3 2.797(3)
Zr2 Na2 3.221(4)
Zr3 O7 2.020(6)
Zr3 O9 2.057(7)
Zr3 O8 2.072(6)
Zr3 C3 2.409(8)
Zr3 P4 2.724(3)
Zr3 P6 2.739(3)
Zr3 P5 2.810(3)
Zr3 Na4 3.195(4)
Zr4 O11 2.042(7)
Zr4 O10 2.072(6)
Zr4 O12 2.077(6)
Zr4 C4 2.364(9)
Zr4 P5 2.744(3)
Zr4 P6 2.748(3)
Zr4 P4 2.806(3)
Zr4 Na3 3.210(4)
P1 P3 2.220(4)
P1 P2 2.229(4)
P1 Na1 3.239(5)
P2 P3 2.229(4)
P3 Na2 3.212(5)
P4 P5 2.214(4)
P4 P6 2.233(4)
P4 Na3 3.120(5)
P5 P6 2.235(3)
P5 Na4 3.228(5)
O1 C20 1.355(11)
O1 Na1 2.453(8)
O2 C34 1.344(10)
O3 C6 1.365(10)
O3 Na1 2.512(8)
O4 C47 1.359(10)
O5 C80 1.365(10)
O5 Na2 2.579(8)
O6 C66 1.371(10)
O6 Na2 2.422(8)
O7 C110 1.361(10)
O8 C138 1.373(10)
O8 Na4 2.494(8)
O9 C120 1.350(10)
O9 Na4 2.465(8)
O10 C162 1.376(10)
O10 Na3 2.463(8)
O11 C152 1.362(11)
O12 C183 1.371(10)
O12 Na3 2.542(8)
C1 C5 1.522(12)
C1 C19 1.517(11)
C1 C33 1.532(12)
C2 C75 1.521(13)
C2 C61 1.537(12)
C2 C52 1.539(12)
C3 C119 1.525(12)
C3 C133 1.528(11)
C3 C105 1.534(11)
C4 C147 1.505(13)
C4 C178 1.526(12)
C4 C161 1.551(13)
C5 C10 1.396(12)
C5 C6 1.432(12)
C6 C7 1.392(12)
C6 Na1 3.098(10)
C7 C8 1.411(12)
C7 C11 1.549(12)
C8 C9 1.385(13)
C9 C10 1.395(13)
C9 C15 1.534(13)
C11 C14 1.527(13)
C11 C13 1.533(14)
C11 C12 1.534(13)
C15 C18 1.520(16)
C15 C16 1.520(15)
C15 C17 1.547(16)
C19 C24 1.409(12)
C19 C20 1.402(11)
C20 C21 1.421(12)
C21 C22 1.412(13)
C21 C25 1.535(12)
C22 C23 1.391(14)
C23 C24 1.383(13)
C23 C29 1.567(14)
C25 C28 1.533(14)
C25 C27 1.554(16)
C25 C26 1.537(16)
C29 C31 1.445(18)
C29 C32 1.476(18)
C29 C30 1.557(18)
C33 C38 1.414(12)
C33 C34 1.413(12)
C34 C35 1.406(12)
C35 C36 1.400(12)
C35 C39 1.536(13)
C36 C37 1.393(13)
C37 C38 1.392(13)
C37 C43 1.542(13)
C39 C41 1.524(12)
C39 C42 1.544(14)
C39 C40 1.550(14)
C43 C45 1.502(17)
C43 C46 1.496(18)
C43 C44 1.519(19)
C47 C52 1.400(12)
C47 C48 1.420(12)
C48 C49 1.406(13)
C48 C53 1.554(13)
C49 C50 1.373(13)
C50 C51 1.393(13)
C50 C57 1.536(13)
C51 C52 1.403(12)
C53 C55 1.521(14)
C53 C54 1.529(15)
C53 C56 1.536(13)
C57 C60B 1.45(4)
C57 C59A 1.47(2)
C57 C59B 1.53(3)
C57 C58B 1.52(3)
C57 C58A 1.56(2)
C57 C60A 1.57(2)
C61 C62 1.397(12)
C61 C66 1.403(12)
C62 C63 1.374(13)
C63 C64 1.385(15)
C63 C71 1.523(14)
C64 C65 1.381(13)
C65 C66 1.421(13)
C65 C67 1.552(14)
C67 C69 1.522(16)
C67 C68 1.533(16)
C67 C70 1.556(15)
C71 C73 1.488(17)
C71 C72 1.537(17)
C71 C74 1.552(18)
C75 C76 1.408(12)
C75 C80 1.412(12)
C76 C77 1.400(13)
C77 C78 1.386(14)
C77 C85 1.536(14)
C78 C79 1.396(13)
C79 C80 1.425(13)
C79 C81 1.519(14)
C80 Na2 3.109(10)
C81 C82 1.501(16)
C81 C84 1.542(15)
C81 C83 1.578(16)
C85 C86 1.508(18)
C85 C87 1.534(17)
C85 C88 1.574(18)
Na1 O13 2.282(9)
Na1 O14 2.307(9)
O13 C89 1.400(12)
O13 C92 1.409(13)
C89 C90 1.513(15)
C90 C91 1.480(15)
C91 C92 1.513(15)
O14 C96 1.431(12)
O14 C93 1.444(13)
C93 C94 1.549(15)
C94 C95 1.460(15)
C95 C96 1.454(15)
Na2 O15 2.206(13)
Na2 O516 2.25(3)
Na2 O16 2.34(2)
Na2 C600 2.42(2)
O15 C100 1.414(17)
O15 C97 1.471(17)
C97 C98 1.511(18)
C98 C99 1.521(18)
C99 C100 1.585(18)
O515 C600 1.438(19)
O515 C597 1.481(18)
C597 C598 1.496(19)
C598 C599 1.484(19)
C599 C600 1.589(18)
O16 C104 1.423(18)
O16 C101 1.436(19)
C101 C102 1.533(19)
C102 C103 1.443(19)
C103 C104 1.485(18)
O516 C604 1.425(19)
O516 C601 1.453(19)
C601 C602 1.514(19)
C602 C603 1.469(19)
C603 C604 1.50(2)
C105 C106 1.385(11)
C105 C110 1.416(12)
C106 C107 1.410(12)
C107 C108 1.416(12)
C107 C115 1.536(13)
C108 C109 1.417(11)
C109 C110 1.377(12)
C109 C111 1.537(12)
C111 C113 1.530(14)
C111 C112 1.543(13)
C111 C114 1.557(13)
C115 C116 1.518(14)
C115 C118 1.545(14)
C115 C117 1.545(14)
C119 C124 1.394(13)
C119 C120 1.437(12)
C120 C121 1.405(13)
C121 C122 1.393(13)
C121 C125 1.556(13)
C122 C123 1.374(14)
C123 C124 1.385(13)
C123 C129 1.560(14)
C125 C127 1.513(14)
C125 C126 1.521(14)
C125 C128 1.556(15)
C129 C132 1.499(18)
C129 C130 1.512(18)
C129 C131 1.557(17)
C133 C134 1.391(12)
C133 C138 1.413(12)
C134 C135 1.412(12)
C135 C136 1.394(14)
C135 C143 1.535(14)
C136 C137 1.411(13)
C137 C138 1.404(12)
C137 C139 1.553(13)
C139 C141 1.518(15)
C139 C140 1.538(14)
C139 C142 1.564(15)
C143 C145 1.514(17)
C143 C144 1.535(16)
C143 C146 1.541(18)
C147 C152 1.414(13)
C147 C148 1.422(13)
C148 C149 1.404(14)
C149 C150 1.367(14)
C149 C157 1.558(14)
C150 C151 1.403(14)
C151 C152 1.417(13)
C151 C153 1.521(14)
C153 C154 1.545(15)
C153 C156 1.547(15)
C153 C155 1.551(14)
C157 C160 1.50(2)
C157 C158 1.52(2)
C157 C159 1.51(2)
C161 C162 1.390(12)
C161 C166 1.404(13)
C162 C163 1.408(12)
C163 C164 1.404(13)
C163 C167 1.536(14)
C164 C165 1.395(14)
C165 C166 1.381(13)
C165 C171 1.555(13)
C167 C168 1.530(15)
C167 C170 1.528(16)
C167 C169 1.552(14)
C171 C174 1.41(4)
C171 C175 1.51(2)
C171 C176 1.51(2)
C171 C173 1.53(3)
C171 C177 1.55(2)
C171 C172 1.62(4)
C178 C179 1.407(13)
C178 C183 1.420(13)
C179 C180 1.392(13)
C180 C181 1.415(14)
C180 C688 1.54(4)
C180 C188 1.54(2)
C181 C182 1.389(14)
C182 C183 1.419(13)
C182 C184 1.546(14)
C184 C187 1.525(16)
C184 C185 1.536(15)
C184 C186 1.532(15)
C188 C190 1.495(19)
C188 C191 1.499(19)
C188 C189 1.509(19)
C688 C690 1.49(2)
C688 C691 1.50(2)
C688 C689 1.51(2)
Na3 O17 2.26(3)
Na3 O517 2.25(2)
Na3 O18 2.331(8)
O17 C195 1.437(19)
O17 C192 1.440(19)
C192 C193 1.517(19)
C193 C194 1.51(2)
C194 C195 1.518(19)
O517 C695 1.436(18)
O517 C692 1.439(17)
C692 C693 1.473(18)
C693 C694 1.505(18)
C694 C695 1.557(18)
O18 C199 1.431(11)
O18 C196 1.444(11)
C196 C197 1.510(12)
C197 C198 1.482(13)
C198 C199 1.518(12)
Na4 O19 2.308(9)
Na4 O20 2.313(8)
O19 C200 1.432(12)
O19 C203 1.436(12)
C200 C201 1.440(14)
C201 C202 1.500(14)
C202 C203 1.493(14)
O20 C207 1.415(12)
O20 C204 1.432(12)
C204 C205 1.504(14)
C205 C206 1.528(14)
C206 C207 1.489(14)
Na5 O22 2.294(8)
Na5 O524 2.298(18)
Na5 O21 2.337(17)
Na5 O521 2.334(13)
Na5 O24 2.36(2)
Na5 O25 2.379(7)
Na5 O23 2.400(8)
O21 C208 1.438(18)
O21 C211 1.440(18)
C208 C209 1.483(19)
C209 C210 1.447(18)
C210 C211 1.498(19)
O521 C708 1.447(17)
O521 C711 1.447(16)
C708 C709 1.481(17)
C709 C710 1.428(17)
C710 C711 1.502(18)
O22 C215 1.441(11)
O22 C212 1.439(11)
C212 C213 1.495(13)
C213 C214 1.497(14)
C214 C215 1.524(13)
O23 C219 1.422(11)
O23 C216 1.452(10)
C216 C217 1.522(12)
C217 C218 1.478(13)
C218 C219 1.506(13)
O24 C223 1.417(18)
O24 C220 1.452(18)
C220 C221 1.490(18)
C221 C222 1.455(19)
C222 C223 1.513(19)
O524 C723 1.423(17)
O524 C720 1.433(17)
C720 C721 1.474(18)
C721 C722 1.448(18)
C722 C723 1.532(18)
O25 C227 1.422(10)
O25 C224 1.434(10)
C224 C225 1.506(12)
C225 C226 1.506(12)
C226 C227 1.509(12)
Na6 O27 2.30(2)
Na6 O29 2.313(10)
Na6 O26 2.332(9)
Na6 O28 2.353(18)
Na6 O30 2.341(9)
Na6 O528 2.354(19)
Na6 O527 2.39(3)
Na6 C235 3.03(2)
O26 C231 1.433(12)
O26 C228 1.434(12)
C228 C229 1.487(14)
C229 C230 1.487(14)
C230 C231 1.489(14)
O27 C232 1.422(18)
O27 C235 1.421(19)
C232 C233 1.477(18)
C233 C234 1.493(19)
C234 C235 1.510(18)
O527 C735 1.43(2)
O527 C732 1.446(19)
C732 C733 1.497(19)
C733 C734 1.48(2)
C734 C735 1.492(19)
O28 C236 1.432(17)
O28 C239 1.448(17)
C236 C237 1.514(18)
C237 C238 1.479(19)
C238 C239 1.490(19)
O528 C736 1.415(18)
O528 C739 1.439(18)
C736 C737 1.479(19)
C737 C738 1.498(19)
C738 C739 1.538(19)
O29 C243 1.403(12)
O29 C240 1.417(13)
C240 C241 1.493(15)
C241 C242 1.461(15)
C242 C243 1.497(15)
O30 C247 1.427(12)
O30 C244 1.441(12)
C244 C245 1.466(14)
C245 C246 1.489(14)
C246 C247 1.502(14)
O31 C248 1.422(17)
O31 C251 1.433(17)
C248 C249 1.430(18)
C249 C250 1.484(18)
C250 C251 1.510(18)
O531 C751 1.452(18)
O531 C748 1.452(18)
C748 C749 1.521(19)
C749 C750 1.501(19)
C750 C751 1.470(19)
O32 C252 1.420(16)
O32 C255 1.430(16)
C252 C253 1.484(17)
C253 C254 1.489(17)
C254 C255 1.496(17)
O532 C755 1.43(2)
O532 C752 1.45(2)
C752 C753 1.50(2)
C753 C754 1.48(2)
C754 C755 1.51(2)
O33 C259 1.42(2)
O33 C256 1.44(2)
C256 C257 1.50(2)
C257 C258 1.47(2)
C258 C259 1.51(2)
O533 C759 1.416(17)
O533 C756 1.453(17)
C756 C757 1.492(18)
C757 C758 1.478(17)
C758 C759 1.490(18)
O34 C260 1.468(16)
O34 C263 1.490(16)
C260 C261 1.470(17)
C261 C262 1.468(17)
C262 C263 1.523(18)
O534 C763 1.420(19)
O534 C760 1.439(19)
C760 C761 1.50(2)
C761 C762 1.471(19)
C762 C763 1.500(19)

loop_
_geom_torsion_atom_site_label_1
_geom_torsion_atom_site_label_2
_geom_torsion_atom_site_label_3
_geom_torsion_atom_site_label_4
_geom_torsion
C19 C1 C5 C10 65.0(11)
C33 C1 C5 C10 -64.5(11)
Zr1 C1 C5 C10 179.4(8)
C19 C1 C5 C6 -110.8(8)
C33 C1 C5 C6 119.8(8)
Zr1 C1 C5 C6 3.7(9)
Zr1 O3 C6 C7 170.4(6)
Na1 O3 C6 C7 -91.8(8)
Zr1 O3 C6 C5 -7.8(11)
Na1 O3 C6 C5 90.0(8)
Zr1 O3 C6 Na1 -97.8(5)
C10 C5 C6 O3 -174.7(8)
C1 C5 C6 O3 1.6(11)
C10 C5 C6 C7 7.1(13)
C1 C5 C6 C7 -176.6(8)
C10 C5 C6 Na1 -119.0(7)
C1 C5 C6 Na1 57.2(8)
O3 C6 C7 C8 176.4(8)
C5 C6 C7 C8 -5.4(13)
Na1 C6 C7 C8 119.2(7)
O3 C6 C7 C11 -3.0(13)
C5 C6 C7 C11 175.1(8)
Na1 C6 C7 C11 -60.2(9)
C6 C7 C8 C9 0.8(13)
C11 C7 C8 C9 -179.7(8)
C7 C8 C9 C10 1.7(14)
C7 C8 C9 C15 -173.7(9)
C8 C9 C10 C5 0.2(14)
C15 C9 C10 C5 175.7(9)
C6 C5 C10 C9 -4.5(13)
C1 C5 C10 C9 179.8(8)
C6 C7 C11 C14 179.3(8)
C8 C7 C11 C14 -0.1(12)
C6 C7 C11 C13 58.6(11)
C8 C7 C11 C13 -120.8(9)
C6 C7 C11 C12 -60.8(11)
C8 C7 C11 C12 119.7(9)
C8 C9 C15 C18 -141.7(10)
C10 C9 C15 C18 42.9(14)
C8 C9 C15 C16 -18.7(15)
C10 C9 C15 C16 166.0(10)
C8 C9 C15 C17 99.8(11)
C10 C9 C15 C17 -75.5(12)
C5 C1 C19 C24 -76.9(10)
C33 C1 C19 C24 53.1(11)
Zr1 C1 C19 C24 167.5(7)
C5 C1 C19 C20 103.5(9)
C33 C1 C19 C20 -126.4(8)
Zr1 C1 C19 C20 -12.1(9)
Zr1 O1 C20 C19 14.8(11)
Na1 O1 C20 C19 -87.6(8)
Zr1 O1 C20 C21 -163.5(7)
Na1 O1 C20 C21 94.0(8)
C24 C19 C20 O1 -179.1(8)
C1 C19 C20 O1 0.5(12)
C24 C19 C20 C21 -0.8(13)
C1 C19 C20 C21 178.8(8)
O1 C20 C21 C22 -179.7(8)
C19 C20 C21 C22 2.0(14)
O1 C20 C21 C25 4.1(14)
C19 C20 C21 C25 -174.2(9)
C20 C21 C22 C23 -1.1(15)
C25 C21 C22 C23 175.1(10)
C21 C22 C23 C24 -0.9(15)
C21 C22 C23 C29 179.5(10)
C22 C23 C24 C19 2.2(15)
C29 C23 C24 C19 -178.2(9)
C20 C19 C24 C23 -1.4(14)
C1 C19 C24 C23 179.1(9)
C22 C21 C25 C28 10.9(14)
C20 C21 C25 C28 -173.0(10)
C22 C21 C25 C27 131.2(10)
C20 C21 C25 C27 -52.7(13)
C22 C21 C25 C26 -110.2(11)
C20 C21 C25 C26 65.9(12)
C24 C23 C29 C31 111.2(13)
C22 C23 C29 C31 -69.1(15)
C24 C23 C29 C32 -14.1(16)
C22 C23 C29 C32 165.5(12)
C24 C23 C29 C30 -127.4(12)
C22 C23 C29 C30 52.2(15)
C5 C1 C33 C38 56.3(11)
C19 C1 C33 C38 -73.0(11)
Zr1 C1 C33 C38 173.0(8)
C5 C1 C33 C34 -121.5(8)
C19 C1 C33 C34 109.2(8)
Zr1 C1 C33 C34 -4.7(9)
Zr1 O2 C34 C35 -171.7(6)
Zr1 O2 C34 C33 8.3(10)
C38 C33 C34 O2 -178.8(8)
C1 C33 C34 O2 -0.9(11)
C38 C33 C34 C35 1.1(13)
C1 C33 C34 C35 179.1(8)
O2 C34 C35 C36 -178.1(8)
C33 C34 C35 C36 1.9(13)
O2 C34 C35 C39 2.8(13)
C33 C34 C35 C39 -177.2(8)
C34 C35 C36 C37 -2.3(14)
C39 C35 C36 C37 176.7(9)
C35 C36 C37 C38 -0.5(14)
C35 C36 C37 C43 178.6(10)
C36 C37 C38 C33 3.8(14)
C43 C37 C38 C33 -175.3(9)
C34 C33 C38 C37 -4.2(13)
C1 C33 C38 C37 178.1(8)
C36 C35 C39 C41 121.3(10)
C34 C35 C39 C41 -59.6(12)
C36 C35 C39 C42 0.0(13)
C34 C35 C39 C42 179.1(9)
C36 C35 C39 C40 -118.5(10)
C34 C35 C39 C40 60.6(11)
C38 C37 C43 C45 -172.0(11)
C36 C37 C43 C45 8.9(16)
C38 C37 C43 C46 65.4(15)
C36 C37 C43 C46 -113.7(13)
C38 C37 C43 C44 -52.3(14)
C36 C37 C43 C44 128.6(12)
Zr2 O4 C47 C52 -7.8(12)
Zr2 O4 C47 C48 170.5(7)
O4 C47 C48 C49 -178.9(9)
C52 C47 C48 C49 -0.7(14)
O4 C47 C48 C53 0.5(14)
C52 C47 C48 C53 178.6(9)
C47 C48 C49 C50 0.9(14)
C53 C48 C49 C50 -178.4(9)
C48 C49 C50 C51 -0.1(15)
C48 C49 C50 C57 -179.5(9)
C49 C50 C51 C52 -1.0(15)
C57 C50 C51 C52 178.4(10)
C50 C51 C52 C47 1.2(15)
C50 C51 C52 C2 -178.2(9)
O4 C47 C52 C51 177.9(8)
C48 C47 C52 C51 -0.3(14)
O4 C47 C52 C2 -2.6(12)
C48 C47 C52 C2 179.2(8)
C75 C2 C52 C51 -51.7(13)
C61 C2 C52 C51 74.3(12)
Zr2 C2 C52 C51 -171.3(8)
C75 C2 C52 C47 128.9(9)
C61 C2 C52 C47 -105.1(9)
Zr2 C2 C52 C47 9.3(9)
C49 C48 C53 C55 117.8(10)
C47 C48 C53 C55 -61.5(12)
C49 C48 C53 C54 -120.4(10)
C47 C48 C53 C54 60.3(12)
C49 C48 C53 C56 -1.8(14)
C47 C48 C53 C56 178.9(10)
C49 C50 C57 C60B 63(2)
C51 C50 C57 C60B -116.1(19)
C49 C50 C57 C59A -124.5(13)
C51 C50 C57 C59A 56.1(16)
C49 C50 C57 C59B -178.8(19)
C51 C50 C57 C59B 2(2)
C49 C50 C57 C58B -58.9(19)
C51 C50 C57 C58B 121.7(18)
C49 C50 C57 C58A 0.6(17)
C51 C50 C57 C58A -178.8(12)
C49 C50 C57 C60A 115.4(12)
C51 C50 C57 C60A -64.0(15)
C75 C2 C61 C62 75.5(11)
C52 C2 C61 C62 -52.8(12)
Zr2 C2 C61 C62 -168.7(8)
C75 C2 C61 C66 -102.7(9)
C52 C2 C61 C66 129.0(8)
Zr2 C2 C61 C66 13.1(9)
C66 C61 C62 C63 0.0(14)
C2 C61 C62 C63 -178.1(9)
C61 C62 C63 C64 -4.3(15)
C61 C62 C63 C71 175.7(10)
C62 C63 C64 C65 3.1(16)
C71 C63 C64 C65 -176.9(11)
C63 C64 C65 C66 2.4(16)
C63 C64 C65 C67 -175.2(10)
Zr2 O6 C66 C61 -18.5(11)
Na2 O6 C66 C61 87.2(8)
Zr2 O6 C66 C65 158.5(7)
Na2 O6 C66 C65 -95.8(9)
C62 C61 C66 O6 -177.3(8)
C2 C61 C66 O6 1.0(12)
C62 C61 C66 C65 5.7(14)
C2 C61 C66 C65 -175.9(9)
C64 C65 C66 O6 176.3(9)
C67 C65 C66 O6 -6.0(14)
C64 C65 C66 C61 -6.9(14)
C67 C65 C66 C61 170.8(9)
C64 C65 C67 C69 117.4(12)
C66 C65 C67 C69 -60.1(13)
C64 C65 C67 C68 -119.2(11)
C66 C65 C67 C68 63.3(13)
C64 C65 C67 C70 -2.5(15)
C66 C65 C67 C70 180.0(10)
C62 C63 C71 C73 -68.1(14)
C64 C63 C71 C73 111.9(13)
C62 C63 C71 C72 54.6(15)
C64 C63 C71 C72 -125.4(12)
C62 C63 C71 C74 174.3(11)
C64 C63 C71 C74 -5.7(16)
C61 C2 C75 C76 -63.3(11)
C52 C2 C75 C76 63.5(11)
Zr2 C2 C75 C76 -177.3(8)
C61 C2 C75 C80 115.0(9)
C52 C2 C75 C80 -118.1(9)
Zr2 C2 C75 C80 1.0(9)
C80 C75 C76 C77 2.1(14)
C2 C75 C76 C77 -179.6(9)
C75 C76 C77 C78 -0.1(15)
C75 C76 C77 C85 178.5(10)
C76 C77 C78 C79 -2.8(15)
C85 C77 C78 C79 178.6(10)
C77 C78 C79 C80 3.4(15)
C77 C78 C79 C81 177.7(10)
Zr2 O5 C80 C75 3.5(11)
Na2 O5 C80 C75 -89.0(8)
Zr2 O5 C80 C79 -179.3(6)
Na2 O5 C80 C79 88.1(8)
Zr2 O5 C80 Na2 92.5(5)
C76 C75 C80 O5 175.7(8)
C2 C75 C80 O5 -2.8(12)
C76 C75 C80 C79 -1.4(13)
C2 C75 C80 C79 -179.9(8)
C76 C75 C80 Na2 117.9(8)
C2 C75 C80 Na2 -60.6(8)
C78 C79 C80 O5 -178.1(8)
C81 C79 C80 O5 7.5(14)
C78 C79 C80 C75 -1.1(14)
C81 C79 C80 C75 -175.5(9)
C78 C79 C80 Na2 -119.9(8)
C81 C79 C80 Na2 65.7(10)
C78 C79 C81 C82 -113.5(12)
C80 C79 C81 C82 60.6(13)
C78 C79 C81 C84 8.3(15)
C80 C79 C81 C84 -177.6(10)
C78 C79 C81 C83 126.4(11)
C80 C79 C81 C83 -59.5(13)
C78 C77 C85 C86 178.5(11)
C76 C77 C85 C86 0.0(16)
C78 C77 C85 C87 57.6(15)
C76 C77 C85 C87 -120.9(12)
C78 C77 C85 C88 -61.6(13)
C76 C77 C85 C88 119.9(12)
C92 O13 C89 C90 37.8(17)
Na1 O13 C89 C90 -126.2(12)
O13 C89 C90 C91 -20.9(19)
C89 C90 C91 C92 -2(2)
C89 O13 C92 C91 -38.7(18)
Na1 O13 C92 C91 125.1(12)
C90 C91 C92 O13 24(2)
C96 O14 C93 C94 -42.3(16)
Na1 O14 C93 C94 117.6(12)
O14 C93 C94 C95 33.0(19)
C93 C94 C95 C96 -11(2)
C93 O14 C96 C95 37.3(18)
Na1 O14 C96 C95 -124.6(12)
C94 C95 C96 O14 -16(2)
C100 O15 C97 C98 44(2)
Na2 O15 C97 C98 -115.2(18)
O15 C97 C98 C99 4(2)
C97 C98 C99 C100 -44(2)
C97 O15 C100 C99 -65.2(17)
Na2 O15 C100 C99 94.6(16)
C98 C99 C100 O15 67.4(18)
C600 O515 C597 C598 -29(3)
O515 C597 C598 C599 -12(3)
C597 C598 C599 C600 44(3)
C597 O515 C600 C599 53(2)
C597 O515 C600 Na2 -127.6(17)
C598 C599 C600 O515 -61(2)
C598 C599 C600 Na2 122(5)
C104 O16 C101 C102 34(4)
Na2 O16 C101 C102 -151(3)
O16 C101 C102 C103 -43(3)
C101 C102 C103 C104 34(4)
C101 O16 C104 C103 -13(4)
Na2 O16 C104 C103 172(2)
C102 C103 C104 O16 -15(4)
C604 O516 C601 C602 41(4)
Na2 O516 C601 C602 -122(3)
O516 C601 C602 C603 -20(4)
C601 C602 C603 C604 -7(4)
C601 O516 C604 C603 -44(3)
Na2 O516 C604 C603 120(3)
C602 C603 C604 O516 31(4)
C119 C3 C105 C106 -64.1(11)
C133 C3 C105 C106 64.2(11)
Zr3 C3 C105 C106 179.1(7)
C119 C3 C105 C110 118.4(8)
C133 C3 C105 C110 -113.3(8)
Zr3 C3 C105 C110 1.6(8)
C110 C105 C106 C107 -2.3(13)
C3 C105 C106 C107 -179.8(8)
C105 C106 C107 C108 2.2(13)
C105 C106 C107 C115 -179.2(9)
C106 C107 C108 C109 -0.6(13)
C115 C107 C108 C109 -179.2(8)
C107 C108 C109 C110 -0.9(13)
C107 C108 C109 C111 -178.4(8)
Zr3 O7 C110 C109 -179.0(6)
Zr3 O7 C110 C105 1.6(11)
C108 C109 C110 O7 -178.6(8)
C111 C109 C110 O7 -1.1(13)
C108 C109 C110 C105 0.8(13)
C111 C109 C110 C105 178.3(8)
C106 C105 C110 O7 -179.9(8)
C3 C105 C110 O7 -2.1(11)
C106 C105 C110 C109 0.7(13)
C3 C105 C110 C109 178.5(8)
C110 C109 C111 C113 62.3(11)
C108 C109 C111 C113 -120.3(9)
C110 C109 C111 C112 -59.6(12)
C108 C109 C111 C112 117.8(9)
C110 C109 C111 C114 -179.7(9)
C108 C109 C111 C114 -2.2(12)
C106 C107 C115 C116 174.0(9)
C108 C107 C115 C116 -7.5(13)
C106 C107 C115 C118 53.8(12)
C108 C107 C115 C118 -127.7(10)
C106 C107 C115 C117 -65.3(11)
C108 C107 C115 C117 113.2(10)
C133 C3 C119 C124 -73.4(11)
C105 C3 C119 C124 56.0(11)
Zr3 C3 C119 C124 172.9(8)
C133 C3 C119 C120 108.0(8)
C105 C3 C119 C120 -122.7(8)
Zr3 C3 C119 C120 -5.7(8)
Zr3 O9 C120 C121 -165.6(6)
Na4 O9 C120 C121 91.7(9)
Zr3 O9 C120 C119 14.9(11)
Na4 O9 C120 C119 -87.9(8)
C124 C119 C120 O9 177.2(8)
C3 C119 C120 O9 -4.1(11)
C124 C119 C120 C121 -2.4(13)
C3 C119 C120 C121 176.4(8)
O9 C120 C121 C122 -176.1(8)
C119 C120 C121 C122 3.4(13)
O9 C120 C121 C125 8.3(13)
C119 C120 C121 C125 -172.2(8)
C120 C121 C122 C123 -1.6(15)
C125 C121 C122 C123 173.9(9)
C121 C122 C123 C124 -1.2(16)
C121 C122 C123 C129 178.9(10)
C122 C123 C124 C119 2.3(15)
C129 C123 C124 C119 -177.8(9)
C120 C119 C124 C123 -0.5(14)
C3 C119 C124 C123 -179.2(9)
C122 C121 C125 C127 124.4(10)
C120 C121 C125 C127 -60.3(12)
C122 C121 C125 C126 -113.9(10)
C120 C121 C125 C126 61.4(11)
C122 C121 C125 C128 3.8(13)
C120 C121 C125 C128 179.1(9)
C122 C123 C129 C132 117.8(13)
C124 C123 C129 C132 -62.1(14)
C122 C123 C129 C130 -119.6(12)
C124 C123 C129 C130 60.5(14)
C122 C123 C129 C131 -0.2(16)
C124 C123 C129 C131 179.9(11)
C119 C3 C133 C134 69.7(11)
C105 C3 C133 C134 -60.6(11)
Zr3 C3 C133 C134 -176.2(7)
C119 C3 C133 C138 -111.0(9)
C105 C3 C133 C138 118.7(8)
Zr3 C3 C133 C138 3.2(9)
C138 C133 C134 C135 -0.3(14)
C3 C133 C134 C135 179.0(9)
C133 C134 C135 C136 -3.5(15)
C133 C134 C135 C143 177.7(10)
C134 C135 C136 C137 3.5(15)
C143 C135 C136 C137 -177.7(10)
C135 C136 C137 C138 0.2(14)
C135 C136 C137 C139 -178.4(9)
Zr3 O8 C138 C137 165.8(6)
Na4 O8 C138 C137 -94.0(8)
Zr3 O8 C138 C133 -16.3(11)
Na4 O8 C138 C133 83.9(8)
C136 C137 C138 O8 173.5(8)
C139 C137 C138 O8 -7.9(13)
C136 C137 C138 C133 -4.3(13)
C139 C137 C138 C133 174.3(8)
C134 C133 C138 O8 -173.5(8)
C3 C133 C138 O8 7.1(12)
C134 C133 C138 C137 4.4(13)
C3 C133 C138 C137 -175.0(8)
C138 C137 C139 C141 63.9(12)
C136 C137 C139 C141 -117.6(11)
C138 C137 C139 C140 -175.8(9)
C136 C137 C139 C140 2.7(14)
C138 C137 C139 C142 -56.0(12)
C136 C137 C139 C142 122.5(10)
C136 C135 C143 C145 -120.5(12)
C134 C135 C143 C145 58.2(14)
C136 C135 C143 C144 -1.7(16)
C134 C135 C143 C144 177.0(11)
C136 C135 C143 C146 118.6(12)
C134 C135 C143 C146 -62.6(14)
C178 C4 C147 C152 119.2(9)
C161 C4 C147 C152 -116.1(9)
Zr4 C4 C147 C152 2.5(10)
C178 C4 C147 C148 -59.2(13)
C161 C4 C147 C148 65.4(12)
Zr4 C4 C147 C148 -176.0(8)
C152 C147 C148 C149 -1.0(14)
C4 C147 C148 C149 177.4(10)
C147 C148 C149 C150 -0.8(16)
C147 C148 C149 C157 179.8(11)
C148 C149 C150 C151 1.1(17)
C157 C149 C150 C151 -179.5(11)
C149 C150 C151 C152 0.5(15)
C149 C150 C151 C153 178.5(10)
Zr4 O11 C152 C147 -10.6(12)
Zr4 O11 C152 C151 169.5(7)
C148 C147 C152 O11 -177.2(8)
C4 C147 C152 O11 4.2(13)
C148 C147 C152 C151 2.7(14)
C4 C147 C152 C151 -175.9(9)
C150 C151 C152 O11 177.5(9)
C153 C151 C152 O11 -0.5(14)
C150 C151 C152 C147 -2.4(14)
C153 C151 C152 C147 179.6(9)
C150 C151 C153 C154 7.2(14)
C152 C151 C153 C154 -174.9(10)
C150 C151 C153 C156 -111.9(11)
C152 C151 C153 C156 66.0(12)
C150 C151 C153 C155 127.8(11)
C152 C151 C153 C155 -54.4(13)
C150 C149 C157 C160 -64.0(17)
C148 C149 C157 C160 115.5(13)
C150 C149 C157 C158 174.9(13)
C148 C149 C157 C158 -6(2)
C150 C149 C157 C159 57.2(17)
C148 C149 C157 C159 -123.4(13)
C147 C4 C161 C162 127.8(9)
C178 C4 C161 C162 -106.5(9)
Zr4 C4 C161 C162 8.3(9)
C147 C4 C161 C166 -52.8(13)
C178 C4 C161 C166 72.9(11)
Zr4 C4 C161 C166 -172.3(8)
Zr4 O10 C162 C161 -15.2(11)
Na3 O10 C162 C161 87.1(9)
Zr4 O10 C162 C163 163.4(7)
Na3 O10 C162 C163 -94.3(9)
C166 C161 C162 O10 -176.7(8)
C4 C161 C162 O10 2.7(12)
C166 C161 C162 C163 4.7(14)
C4 C161 C162 C163 -175.8(9)
O10 C162 C163 C164 175.2(9)
C161 C162 C163 C164 -6.2(15)
O10 C162 C163 C167 -5.9(14)
C161 C162 C163 C167 172.7(9)
C162 C163 C164 C165 2.8(15)
C167 C163 C164 C165 -176.2(10)
C163 C164 C165 C166 2.1(16)
C163 C164 C165 C171 -176.4(10)
C164 C165 C166 C161 -3.8(15)
C171 C165 C166 C161 174.7(10)
C162 C161 C166 C165 0.5(15)
C4 C161 C166 C165 -178.9(9)
C162 C163 C167 C168 61.4(13)
C164 C163 C167 C168 -119.8(11)
C162 C163 C167 C170 -59.6(13)
C164 C163 C167 C170 119.3(11)
C162 C163 C167 C169 -178.3(10)
C164 C163 C167 C169 0.6(15)
C164 C165 C171 C174 107(2)
C166 C165 C171 C174 -71(2)
C164 C165 C171 C175 175.2(12)
C166 C165 C171 C175 -3.2(17)
C164 C165 C171 C176 54.4(16)
C166 C165 C171 C176 -123.9(13)
C164 C165 C171 C173 -125.5(17)
C166 C165 C171 C173 56.1(19)
C164 C165 C171 C177 -66.3(15)
C166 C165 C171 C177 115.4(13)
C164 C165 C171 C172 -14(2)
C166 C165 C171 C172 168.0(17)
C147 C4 C178 C179 63.3(12)
C161 C4 C178 C179 -64.1(12)
Zr4 C4 C178 C179 -179.0(8)
C147 C4 C178 C183 -120.6(9)
C161 C4 C178 C183 112.0(9)
Zr4 C4 C178 C183 -2.9(10)
C183 C178 C179 C180 3.4(15)
C4 C178 C179 C180 179.5(9)
C178 C179 C180 C181 -0.5(16)
C178 C179 C180 C688 173.8(15)
C178 C179 C180 C188 -178.7(12)
C179 C180 C181 C182 -1.2(16)
C688 C180 C181 C182 -175.4(16)
C188 C180 C181 C182 177.1(12)
C180 C181 C182 C183 -0.1(16)
C180 C181 C182 C184 178.0(10)
Zr4 O12 C183 C182 -174.1(7)
Na3 O12 C183 C182 90.8(9)
Zr4 O12 C183 C178 6.2(11)
Na3 O12 C183 C178 -88.9(8)
C181 C182 C183 O12 -176.5(9)
C184 C182 C183 O12 5.4(14)
C181 C182 C183 C178 3.2(15)
C184 C182 C183 C178 -175.0(9)
C179 C178 C183 O12 174.9(8)
C4 C178 C183 O12 -1.5(12)
C179 C178 C183 C182 -4.7(14)
C4 C178 C183 C182 178.8(9)
C181 C182 C184 C187 -116.9(11)
C183 C182 C184 C187 61.2(12)
C181 C182 C184 C185 121.6(11)
C183 C182 C184 C185 -60.3(13)
C181 C182 C184 C186 2.6(15)
C183 C182 C184 C186 -179.3(10)
C179 C180 C188 C190 -111.7(16)
C181 C180 C188 C190 70.2(17)
C179 C180 C188 C191 127.5(15)
C181 C180 C188 C191 -50.6(18)
C179 C180 C188 C189 7(2)
C181 C180 C188 C189 -171.0(13)
C179 C180 C688 C690 -159.5(18)
C181 C180 C688 C690 15(3)
C179 C180 C688 C691 81(2)
C181 C180 C688 C691 -105(2)
C179 C180 C688 C689 -37(2)
C181 C180 C688 C689 137.5(19)
C195 O17 C192 C193 9(4)
Na3 O17 C192 C193 -148(3)
O17 C192 C193 C194 -40(3)
C192 C193 C194 C195 52(3)
C192 O17 C195 C194 26(4)
Na3 O17 C195 C194 -176(3)
C193 C194 C195 O17 -48(3)
C695 O517 C692 C693 19(3)
Na3 O517 C692 C693 -171(2)
O517 C692 C693 C694 16(3)
C692 C693 C694 C695 -42(2)
C692 O517 C695 C694 -46(3)
Na3 O517 C695 C694 145(3)
C693 C694 C695 O517 55(2)
C199 O18 C196 C197 -9.5(13)
Na3 O18 C196 C197 -163.7(8)
O18 C196 C197 C198 28.7(14)
C196 C197 C198 C199 -35.6(13)
C196 O18 C199 C198 -13.2(13)
Na3 O18 C199 C198 142.6(8)
C197 C198 C199 O18 30.9(13)
C203 O19 C200 C201 31.3(15)
Na4 O19 C200 C201 -117.9(11)
O19 C200 C201 C202 -12.2(18)
C200 C201 C202 C203 -10.6(18)
C200 O19 C203 C202 -37.7(14)
Na4 O19 C203 C202 110.8(10)
C201 C202 C203 O19 29.4(15)
C207 O20 C204 C205 -40.3(13)
Na4 O20 C204 C205 106.6(10)
O20 C204 C205 C206 33.5(14)
C204 C205 C206 C207 -15.3(15)
C204 O20 C207 C206 31.1(13)
Na4 O20 C207 C206 -115.0(10)
C205 C206 C207 O20 -8.7(14)
C211 O21 C208 C209 -5(7)
Na5 O21 C208 C209 171(4)
O21 C208 C209 C210 7(5)
C208 C209 C210 C211 -6(4)
C208 O21 C211 C210 1(7)
Na5 O21 C211 C210 -175(4)
C209 C210 C211 O21 4(6)
C711 O521 C708 C709 -22(5)
Na5 O521 C708 C709 145(3)
O521 C708 C709 C710 19(3)
C708 C709 C710 C711 -9(3)
C708 O521 C711 C710 16(5)
Na5 O521 C711 C710 -152(3)
C709 C710 C711 O521 -4(4)
C215 O22 C212 C213 -38.7(12)
Na5 O22 C212 C213 161.7(7)
O22 C212 C213 C214 21.1(13)
C212 C213 C214 C215 3.7(13)
C212 O22 C215 C214 40.3(12)
Na5 O22 C215 C214 -162.9(7)
C213 C214 C215 O22 -27.1(12)
C219 O23 C216 C217 -1.8(12)
Na5 O23 C216 C217 -167.2(7)
O23 C216 C217 C218 22.6(12)
C216 C217 C218 C219 -33.0(12)
C216 O23 C219 C218 -19.6(13)
Na5 O23 C219 C218 142.1(8)
C217 C218 C219 O23 33.0(13)
C223 O24 C220 C221 14(4)
Na5 O24 C220 C221 -147(2)
O24 C220 C221 C222 -8(4)
C220 C221 C222 C223 -1(4)
C220 O24 C223 C222 -14(4)
Na5 O24 C223 C222 149(2)
C221 C222 C223 O24 9(4)
C723 O524 C720 C721 -13(3)
Na5 O524 C720 C721 162.2(19)
O524 C720 C721 C722 -7(4)
C720 C721 C722 C723 23(3)
C720 O524 C723 C722 27(3)
Na5 O524 C723 C722 -148(2)
C721 C722 C723 O524 -32(3)
C227 O25 C224 C225 -30.5(11)
Na5 O25 C224 C225 149.1(7)
O25 C224 C225 C226 39.0(11)
C224 C225 C226 C227 -32.3(11)
C224 O25 C227 C226 9.1(12)
Na5 O25 C227 C226 -170.5(7)
C225 C226 C227 O25 15.5(12)
C231 O26 C228 C229 -12.1(15)
Na6 O26 C228 C229 151.6(8)
O26 C228 C229 C230 27.9(15)
C228 C229 C230 C231 -32.4(15)
C228 O26 C231 C230 -8.7(16)
Na6 O26 C231 C230 -172.0(9)
C229 C230 C231 O26 25.8(16)
C235 O27 C232 C233 -5(4)
Na6 O27 C232 C233 171(3)
O27 C232 C233 C234 21(4)
C232 C233 C234 C235 -29(3)
C232 O27 C235 C234 -14(4)
Na6 O27 C235 C234 168.6(19)
C232 O27 C235 Na6 177(4)
C233 C234 C235 O27 27(3)
C233 C234 C235 Na6 44(5)
C735 O527 C732 C733 34(4)
Na6 O527 C732 C733 -160(3)
O527 C732 C733 C734 -41(4)
C732 C733 C734 C735 32(4)
C732 O527 C735 C734 -13(5)
Na6 O527 C735 C734 179(3)
C733 C734 C735 O527 -13(5)
C239 O28 C236 C237 -4(3)
Na6 O28 C236 C237 -172.1(18)
O28 C236 C237 C238 36(3)
C236 C237 C238 C239 -51(3)
C236 O28 C239 C238 -29(3)
Na6 O28 C239 C238 140(2)
C237 C238 C239 O28 49(3)
C739 O528 C736 C737 -6(4)
Na6 O528 C736 C737 162(2)
O528 C736 C737 C738 -22(4)
C736 C737 C738 C739 38(3)
C736 O528 C739 C738 30(3)
Na6 O528 C739 C738 -137(2)
C737 C738 C739 O528 -42(3)
C243 O29 C240 C241 34.9(16)
Na6 O29 C240 C241 -132.2(11)
O29 C240 C241 C242 -34.1(17)
C240 C241 C242 C243 21.9(19)
C240 O29 C243 C242 -21.3(17)
Na6 O29 C243 C242 144.6(11)
C241 C242 C243 O29 -1.5(19)
C247 O30 C244 C245 -5.6(16)
Na6 O30 C244 C245 175.4(9)
O30 C244 C245 C246 -15.1(16)
C244 C245 C246 C247 28.5(15)
C244 O30 C247 C246 23.9(15)
Na6 O30 C247 C246 -157.0(8)
C245 C246 C247 O30 -32.5(15)
C251 O31 C248 C249 -25(3)
O31 C248 C249 C250 13(3)
C248 C249 C250 C251 3(3)
C248 O31 C251 C250 25(3)
C249 C250 C251 O31 -18(3)
C751 O531 C748 C749 -36(3)
O531 C748 C749 C750 45(3)
C748 C749 C750 C751 -38(3)
C748 O531 C751 C750 12(3)
C749 C750 C751 O531 17(3)
C255 O32 C252 C253 1(3)
O32 C252 C253 C254 18(3)
C252 C253 C254 C255 -29(2)
C252 O32 C255 C254 -19(2)
C253 C254 C255 O32 29(2)
C755 O532 C752 C753 -42(7)
O532 C752 C753 C754 36(8)
C752 C753 C754 C755 -17(11)
C752 O532 C755 C754 32(9)
C753 C754 C755 O532 -9(12)
C259 O33 C256 C257 3(8)
O33 C256 C257 C258 -22(8)
C256 C257 C258 C259 31(7)
C256 O33 C259 C258 16(8)
C257 C258 C259 O33 -29(7)
C759 O533 C756 C757 7(3)
O533 C756 C757 C758 -24(3)
C756 C757 C758 C759 31(3)
C756 O533 C759 C758 12(3)
C757 C758 C759 O533 -27(3)
C263 O34 C260 C261 -26(2)
O34 C260 C261 C262 41(2)
C260 C261 C262 C263 -39(2)
C260 O34 C263 C262 2(2)
C261 C262 C263 O34 23(2)
C763 O534 C760 C761 22(4)
O534 C760 C761 C762 -21(4)
C760 C761 C762 C763 13(4)
C760 O534 C763 C762 -13(4)
C761 C762 C763 O534 0(4)
